data_7106479
loop_
_publ_author_name
'Andrew McRobbie'
'Asad R. Sarwar'
'Steven Yeninas'
'Harriott Nowell'
'Michael L. Baker'
'David Allan'
'Marshall Luban'
'Christopher A. Muryn'
'Robin  G. Pritchard'
'Ruslan Prozorov'
'Grigore A. Timco'
'Floriana Tuna'
'George F. S. Whitehead'
'Richard E. P. Winpenny'

_publ_section_title
;
 Chromium Chains as Polydentate Fluoride Ligands for Lanthanides
;
_journal_name_full Chem.Commun.
_journal_page_first 6251
_journal_paper_doi 10.1039/c1cc11516b
_journal_volume 47
_journal_year 2011
_chemical_formula_sum 'C140 H261 Cr12 F18 Gd2 N3 O52'
_chemical_formula_weight 4099.02
_chemical_name_systematic
;
?
;
_space_group_IT_number 4
_symmetry_cell_setting monoclinic
_symmetry_space_group_name_Hall 'P 2yb'
_symmetry_space_group_name_H-M 'P 1 21 1'
_atom_sites_solution_hydrogens geom
_atom_sites_solution_primary direct
_atom_sites_solution_secondary difmap
_audit_creation_method SHELXL-97
_cell_angle_alpha 90.00
_cell_angle_beta 95.757(3)
_cell_angle_gamma 90.00
_cell_formula_units_Z 2
_cell_length_a 13.7868(5)
_cell_length_b 19.6213(6)
_cell_length_c 41.6885(11)
_cell_measurement_reflns_used 22528
_cell_measurement_temperature 100(2)
_cell_measurement_theta_max 28.5325
_cell_measurement_theta_min 2.9596
_cell_volume 11220.5(6)
_computing_cell_refinement
;
CrysAlis RED, Oxford Diffraction Ltd.,
Version 1.171.34.44 (release 25-10-2010 CrysAlis171 .NET)
(compiled Oct 25 2010,18:11:34)
;
_computing_data_collection
;
CrysAlis CCD, Oxford Diffraction Ltd.,
Version 1.171.34.44 (release 25-10-2010 CrysAlis171 .NET)
(compiled Oct 25 2010,18:11:34)
;
_computing_data_reduction
;
CrysAlis RED, Oxford Diffraction Ltd.,
Version 1.171.34.44 (release 25-10-2010 CrysAlis171 .NET)
(compiled Oct 25 2010,18:11:34)
;
_computing_molecular_graphics 'SHELXL-97 (Sheldrick, 1997)'
_computing_publication_material 'SHELXL-97 (Sheldrick, 1997)'
_computing_structure_refinement 'SHELXL-97 (Sheldrick, 1997)'
_computing_structure_solution 'SHELXS-97 (Sheldrick, 1990)'
_diffrn_ambient_temperature 100(2)
_diffrn_detector_area_resol_mean 8.3367
_diffrn_measured_fraction_theta_full 0.995
_diffrn_measured_fraction_theta_max 0.995
_diffrn_measurement_device_type 'Oxford Diffraction XCalibur 2'
_diffrn_measurement_method 'phi and omega'
_diffrn_radiation_monochromator graphite
_diffrn_radiation_source 'Enhance (Mo) X-ray Source'
_diffrn_radiation_type MoK\a
_diffrn_radiation_wavelength 0.71073
_diffrn_reflns_av_R_equivalents 0.0840
_diffrn_reflns_av_sigmaI/netI 0.1291
_diffrn_reflns_limit_h_max 16
_diffrn_reflns_limit_h_min -16
_diffrn_reflns_limit_k_max 23
_diffrn_reflns_limit_k_min -12
_diffrn_reflns_limit_l_max 49
_diffrn_reflns_limit_l_min -49
_diffrn_reflns_number 59560
_diffrn_reflns_theta_full 25.03
_diffrn_reflns_theta_max 25.03
_diffrn_reflns_theta_min 3.72
_exptl_absorpt_coefficient_mu 1.212
_exptl_absorpt_correction_T_max 0.8884
_exptl_absorpt_correction_T_min 0.6427
_exptl_absorpt_correction_type multi-scan
_exptl_absorpt_process_details
;
CrysAlisPro, Oxford Diffraction Ltd.,
Version 1.171.34.44 (release 25-10-2010 CrysAlis171 .NET)
(compiled Oct 25 2010,18:11:34)
Empirical absorption correction using spherical harmonics,
implemented in SCALE3 ABSPACK scaling algorithm.
;
_exptl_crystal_colour Green
_exptl_crystal_density_diffrn 1.213
_exptl_crystal_density_method 'not measured'
_exptl_crystal_description Block
_exptl_crystal_F_000 4231
_exptl_crystal_size_max 0.40
_exptl_crystal_size_mid 0.40
_exptl_crystal_size_min 0.10
_refine_diff_density_max 2.436
_refine_diff_density_min -2.601
_refine_diff_density_rms 0.209
_refine_ls_abs_structure_details 'Flack H D (1983), Acta Cryst. A39, 876-881'
_refine_ls_abs_structure_Flack 0.51(3)
_refine_ls_extinction_method none
_refine_ls_goodness_of_fit_ref 1.051
_refine_ls_hydrogen_treatment constr
_refine_ls_matrix_type full
_refine_ls_number_parameters 1975
_refine_ls_number_reflns 29838
_refine_ls_number_restraints 5882
_refine_ls_restrained_S_all 1.036
_refine_ls_R_factor_all 0.1673
_refine_ls_R_factor_gt 0.1283
_refine_ls_shift/su_max 0.002
_refine_ls_shift/su_mean 0.000
_refine_ls_structure_factor_coef Fsqd
_refine_ls_weighting_details 'calc w=1/[\s^2^(Fo^2^)+(0.1723P)^2^+183.3548P] where P=(Fo^2^+2Fc^2^)/3'
_refine_ls_weighting_scheme calc
_refine_ls_wR_factor_gt 0.3273
_refine_ls_wR_factor_ref 0.3520
_reflns_number_gt 19182
_reflns_number_total 29838
_reflns_threshold_expression >2sigma(I)
_cod_data_source_file c1cc11516b.txt
_cod_data_source_block cr12gd2
_cod_original_sg_symbol_H-M P2(1)
_cod_database_code 7106479

loop_
_symmetry_equiv_pos_as_xyz
'x, y, z'
'-x, y+1/2, -z'

loop_
_atom_site_label
_atom_site_type_symbol
_atom_site_fract_x
_atom_site_fract_y
_atom_site_fract_z
_atom_site_U_iso_or_equiv
_atom_site_adp_type
_atom_site_occupancy
_atom_site_symmetry_multiplicity
_atom_site_calc_flag
_atom_site_refinement_flags
_atom_site_disorder_assembly
_atom_site_disorder_group
Gd1 Gd 0.49128(8) 0.83686(7) 0.77136(3) 0.0369(3) Uani 1 1 d . . .
Gd2 Gd 0.49114(9) 1.12287(7) 0.73185(3) 0.0400(3) Uani 1 1 d . . .
Cr1 Cr 0.3924(2) 0.7362(2) 0.71041(8) 0.0293(7) Uani 1 1 d U . .
Cr2 Cr 0.3017(3) 0.6933(2) 0.63494(9) 0.0382(7) Uani 1 1 d U . .
Cr3 Cr 0.2201(3) 0.7846(2) 0.56857(11) 0.0447(7) Uani 1 1 d U . .
Cr4 Cr 0.2166(4) 0.9477(2) 0.54704(10) 0.0468(7) Uani 1 1 d U . .
Cr5 Cr 0.2929(3) 1.0986(2) 0.58045(9) 0.0306(6) Uani 1 1 d U . .
Cr6 Cr 0.3893(2) 1.14076(18) 0.65476(8) 0.0279(7) Uani 1 1 d U . .
Cr7 Cr 0.5914(3) 1.2233(2) 0.79264(8) 0.0361(8) Uani 1 1 d U . .
Cr8 Cr 0.6885(3) 1.2624(3) 0.86728(9) 0.0406(7) Uani 1 1 d U . .
Cr9 Cr 0.7772(3) 1.1722(3) 0.93230(9) 0.0452(7) Uani 1 1 d U . .
Cr10 Cr 0.7816(3) 1.0047(3) 0.95448(9) 0.0427(7) Uani 1 1 d U . .
Cr11 Cr 0.6992(2) 0.8581(2) 0.92142(8) 0.0295(6) Uani 1 1 d U . .
Cr12 Cr 0.5955(2) 0.8186(2) 0.84710(8) 0.0295(7) Uani 1 1 d U . .
F1 F 0.3119(10) 0.7520(7) 0.6729(3) 0.0400(12) Uani 1 1 d U . .
F2 F 0.3072(9) 0.7697(7) 0.6070(3) 0.0348(11) Uani 1 1 d U . .
F3 F 0.2134(10) 0.8792(7) 0.5796(3) 0.0407(11) Uani 1 1 d U . .
F4 F 0.3057(9) 1.0003(7) 0.5777(3) 0.0332(11) Uani 1 1 d U . .
F5 F 0.3001(9) 1.0858(7) 0.6263(3) 0.0350(11) Uani 1 1 d U . .
F6 F 0.6793(9) 1.2027(8) 0.8321(3) 0.0367(11) Uani 1 1 d U . .
F7 F 0.6853(9) 1.1824(8) 0.8944(3) 0.0395(12) Uani 1 1 d U . .
F8 F 0.7807(7) 1.0751(8) 0.9214(3) 0.0313(10) Uani 1 1 d U . .
F9 F 0.6943(7) 0.9544(7) 0.9264(3) 0.0304(10) Uani 1 1 d U . .
F10 F 0.6882(7) 0.8672(7) 0.8758(3) 0.0304(10) Uani 1 1 d U . .
F11 F 0.4142(9) 0.8334(7) 0.7172(2) 0.0369(18) Uani 1 1 d U . .
F12 F 0.4772(8) 0.7276(7) 0.7486(3) 0.0317(18) Uani 1 1 d U . .
F13 F 0.4103(11) 1.0697(7) 0.6863(3) 0.043(2) Uani 1 1 d U . .
F14 F 0.4787(8) 1.1841(7) 0.6856(3) 0.0339(18) Uani 1 1 d U . .
F15 F 0.5648(8) 1.1288(8) 0.7862(3) 0.038(3) Uiso 1 1 d U . .
F16 F 0.5063(9) 1.2313(8) 0.7550(3) 0.043(3) Uani 1 1 d U . .
F17 F 0.5788(8) 0.8938(7) 0.8185(3) 0.0291(19) Uani 1 1 d U . .
F18 F 0.5030(9) 0.7749(8) 0.8188(3) 0.039(2) Uani 1 1 d U . .
O3 O 0.3780(13) 0.6382(9) 0.7096(4) 0.0517(13) Uani 1 1 d U . .
O4 O 0.2837(13) 0.6162(10) 0.6597(4) 0.0519(13) Uani 1 1 d U . .
O11 O 0.1274(19) 0.7917(10) 0.5300(5) 0.0783(16) Uani 1 1 d U . .
O12 O 0.1236(19) 0.9002(11) 0.5160(5) 0.0784(16) Uani 1 1 d U . .
O15 O 0.1010(12) 0.9909(10) 0.5687(5) 0.0569(12) Uani 1 1 d U . .
O16 O 0.1512(12) 1.0913(9) 0.5793(5) 0.0554(13) Uani 1 1 d U . .
O19 O 0.2844(12) 1.1943(8) 0.5840(4) 0.0377(11) Uani 1 1 d U . .
O20 O 0.3840(11) 1.2242(8) 0.6284(4) 0.0373(12) Uani 1 1 d U . .
O21 O 0.4352(11) 1.1063(9) 0.5793(4) 0.0415(11) Uani 1 1 d U . .
O22 O 0.4970(11) 1.1073(9) 0.6318(4) 0.0404(11) Uani 1 1 d U . .
O23 O 0.2817(11) 1.1761(10) 0.6758(4) 0.0453(17) Uani 1 1 d U . .
O24 O 0.3354(11) 1.1682(10) 0.7269(4) 0.0454(17) Uani 1 1 d U . .
O25 O 0.6531(11) 1.1580(11) 0.7241(4) 0.0505(18) Uani 1 1 d U . .
O26 O 0.7041(11) 1.2214(11) 0.7697(4) 0.0506(18) Uani 1 1 d U . .
O29 O 0.6154(13) 1.3273(10) 0.7961(4) 0.0525(14) Uani 1 1 d U . .
O30 O 0.6950(12) 1.3456(11) 0.8385(4) 0.0528(13) Uani 1 1 d U . .
O31 O 0.6999(16) 1.3302(12) 0.9046(4) 0.0688(14) Uani 1 1 d U . .
O32 O 0.7782(17) 1.2618(11) 0.9418(4) 0.0694(15) Uani 1 1 d U . .
O35 O 0.6673(16) 1.1576(11) 0.9555(4) 0.0633(14) Uani 1 1 d U . .
O36 O 0.6718(16) 1.0436(11) 0.9710(4) 0.0620(14) Uani 1 1 d U . .
O41 O 0.8933(10) 0.9671(11) 0.9384(4) 0.0532(12) Uani 1 1 d U . .
O42 O 0.8399(10) 0.8572(10) 0.9217(5) 0.0516(12) Uani 1 1 d U . .
O43 O 0.5581(9) 0.8546(10) 0.9212(3) 0.0387(11) Uani 1 1 d U . .
O44 O 0.4894(9) 0.8521(10) 0.8703(3) 0.0376(11) Uani 1 1 d U . .
O45 O 0.7102(11) 0.7559(10) 0.9177(4) 0.0408(11) Uani 1 1 d U . .
O46 O 0.6033(11) 0.7389(10) 0.8753(4) 0.0408(12) Uani 1 1 d U . .
O47 O 0.7039(11) 0.7804(10) 0.8279(4) 0.0436(16) Uani 1 1 d U . .
O48 O 0.6528(11) 0.7929(10) 0.7748(4) 0.0433(17) Uani 1 1 d U . .
O1 O 0.3269(10) 0.7972(10) 0.7755(4) 0.0505(18) Uani 1 1 d DU . .
O2 O 0.2742(10) 0.7415(10) 0.7343(3) 0.0508(17) Uani 1 1 d DU . .
C1 C 0.2697(12) 0.7611(11) 0.7611(4) 0.0506(17) Uani 1 1 d DU . .
C2 C 0.1704(11) 0.7481(9) 0.7750(3) 0.0510(18) Uani 1 1 d DU . .
C3 C 0.0989(13) 0.8025(10) 0.7621(5) 0.0512(18) Uani 1 1 d DU . .
H3A H 0.0913 0.8008 0.7385 0.077 Uiso 1 1 calc R . .
H3B H 0.1235 0.8474 0.7692 0.077 Uiso 1 1 calc R . .
H3C H 0.0356 0.7945 0.7702 0.077 Uiso 1 1 calc R . .
C4 C 0.1820(14) 0.7499(12) 0.8106(3) 0.0511(18) Uani 1 1 d DU . .
H4A H 0.2074 0.7946 0.8179 0.077 Uiso 1 1 calc R . .
H4B H 0.2277 0.7142 0.8188 0.077 Uiso 1 1 calc R . .
H4C H 0.1186 0.7422 0.8187 0.077 Uiso 1 1 calc R . .
C5 C 0.1299(14) 0.6805(9) 0.7631(5) 0.0512(18) Uani 1 1 d DU . .
H5A H 0.1217 0.6804 0.7395 0.077 Uiso 1 1 calc R . .
H5B H 0.0666 0.6729 0.7713 0.077 Uiso 1 1 calc R . .
H5C H 0.1750 0.6440 0.7708 0.077 Uiso 1 1 calc R . .
C6 C 0.326(2) 0.5943(14) 0.6892(6) 0.0520(13) Uani 1 1 d U . .
C7 C 0.3079(14) 0.5240(11) 0.6962(4) 0.0526(13) Uani 1 1 d DU . .
C8 C 0.3598(16) 0.4711(11) 0.6788(5) 0.0529(14) Uani 1 1 d DU . .
H8A H 0.3405 0.4257 0.6856 0.079 Uiso 1 1 calc R . .
H8B H 0.4303 0.4767 0.6838 0.079 Uiso 1 1 calc R . .
H8C H 0.3427 0.4762 0.6555 0.079 Uiso 1 1 calc R . .
C9 C 0.2003(13) 0.5140(12) 0.6873(5) 0.0528(14) Uani 1 1 d DU . .
H9A H 0.1831 0.4664 0.6910 0.079 Uiso 1 1 calc R . .
H9B H 0.1840 0.5253 0.6645 0.079 Uiso 1 1 calc R . .
H9C H 0.1637 0.5438 0.7006 0.079 Uiso 1 1 calc R . .
C10 C 0.3183(18) 0.5142(12) 0.7319(4) 0.0529(14) Uani 1 1 d DU . .
H10A H 0.3074 0.4662 0.7369 0.079 Uiso 1 1 calc R . .
H10B H 0.2702 0.5425 0.7415 0.079 Uiso 1 1 calc R . .
H10C H 0.3841 0.5275 0.7408 0.079 Uiso 1 1 calc R . .
O5 O 0.5057(12) 0.7268(11) 0.6863(4) 0.0489(13) Uani 1 1 d U . .
O6 O 0.4388(12) 0.6802(11) 0.6376(4) 0.0521(13) Uani 1 1 d U . .
C11 C 0.5153(14) 0.6963(14) 0.6565(5) 0.0506(13) Uani 1 1 d DU . .
C12 C 0.6138(12) 0.6644(10) 0.6496(4) 0.0514(13) Uani 1 1 d DU . .
C13 C 0.6883(14) 0.6682(13) 0.6775(4) 0.0515(14) Uani 1 1 d DU . .
H13A H 0.6652 0.6436 0.6958 0.077 Uiso 1 1 calc R . .
H13B H 0.7002 0.7160 0.6835 0.077 Uiso 1 1 calc R . .
H13C H 0.7490 0.6474 0.6719 0.077 Uiso 1 1 calc R . .
C14 C 0.6451(16) 0.6945(13) 0.6193(4) 0.0516(14) Uani 1 1 d DU . .
H14A H 0.5901 0.6941 0.6025 0.077 Uiso 1 1 calc R . .
H14B H 0.6988 0.6676 0.6122 0.077 Uiso 1 1 calc R . .
H14C H 0.6667 0.7415 0.6234 0.077 Uiso 1 1 calc R . .
C15 C 0.6063(16) 0.5901(10) 0.6392(5) 0.0518(14) Uani 1 1 d DU . .
H15A H 0.5606 0.5860 0.6197 0.078 Uiso 1 1 calc R . .
H15B H 0.5828 0.5628 0.6565 0.078 Uiso 1 1 calc R . .
H15C H 0.6707 0.5736 0.6347 0.078 Uiso 1 1 calc R . .
O7 O 0.1604(13) 0.6989(11) 0.6328(5) 0.0592(13) Uani 1 1 d U . .
O8 O 0.1102(13) 0.7684(11) 0.5947(5) 0.0589(12) Uani 1 1 d U . .
C16 C 0.0954(14) 0.7394(13) 0.6173(6) 0.0592(12) Uani 1 1 d DU . .
C17 C 0.0001(13) 0.7611(9) 0.6321(4) 0.0604(13) Uani 1 1 d DU . .
C18 C -0.0309(16) 0.7065(11) 0.6537(5) 0.0607(14) Uani 1 1 d DU . .
H18A H 0.0184 0.7011 0.6721 0.091 Uiso 1 1 calc R . .
H18B H -0.0381 0.6635 0.6417 0.091 Uiso 1 1 calc R . .
H18C H -0.0934 0.7189 0.6614 0.091 Uiso 1 1 calc R . .
C19 C -0.0714(15) 0.7769(12) 0.6038(5) 0.0605(14) Uani 1 1 d DU . .
H19A H -0.0860 0.7353 0.5912 0.091 Uiso 1 1 calc R . .
H19B H -0.0437 0.8112 0.5902 0.091 Uiso 1 1 calc R . .
H19C H -0.1315 0.7947 0.6114 0.091 Uiso 1 1 calc R . .
C20 C 0.0147(16) 0.8274(10) 0.6497(5) 0.0607(14) Uani 1 1 d DU . .
H20A H 0.0611 0.8210 0.6688 0.091 Uiso 1 1 calc R . .
H20B H -0.0478 0.8431 0.6563 0.091 Uiso 1 1 calc R . .
H20C H 0.0403 0.8613 0.6355 0.091 Uiso 1 1 calc R . .
O9 O 0.2994(16) 0.6361(9) 0.5984(4) 0.0650(14) Uani 1 1 d U . .
O10 O 0.2310(17) 0.6854(9) 0.5562(4) 0.0668(14) Uani 1 1 d U . .
C21 C 0.268(2) 0.6400(10) 0.5701(5) 0.0660(14) Uani 1 1 d DU . .
C22 C 0.2601(15) 0.5768(9) 0.5479(4) 0.0665(15) Uani 1 1 d DU . .
C23 C 0.200(2) 0.5879(11) 0.5165(4) 0.0666(15) Uani 1 1 d DU . .
H23A H 0.1367 0.6068 0.5205 0.100 Uiso 1 1 calc R . .
H23B H 0.1907 0.5444 0.5051 0.100 Uiso 1 1 calc R . .
H23C H 0.2338 0.6198 0.5033 0.100 Uiso 1 1 calc R . .
C24 C 0.2073(19) 0.5213(10) 0.5644(5) 0.0665(15) Uani 1 1 d DU . .
H24A H 0.1413 0.5367 0.5675 0.100 Uiso 1 1 calc R . .
H24B H 0.2429 0.5110 0.5854 0.100 Uiso 1 1 calc R . .
H24C H 0.2035 0.4801 0.5510 0.100 Uiso 1 1 calc R . .
C25 C 0.3576(15) 0.5472(11) 0.5437(5) 0.0668(15) Uani 1 1 d DU . .
H25A H 0.3933 0.5395 0.5650 0.100 Uiso 1 1 calc R . .
H25B H 0.3943 0.5789 0.5314 0.100 Uiso 1 1 calc R . .
H25C H 0.3492 0.5038 0.5322 0.100 Uiso 1 1 calc R . .
C26 C 0.098(3) 0.8408(15) 0.5125(7) 0.0784(16) Uani 1 1 d U . .
C27 C 0.0090(19) 0.8304(9) 0.4954(5) 0.0787(16) Uani 1 1 d DU . .
C28 C -0.001(2) 0.8757(11) 0.4666(5) 0.0788(17) Uani 1 1 d DU . .
H28A H -0.0649 0.8686 0.4546 0.118 Uiso 1 1 calc R . .
H28B H 0.0504 0.8650 0.4528 0.118 Uiso 1 1 calc R . .
H28C H 0.0052 0.9234 0.4736 0.118 Uiso 1 1 calc R . .
C29 C -0.0761(19) 0.8437(13) 0.5151(5) 0.0788(17) Uani 1 1 d DU . .
H29A H -0.1375 0.8349 0.5019 0.118 Uiso 1 1 calc R . .
H29B H -0.0744 0.8913 0.5223 0.118 Uiso 1 1 calc R . .
H29C H -0.0711 0.8136 0.5340 0.118 Uiso 1 1 calc R . .
C30 C -0.011(2) 0.7574(9) 0.4866(6) 0.0787(17) Uani 1 1 d DU . .
H30A H -0.0758 0.7533 0.4750 0.118 Uiso 1 1 calc R . .
H30B H -0.0070 0.7297 0.5062 0.118 Uiso 1 1 calc R . .
H30C H 0.0382 0.7414 0.4727 0.118 Uiso 1 1 calc R . .
O13 O 0.3313(16) 0.8021(9) 0.5434(5) 0.0648(14) Uani 1 1 d DU . .
O14 O 0.3293(16) 0.9046(8) 0.5287(5) 0.0654(14) Uani 1 1 d DU . .
C31 C 0.3661(16) 0.8507(8) 0.5326(6) 0.0650(13) Uani 1 1 d DU . .
C32 C 0.4608(14) 0.8447(9) 0.5154(4) 0.0657(14) Uani 1 1 d DU . .
C33 C 0.483(2) 0.9086(10) 0.4982(5) 0.0658(15) Uani 1 1 d DU . .
H33A H 0.4874 0.9467 0.5135 0.099 Uiso 1 1 calc R . .
H33B H 0.4305 0.9176 0.4810 0.099 Uiso 1 1 calc R . .
H33C H 0.5447 0.9035 0.4888 0.099 Uiso 1 1 calc R . .
C34 C 0.456(2) 0.7847(10) 0.4929(5) 0.0658(15) Uani 1 1 d DU . .
H34A H 0.4435 0.7432 0.5048 0.099 Uiso 1 1 calc R . .
H34B H 0.5189 0.7801 0.4838 0.099 Uiso 1 1 calc R . .
H34C H 0.4043 0.7917 0.4755 0.099 Uiso 1 1 calc R . .
C35 C 0.5419(16) 0.8274(12) 0.5407(5) 0.0659(15) Uani 1 1 d DU . .
H35A H 0.5265 0.7848 0.5514 0.099 Uiso 1 1 calc R . .
H35B H 0.5494 0.8642 0.5567 0.099 Uiso 1 1 calc R . .
H35C H 0.6027 0.8219 0.5307 0.099 Uiso 1 1 calc R . .
C36 C 0.0878(19) 1.0431(14) 0.5746(8) 0.0564(12) Uani 1 1 d U . .
C37 C -0.0198(14) 1.0592(9) 0.5793(5) 0.0571(13) Uani 1 1 d DU . .
C38 C -0.0282(17) 1.1128(10) 0.6041(5) 0.0572(14) Uani 1 1 d DU . .
H38A H 0.0100 1.0995 0.6242 0.086 Uiso 1 1 calc R . .
H38B H -0.0967 1.1182 0.6079 0.086 Uiso 1 1 calc R . .
H38C H -0.0033 1.1561 0.5965 0.086 Uiso 1 1 calc R . .
C39 C -0.0632(17) 0.9948(10) 0.5908(6) 0.0574(14) Uani 1 1 d DU . .
H39A H -0.0606 0.9592 0.5744 0.086 Uiso 1 1 calc R . .
H39B H -0.1312 1.0030 0.5946 0.086 Uiso 1 1 calc R . .
H39C H -0.0263 0.9800 0.6109 0.086 Uiso 1 1 calc R . .
C40 C -0.0828(17) 1.0750(12) 0.5486(5) 0.0572(14) Uani 1 1 d DU . .
H40A H -0.0773 1.0382 0.5331 0.086 Uiso 1 1 calc R . .
H40B H -0.0613 1.1180 0.5396 0.086 Uiso 1 1 calc R . .
H40C H -0.1508 1.0794 0.5533 0.086 Uiso 1 1 calc R . .
O17 O 0.2198(16) 1.0133(8) 0.5154(4) 0.0621(13) Uani 1 1 d U . .
O18 O 0.2857(15) 1.1128(10) 0.5334(4) 0.0590(13) Uani 1 1 d U . .
C41 C 0.260(2) 1.0741(12) 0.5109(4) 0.0606(13) Uani 1 1 d DU . .
C42 C 0.2740(15) 1.1086(9) 0.4779(4) 0.0611(14) Uani 1 1 d DU . .
C43 C 0.2017(17) 1.0830(11) 0.4519(5) 0.0614(14) Uani 1 1 d DU . .
H43A H 0.2081 1.0335 0.4501 0.092 Uiso 1 1 calc R . .
H43B H 0.2135 1.1044 0.4314 0.092 Uiso 1 1 calc R . .
H43C H 0.1358 1.0943 0.4571 0.092 Uiso 1 1 calc R . .
C44 C 0.3780(15) 1.0950(12) 0.4717(5) 0.0614(14) Uani 1 1 d DU . .
H44A H 0.4221 1.1143 0.4892 0.092 Uiso 1 1 calc R . .
H44B H 0.3908 1.1162 0.4512 0.092 Uiso 1 1 calc R . .
H44C H 0.3886 1.0458 0.4705 0.092 Uiso 1 1 calc R . .
C45 C 0.267(2) 1.1844(8) 0.4801(5) 0.0611(14) Uani 1 1 d DU . .
H45A H 0.3143 1.2010 0.4974 0.092 Uiso 1 1 calc R . .
H45B H 0.2009 1.1969 0.4849 0.092 Uiso 1 1 calc R . .
H45C H 0.2800 1.2048 0.4596 0.092 Uiso 1 1 calc R . .
C46 C 0.3342(18) 1.2348(12) 0.5992(6) 0.0376(11) Uani 1 1 d U . .
C47 C 0.3255(12) 1.3102(10) 0.5964(4) 0.0383(11) Uani 1 1 d DU . .
C48 C 0.4047(13) 1.3539(10) 0.6134(5) 0.0386(12) Uani 1 1 d DU . .
H48A H 0.3891 1.4021 0.6094 0.058 Uiso 1 1 calc R . .
H48B H 0.4671 1.3431 0.6052 0.058 Uiso 1 1 calc R . .
H48C H 0.4094 1.3449 0.6366 0.058 Uiso 1 1 calc R . .
C49 C 0.2257(12) 1.3305(11) 0.6048(5) 0.0386(12) Uani 1 1 d DU . .
H49A H 0.2187 1.3801 0.6032 0.058 Uiso 1 1 calc R . .
H49B H 0.2175 1.3158 0.6268 0.058 Uiso 1 1 calc R . .
H49C H 0.1760 1.3087 0.5897 0.058 Uiso 1 1 calc R . .
C50 C 0.3203(15) 1.3189(11) 0.5610(4) 0.0385(12) Uani 1 1 d DU . .
H50A H 0.3140 1.3674 0.5556 0.058 Uiso 1 1 calc R . .
H50B H 0.2636 1.2942 0.5508 0.058 Uiso 1 1 calc R . .
H50C H 0.3797 1.3008 0.5531 0.058 Uiso 1 1 calc R . .
C51 C 0.5095(17) 1.1044(13) 0.6023(6) 0.0408(11) Uani 1 1 d U . .
C52 C 0.6091(14) 1.1008(9) 0.5905(4) 0.0418(11) Uani 1 1 d DU . .
C53 C 0.6206(16) 1.1581(10) 0.5677(5) 0.0419(12) Uani 1 1 d DU . .
H53A H 0.6856 1.1561 0.5601 0.063 Uiso 1 1 calc R . .
H53B H 0.6127 1.2016 0.5787 0.063 Uiso 1 1 calc R . .
H53C H 0.5710 1.1543 0.5492 0.063 Uiso 1 1 calc R . .
C54 C 0.6116(16) 1.0360(9) 0.5714(5) 0.0420(12) Uani 1 1 d DU . .
H54A H 0.6069 0.9969 0.5858 0.063 Uiso 1 1 calc R . .
H54B H 0.6728 1.0336 0.5614 0.063 Uiso 1 1 calc R . .
H54C H 0.5565 1.0354 0.5546 0.063 Uiso 1 1 calc R . .
C55 C 0.6865(14) 1.0956(11) 0.6179(4) 0.0420(12) Uani 1 1 d DU . .
H55A H 0.6739 1.0560 0.6312 0.063 Uiso 1 1 calc R . .
H55B H 0.6865 1.1371 0.6310 0.063 Uiso 1 1 calc R . .
H55C H 0.7501 1.0905 0.6096 0.063 Uiso 1 1 calc R . .
C56 C 0.2814(17) 1.1845(16) 0.7056(6) 0.0454(17) Uani 1 1 d U . .
C57 C 0.1866(13) 1.2329(11) 0.7141(4) 0.0457(17) Uani 1 1 d DU . .
C58 C 0.1563(16) 1.2155(14) 0.7462(4) 0.0458(17) Uani 1 1 d DU . .
H58A H 0.1345 1.1679 0.7462 0.069 Uiso 1 1 calc R . .
H58B H 0.1026 1.2454 0.7510 0.069 Uiso 1 1 calc R . .
H58C H 0.2115 1.2216 0.7626 0.069 Uiso 1 1 calc R . .
C59 C 0.1018(14) 1.2238(13) 0.6884(4) 0.0458(17) Uani 1 1 d DU . .
H59A H 0.1220 1.2370 0.6674 0.069 Uiso 1 1 calc R . .
H59B H 0.0473 1.2526 0.6935 0.069 Uiso 1 1 calc R . .
H59C H 0.0814 1.1760 0.6877 0.069 Uiso 1 1 calc R . .
C60 C 0.2195(15) 1.3058(11) 0.7131(5) 0.0458(17) Uani 1 1 d DU . .
H60A H 0.2377 1.3164 0.6915 0.069 Uiso 1 1 calc R . .
H60B H 0.2760 1.3126 0.7290 0.069 Uiso 1 1 calc R . .
H60C H 0.1664 1.3359 0.7181 0.069 Uiso 1 1 calc R . .
C61 C 0.7176(17) 1.1931(17) 0.7404(5) 0.0506(18) Uani 1 1 d U . .
C62 C 0.8119(14) 1.2087(11) 0.7283(4) 0.0509(18) Uani 1 1 d DU . .
C63 C 0.8831(15) 1.1640(12) 0.7477(5) 0.0510(18) Uani 1 1 d DU . .
H63A H 0.9483 1.1712 0.7408 0.077 Uiso 1 1 calc R . .
H63B H 0.8642 1.1162 0.7443 0.077 Uiso 1 1 calc R . .
H63C H 0.8836 1.1754 0.7706 0.077 Uiso 1 1 calc R . .
C64 C 0.8395(17) 1.2817(10) 0.7331(5) 0.0510(18) Uani 1 1 d DU . .
H64A H 0.9021 1.2899 0.7246 0.076 Uiso 1 1 calc R . .
H64B H 0.8452 1.2924 0.7562 0.076 Uiso 1 1 calc R . .
H64C H 0.7893 1.3106 0.7217 0.076 Uiso 1 1 calc R . .
C65 C 0.8049(17) 1.1941(14) 0.6932(4) 0.0510(18) Uani 1 1 d DU . .
H65A H 0.8674 1.2044 0.6849 0.076 Uiso 1 1 calc R . .
H65B H 0.7537 1.2224 0.6819 0.076 Uiso 1 1 calc R . .
H65C H 0.7891 1.1458 0.6895 0.076 Uiso 1 1 calc R . .
O27 O 0.4836(11) 1.2351(10) 0.8206(3) 0.0470(13) Uani 1 1 d DU . .
O28 O 0.5450(11) 1.2699(10) 0.8657(4) 0.0491(13) Uani 1 1 d DU . .
C66 C 0.4784(11) 1.2638(13) 0.8448(4) 0.0479(13) Uani 1 1 d DU . .
C67 C 0.3815(11) 1.2836(9) 0.8589(4) 0.0487(13) Uani 1 1 d DU . .
C68 C 0.3889(15) 1.3543(9) 0.8733(5) 0.0490(14) Uani 1 1 d DU . .
H68A H 0.4483 1.3576 0.8882 0.073 Uiso 1 1 calc R . .
H68B H 0.3319 1.3630 0.8850 0.073 Uiso 1 1 calc R . .
H68C H 0.3913 1.3880 0.8561 0.073 Uiso 1 1 calc R . .
C69 C 0.3683(15) 1.2353(11) 0.8861(4) 0.0490(14) Uani 1 1 d DU . .
H69A H 0.4205 1.2425 0.9035 0.073 Uiso 1 1 calc R . .
H69B H 0.3706 1.1883 0.8784 0.073 Uiso 1 1 calc R . .
H69C H 0.3051 1.2438 0.8942 0.073 Uiso 1 1 calc R . .
C70 C 0.2934(13) 1.2730(13) 0.8361(4) 0.0489(14) Uani 1 1 d DU . .
H70A H 0.2981 1.3006 0.8167 0.073 Uiso 1 1 calc R . .
H70B H 0.2355 1.2867 0.8464 0.073 Uiso 1 1 calc R . .
H70C H 0.2881 1.2247 0.8302 0.073 Uiso 1 1 calc R . .
C71 C 0.660(2) 1.3563(15) 0.8132(6) 0.0527(13) Uani 1 1 d U . .
C72 C 0.6729(13) 1.4348(11) 0.8020(4) 0.0531(14) Uani 1 1 d DU . .
C73 C 0.6021(16) 1.4577(13) 0.7749(5) 0.0533(15) Uani 1 1 d DU . .
H73A H 0.6035 1.4261 0.7568 0.080 Uiso 1 1 calc R . .
H73B H 0.6197 1.5035 0.7682 0.080 Uiso 1 1 calc R . .
H73C H 0.5364 1.4585 0.7820 0.080 Uiso 1 1 calc R . .
C74 C 0.7770(13) 1.4424(13) 0.7932(5) 0.0532(14) Uani 1 1 d DU . .
H74A H 0.8225 1.4261 0.8111 0.080 Uiso 1 1 calc R . .
H74B H 0.7902 1.4905 0.7891 0.080 Uiso 1 1 calc R . .
H74C H 0.7851 1.4156 0.7739 0.080 Uiso 1 1 calc R . .
C75 C 0.6753(17) 1.4789(12) 0.8316(4) 0.0532(14) Uani 1 1 d DU . .
H75A H 0.7249 1.4616 0.8481 0.080 Uiso 1 1 calc R . .
H75B H 0.6114 1.4779 0.8399 0.080 Uiso 1 1 calc R . .
H75C H 0.6913 1.5258 0.8260 0.080 Uiso 1 1 calc R . .
C76 C 0.735(2) 1.3232(17) 0.9334(6) 0.0693(14) Uani 1 1 d U . .
C77 C 0.7225(16) 1.3869(12) 0.9520(4) 0.0696(15) Uani 1 1 d DU . .
C78 C 0.8148(16) 1.4253(15) 0.9505(5) 0.0697(16) Uani 1 1 d DU . .
H78A H 0.8115 1.4684 0.9622 0.105 Uiso 1 1 calc R . .
H78B H 0.8243 1.4347 0.9279 0.105 Uiso 1 1 calc R . .
H78C H 0.8695 1.3981 0.9603 0.105 Uiso 1 1 calc R . .
C79 C 0.705(2) 1.3695(14) 0.9862(4) 0.0698(16) Uani 1 1 d DU . .
H79A H 0.6428 1.3449 0.9861 0.105 Uiso 1 1 calc R . .
H79B H 0.7018 1.4115 0.9987 0.105 Uiso 1 1 calc R . .
H79C H 0.7580 1.3407 0.9959 0.105 Uiso 1 1 calc R . .
C80 C 0.6385(17) 1.4327(14) 0.9396(5) 0.0697(16) Uani 1 1 d DU . .
H80A H 0.5769 1.4081 0.9402 0.104 Uiso 1 1 calc R . .
H80B H 0.6460 1.4463 0.9174 0.104 Uiso 1 1 calc R . .
H80C H 0.6383 1.4734 0.9532 0.104 Uiso 1 1 calc R . .
O33 O 0.8298(12) 1.2570(12) 0.8680(5) 0.0619(15) Uani 1 1 d U . .
O34 O 0.8871(12) 1.1840(12) 0.9077(5) 0.0614(14) Uani 1 1 d U . .
C81 C 0.8942(13) 1.2239(15) 0.8820(6) 0.0617(14) Uani 1 1 d DU . .
C82 C 0.9929(12) 1.2363(10) 0.8683(4) 0.0622(14) Uani 1 1 d DU . .
C83 C 0.9918(16) 1.2151(13) 0.8340(4) 0.0625(15) Uani 1 1 d DU . .
H83A H 0.9371 1.2371 0.8212 0.094 Uiso 1 1 calc R . .
H83B H 0.9845 1.1655 0.8324 0.094 Uiso 1 1 calc R . .
H83C H 1.0531 1.2287 0.8258 0.094 Uiso 1 1 calc R . .
C84 C 1.0774(14) 1.2051(13) 0.8885(6) 0.0623(15) Uani 1 1 d DU . .
H84A H 1.0787 1.2218 0.9107 0.093 Uiso 1 1 calc R . .
H84B H 1.1382 1.2177 0.8797 0.093 Uiso 1 1 calc R . .
H84C H 1.0705 1.1554 0.8883 0.093 Uiso 1 1 calc R . .
C85 C 1.0176(16) 1.3114(10) 0.8713(6) 0.0624(15) Uani 1 1 d DU . .
H85A H 1.0207 1.3250 0.8940 0.094 Uiso 1 1 calc R . .
H85B H 0.9672 1.3380 0.8587 0.094 Uiso 1 1 calc R . .
H85C H 1.0809 1.3197 0.8632 0.094 Uiso 1 1 calc R . .
C86 C 0.631(2) 1.1034(16) 0.9700(6) 0.0628(14) Uani 1 1 d U . .
C87 C 0.5201(17) 1.1306(10) 0.9732(4) 0.0636(14) Uani 1 1 d DU . .
C88 C 0.524(2) 1.1947(11) 0.9923(5) 0.0638(15) Uani 1 1 d DU . .
H88A H 0.5486 1.2317 0.9797 0.096 Uiso 1 1 calc R . .
H88B H 0.5665 1.1885 1.0123 0.096 Uiso 1 1 calc R . .
H88C H 0.4578 1.2062 0.9975 0.096 Uiso 1 1 calc R . .
C89 C 0.483(2) 1.0714(11) 0.9908(5) 0.0636(15) Uani 1 1 d DU . .
H89A H 0.4801 1.0312 0.9768 0.095 Uiso 1 1 calc R . .
H89B H 0.4184 1.0817 0.9970 0.095 Uiso 1 1 calc R . .
H89C H 0.5279 1.0622 1.0102 0.095 Uiso 1 1 calc R . .
C90 C 0.4572(19) 1.1374(14) 0.9420(4) 0.0641(15) Uani 1 1 d DU . .
H90A H 0.4558 1.0940 0.9303 0.096 Uiso 1 1 calc R . .
H90B H 0.4837 1.1730 0.9289 0.096 Uiso 1 1 calc R . .
H90C H 0.3908 1.1498 0.9463 0.096 Uiso 1 1 calc R . .
O37 O 0.8764(17) 1.1573(12) 0.9690(5) 0.0800(15) Uani 1 1 d U . .
O38 O 0.8756(18) 1.0542(13) 0.9837(5) 0.0806(15) Uani 1 1 d U . .
C91 C 0.9080(19) 1.1082(16) 0.9860(6) 0.0803(15) Uani 1 1 d DU . .
C92 C 0.9978(16) 1.1170(10) 1.0117(4) 0.0806(16) Uani 1 1 d DU . .
C93 C 1.003(2) 1.1890(10) 1.0225(5) 0.0806(17) Uani 1 1 d DU . .
H93A H 1.0019 1.2190 1.0037 0.121 Uiso 1 1 calc R . .
H93B H 1.0641 1.1963 1.0364 0.121 Uiso 1 1 calc R . .
H93C H 0.9476 1.1993 1.0346 0.121 Uiso 1 1 calc R . .
C94 C 1.0889(16) 1.1023(14) 0.9952(5) 0.0808(16) Uani 1 1 d DU . .
H94A H 1.0878 1.0547 0.9880 0.121 Uiso 1 1 calc R . .
H94B H 1.1467 1.1101 1.0104 0.121 Uiso 1 1 calc R . .
H94C H 1.0907 1.1325 0.9766 0.121 Uiso 1 1 calc R . .
C95 C 1.001(2) 1.0644(12) 1.0372(5) 0.0807(17) Uani 1 1 d DU . .
H95A H 0.9960 1.0191 1.0272 0.121 Uiso 1 1 calc R . .
H95B H 0.9464 1.0712 1.0502 0.121 Uiso 1 1 calc R . .
H95C H 1.0626 1.0679 1.0510 0.121 Uiso 1 1 calc R . .
O39 O 0.7842(14) 0.9297(11) 0.9893(4) 0.0591(13) Uani 1 1 d U . .
O40 O 0.7092(13) 0.8469(12) 0.9679(4) 0.0556(13) Uani 1 1 d U . .
C96 C 0.7454(19) 0.8790(14) 0.9899(4) 0.0576(13) Uani 1 1 d DU . .
C97 C 0.7432(14) 0.8578(9) 1.0255(4) 0.0581(13) Uani 1 1 d DU . .
C98 C 0.7639(19) 0.7831(9) 1.0288(5) 0.0581(14) Uani 1 1 d DU . .
H98A H 0.7158 0.7576 1.0146 0.087 Uiso 1 1 calc R . .
H98B H 0.7601 0.7692 1.0512 0.087 Uiso 1 1 calc R . .
H98C H 0.8294 0.7737 1.0227 0.087 Uiso 1 1 calc R . .
C99 C 0.6437(13) 0.8702(13) 1.0361(5) 0.0583(14) Uani 1 1 d DU . .
H99A H 0.5955 0.8425 1.0230 0.088 Uiso 1 1 calc R . .
H99B H 0.6270 0.9185 1.0334 0.088 Uiso 1 1 calc R . .
H99C H 0.6437 0.8576 1.0589 0.088 Uiso 1 1 calc R . .
C100 C 0.8097(17) 0.9026(11) 1.0462(5) 0.0583(14) Uani 1 1 d DU . .
H10D H 0.7912 0.9504 1.0421 0.088 Uiso 1 1 calc R . .
H10E H 0.8769 0.8956 1.0411 0.088 Uiso 1 1 calc R . .
H10F H 0.8048 0.8917 1.0689 0.088 Uiso 1 1 calc R . .
C101 C 0.9048(15) 0.9023(15) 0.9231(7) 0.0523(12) Uani 1 1 d U . .
C102 C 1.0005(13) 0.8846(10) 0.9112(4) 0.0530(12) Uani 1 1 d DU . .
C103 C 1.0644(14) 0.8707(13) 0.9416(5) 0.0531(13) Uani 1 1 d DU . .
H10G H 1.0361 0.8339 0.9535 0.080 Uiso 1 1 calc R . .
H10H H 1.0695 0.9120 0.9550 0.080 Uiso 1 1 calc R . .
H10I H 1.1294 0.8573 0.9364 0.080 Uiso 1 1 calc R . .
C104 C 1.0425(14) 0.9405(11) 0.8930(6) 0.0532(13) Uani 1 1 d DU . .
H10J H 1.0469 0.9819 0.9062 0.080 Uiso 1 1 calc R . .
H10K H 1.0006 0.9490 0.8730 0.080 Uiso 1 1 calc R . .
H10L H 1.1077 0.9275 0.8879 0.080 Uiso 1 1 calc R . .
C105 C 0.9967(14) 0.8212(10) 0.8913(5) 0.0531(13) Uani 1 1 d DU . .
H10M H 0.9699 0.7839 0.9034 0.080 Uiso 1 1 calc R . .
H10N H 1.0626 0.8092 0.8864 0.080 Uiso 1 1 calc R . .
H10O H 0.9551 0.8287 0.8712 0.080 Uiso 1 1 calc R . .
C106 C 0.4878(14) 0.8544(15) 0.9012(5) 0.0381(11) Uani 1 1 d U . .
C107 C 0.3871(12) 0.8562(10) 0.9132(4) 0.0389(11) Uani 1 1 d DU . .
C108 C 0.3053(12) 0.8251(12) 0.8912(4) 0.0391(12) Uani 1 1 d DU . .
H10P H 0.2439 0.8300 0.9010 0.059 Uiso 1 1 calc R . .
H10Q H 0.3187 0.7766 0.8881 0.059 Uiso 1 1 calc R . .
H10R H 0.3001 0.8485 0.8703 0.059 Uiso 1 1 calc R . .
C109 C 0.3666(13) 0.9316(9) 0.9174(5) 0.0392(12) Uani 1 1 d DU . .
H10S H 0.3022 0.9372 0.9250 0.059 Uiso 1 1 calc R . .
H10T H 0.3679 0.9549 0.8966 0.059 Uiso 1 1 calc R . .
H10U H 0.4164 0.9512 0.9331 0.059 Uiso 1 1 calc R . .
C110 C 0.3876(13) 0.8272(12) 0.9464(4) 0.0392(12) Uani 1 1 d DU . .
H11A H 0.3220 0.8301 0.9534 0.059 Uiso 1 1 calc R . .
H11B H 0.4332 0.8531 0.9613 0.059 Uiso 1 1 calc R . .
H11C H 0.4081 0.7793 0.9463 0.059 Uiso 1 1 calc R . .
C111 C 0.6571(17) 0.7148(15) 0.8974(5) 0.0411(11) Uani 1 1 d U . .
C112 C 0.6681(12) 0.6436(11) 0.9110(4) 0.0420(12) Uani 1 1 d DU . .
C113 C 0.6928(14) 0.6302(14) 0.9470(3) 0.0423(12) Uani 1 1 d DU . .
H11D H 0.7546 0.6526 0.9544 0.063 Uiso 1 1 calc R . .
H11E H 0.6989 0.5810 0.9508 0.063 Uiso 1 1 calc R . .
H11F H 0.6408 0.6484 0.9590 0.063 Uiso 1 1 calc R . .
C114 C 0.7461(13) 0.6128(13) 0.8929(4) 0.0422(12) Uani 1 1 d DU . .
H11G H 0.8090 0.6337 0.9002 0.063 Uiso 1 1 calc R . .
H11H H 0.7307 0.6211 0.8698 0.063 Uiso 1 1 calc R . .
H11I H 0.7494 0.5637 0.8970 0.063 Uiso 1 1 calc R . .
C115 C 0.5739(12) 0.6088(13) 0.9000(5) 0.0423(12) Uani 1 1 d DU . .
H11J H 0.5216 0.6279 0.9115 0.063 Uiso 1 1 calc R . .
H11K H 0.5799 0.5599 0.9045 0.063 Uiso 1 1 calc R . .
H11L H 0.5586 0.6160 0.8768 0.063 Uiso 1 1 calc R . .
C116 C 0.7120(17) 0.7673(16) 0.7967(6) 0.0436(16) Uani 1 1 d U . .
C117 C 0.7883(13) 0.7200(10) 0.7891(4) 0.0441(16) Uani 1 1 d DU . .
C118 C 0.8223(15) 0.7392(13) 0.7568(4) 0.0441(17) Uani 1 1 d DU . .
H11M H 0.8737 0.7076 0.7516 0.066 Uiso 1 1 calc R . .
H11N H 0.8480 0.7858 0.7578 0.066 Uiso 1 1 calc R . .
H11O H 0.7673 0.7364 0.7400 0.066 Uiso 1 1 calc R . .
C119 C 0.7395(15) 0.6516(10) 0.7838(5) 0.0442(17) Uani 1 1 d DU . .
H11P H 0.7877 0.6178 0.7784 0.066 Uiso 1 1 calc R . .
H11Q H 0.6875 0.6549 0.7661 0.066 Uiso 1 1 calc R . .
H11R H 0.7117 0.6376 0.8035 0.066 Uiso 1 1 calc R . .
C120 C 0.8698(13) 0.7146(13) 0.8147(4) 0.0443(17) Uani 1 1 d DU . .
H12A H 0.9184 0.6825 0.8079 0.066 Uiso 1 1 calc R . .
H12B H 0.8454 0.6982 0.8345 0.066 Uiso 1 1 calc R . .
H12C H 0.8999 0.7595 0.8185 0.066 Uiso 1 1 calc R . .
O49 O 0.4011(12) 0.9314(9) 0.7754(4) 0.046(2) Uani 1 1 d U . .
O50 O 0.4048(12) 1.0438(9) 0.7583(4) 0.046(2) Uani 1 1 d U . .
C121 C 0.3700(18) 1.0024(13) 0.7739(6) 0.046(2) Uani 1 1 d U . .
C122 C 0.2936(14) 1.0207(9) 0.7966(4) 0.047(2) Uani 1 1 d DU . .
C123 C 0.2031(14) 1.0126(12) 0.7748(5) 0.047(2) Uani 1 1 d DU . .
H12D H 0.1975 0.9652 0.7673 0.070 Uiso 1 1 calc R . .
H12E H 0.2048 1.0430 0.7562 0.070 Uiso 1 1 calc R . .
H12F H 0.1468 1.0240 0.7864 0.070 Uiso 1 1 calc R . .
C124 C 0.3037(16) 1.0925(9) 0.8081(5) 0.047(2) Uani 1 1 d DU . .
H12G H 0.3631 1.0970 0.8230 0.070 Uiso 1 1 calc R . .
H12H H 0.2470 1.1049 0.8192 0.070 Uiso 1 1 calc R . .
H12I H 0.3078 1.1229 0.7896 0.070 Uiso 1 1 calc R . .
C125 C 0.2919(16) 0.9713(11) 0.8240(5) 0.047(2) Uani 1 1 d DU . .
H12J H 0.3516 0.9764 0.8386 0.070 Uiso 1 1 calc R . .
H12K H 0.2880 0.9247 0.8155 0.070 Uiso 1 1 calc R . .
H12L H 0.2351 0.9805 0.8357 0.070 Uiso 1 1 calc R . .
C220 C 0.4385(15) 0.6231(14) 0.8041(5) 0.042(4) Uiso 1 1 d U . .
H22A H 0.3948 0.6616 0.7984 0.063 Uiso 1 1 calc R . .
H22B H 0.4718 0.6102 0.7853 0.063 Uiso 1 1 calc R . .
H22C H 0.4869 0.6364 0.8218 0.063 Uiso 1 1 calc R . .
C202 C 0.5591(18) 0.048(2) 0.8643(7) 0.071(6) Uiso 1 1 d DU . .
H20D H 0.5582 0.0962 0.8720 0.085 Uiso 1 1 calc R . .
H20E H 0.5618 0.0193 0.8838 0.085 Uiso 1 1 calc R . .
C201 C 0.763(2) 0.013(2) 0.8084(8) 0.083(7) Uiso 1 1 d DU . .
H20F H 0.7661 -0.0109 0.7878 0.124 Uiso 1 1 calc R . .
H20G H 0.8040 -0.0105 0.8254 0.124 Uiso 1 1 calc R . .
H20H H 0.7856 0.0599 0.8064 0.124 Uiso 1 1 calc R . .
C221 C 0.3881(16) 0.5718(14) 0.8130(5) 0.042(4) Uiso 1 1 d U . .
N3 N 0.344(2) 0.5287(19) 0.8204(7) 0.098(9) Uiso 1 1 d . . .
C200 C 0.654(2) 0.014(2) 0.8171(8) 0.083(7) Uiso 1 1 d DU . .
H20I H 0.6135 0.0437 0.8020 0.100 Uiso 1 1 calc R . .
H20J H 0.6260 -0.0330 0.8154 0.100 Uiso 1 1 calc R . .
C203 C 0.4567(18) 0.0353(18) 0.8451(7) 0.071(6) Uiso 1 1 d DU . .
H20K H 0.4058 0.0387 0.8599 0.106 Uiso 1 1 calc R . .
H20L H 0.4556 -0.0104 0.8356 0.106 Uiso 1 1 calc R . .
H20M H 0.4449 0.0694 0.8280 0.106 Uiso 1 1 calc R . .
N1 N 0.655(2) 0.039(3) 0.8505(8) 0.158(17) Uiso 1 1 d D . .
H1A H 0.6865 0.0803 0.8516 0.190 Uiso 1 1 calc R . .
H1B H 0.6917 0.0093 0.8637 0.190 Uiso 1 1 calc R . .
O51 O 0.5845(12) 0.9130(12) 0.7450(5) 0.073(3) Uani 1 1 d DU . .
O52 O 0.5782(12) 1.0293(11) 0.7250(5) 0.073(3) Uani 1 1 d DU . .
C126 C 0.6048(14) 0.9636(11) 0.7252(5) 0.073(3) Uani 1 1 d DU . .
C127 C 0.7018(12) 0.9524(10) 0.7095(4) 0.074(3) Uani 1 1 d DU . .
C128 C 0.7388(15) 1.0199(11) 0.6992(6) 0.074(3) Uani 1 1 d DU . .
H12M H 0.7493 1.0501 0.7179 0.111 Uiso 1 1 calc R . .
H12N H 0.6907 1.0403 0.6831 0.111 Uiso 1 1 calc R . .
H12O H 0.8004 1.0133 0.6898 0.111 Uiso 1 1 calc R . .
C129 C 0.6856(16) 0.9060(12) 0.6816(5) 0.074(3) Uani 1 1 d DU . .
H12P H 0.6377 0.9261 0.6654 0.111 Uiso 1 1 calc R . .
H12Q H 0.6612 0.8621 0.6887 0.111 Uiso 1 1 calc R . .
H12R H 0.7472 0.8989 0.6722 0.111 Uiso 1 1 calc R . .
C130 C 0.7766(13) 0.9226(13) 0.7337(5) 0.074(3) Uani 1 1 d DU . .
H13D H 0.7873 0.9533 0.7522 0.111 Uiso 1 1 calc R . .
H13E H 0.8378 0.9167 0.7239 0.111 Uiso 1 1 calc R . .
H13F H 0.7539 0.8783 0.7408 0.111 Uiso 1 1 calc R . .
C213 C 0.189(2) 0.9824(18) 0.6887(8) 0.086(7) Uiso 1 1 d DU . .
H21A H 0.1323 0.9720 0.7003 0.129 Uiso 1 1 calc R . .
H21B H 0.1680 0.9862 0.6655 0.129 Uiso 1 1 calc R . .
H21C H 0.2180 1.0255 0.6965 0.129 Uiso 1 1 calc R . .
N2 N 0.3585(12) 0.9297(11) 0.6775(4) 0.037(4) Uiso 1 1 d D . .
H2A H 0.3860 0.9724 0.6795 0.044 Uiso 1 1 calc R . .
H2B H 0.4039 0.8971 0.6843 0.044 Uiso 1 1 calc R . .
C210 C 0.3119(17) 0.917(2) 0.6448(6) 0.071(6) Uiso 1 1 d DU . .
H21D H 0.2737 0.9548 0.6344 0.085 Uiso 1 1 calc R . .
H21E H 0.2782 0.8721 0.6416 0.085 Uiso 1 1 calc R . .
C211 C 0.4248(18) 0.916(2) 0.6404(8) 0.071(6) Uiso 1 1 d DU . .
H21F H 0.4337 0.9115 0.6175 0.106 Uiso 1 1 calc R . .
H21G H 0.4564 0.8783 0.6525 0.106 Uiso 1 1 calc R . .
H21H H 0.4540 0.9594 0.6485 0.106 Uiso 1 1 calc R . .
C212 C 0.2659(19) 0.9240(18) 0.6944(8) 0.086(7) Uiso 1 1 d DU . .
H21I H 0.2851 0.9208 0.7179 0.103 Uiso 1 1 calc R . .
H21J H 0.2335 0.8805 0.6876 0.103 Uiso 1 1 calc R . .

loop_
_atom_site_aniso_label
_atom_site_aniso_U_11
_atom_site_aniso_U_22
_atom_site_aniso_U_33
_atom_site_aniso_U_23
_atom_site_aniso_U_13
_atom_site_aniso_U_12
Gd1 0.0460(6) 0.0342(8) 0.0284(6) 0.0133(6) -0.0071(5) -0.0173(6)
Gd2 0.0519(7) 0.0400(8) 0.0262(6) 0.0102(6) -0.0057(5) -0.0242(6)
Cr1 0.0349(15) 0.0198(15) 0.0301(14) 0.0115(14) -0.0112(11) -0.0152(15)
Cr2 0.0636(15) 0.0136(17) 0.0338(14) 0.0031(11) -0.0127(14) -0.0098(15)
Cr3 0.077(2) 0.0080(11) 0.0435(19) 0.0037(13) -0.0232(13) -0.0102(16)
Cr4 0.092(2) 0.0091(11) 0.0344(19) 0.0051(12) -0.0171(15) -0.0087(15)
Cr5 0.0512(14) 0.0104(12) 0.0295(12) 0.0019(13) 0.0000(13) -0.0045(13)
Cr6 0.0424(17) 0.0085(16) 0.0308(13) 0.0087(12) -0.0061(11) -0.0076(13)
Cr7 0.0468(18) 0.038(2) 0.0216(13) 0.0145(15) -0.0059(11) -0.0161(17)
Cr8 0.0538(14) 0.037(2) 0.0268(14) 0.0152(12) -0.0169(13) -0.0078(17)
Cr9 0.0592(18) 0.0470(15) 0.0236(16) 0.0119(13) -0.0244(11) -0.0127(17)
Cr10 0.0456(17) 0.0474(15) 0.0287(18) 0.0121(12) -0.0274(13) 0.0001(14)
Cr11 0.0204(11) 0.0456(16) 0.0207(11) 0.0092(14) -0.0070(11) 0.0030(13)
Cr12 0.0234(14) 0.042(2) 0.0219(12) 0.0085(13) -0.0057(10) -0.0061(14)
F1 0.060(2) 0.0216(19) 0.0331(16) 0.0002(15) -0.0213(19) -0.002(3)
F2 0.057(2) 0.0083(15) 0.0360(19) 0.0005(17) -0.011(2) -0.006(2)
F3 0.072(4) 0.0079(14) 0.038(2) 0.0065(12) -0.0131(16) -0.0073(16)
F4 0.0530(19) 0.0103(12) 0.033(2) 0.0120(15) -0.010(3) -0.0036(15)
F5 0.055(2) 0.017(2) 0.0312(14) 0.0092(14) -0.0042(16) -0.020(3)
F6 0.047(3) 0.036(2) 0.0251(16) 0.0169(16) -0.0036(19) -0.003(3)
F7 0.047(2) 0.0437(17) 0.0238(19) 0.0188(18) -0.0176(19) -0.011(2)
F8 0.017(4) 0.0485(16) 0.025(2) 0.0094(12) -0.0182(14) -0.0070(16)
F9 0.0223(17) 0.0447(16) 0.022(2) 0.0135(15) -0.010(2) -0.0027(15)
F10 0.0198(18) 0.048(3) 0.0218(13) 0.0117(15) -0.0055(14) -0.008(3)
F11 0.070(6) 0.0197(17) 0.017(4) 0.014(2) -0.017(3) -0.017(3)
F12 0.044(3) 0.022(5) 0.026(2) 0.016(4) -0.009(2) -0.013(5)
F13 0.104(8) 0.007(4) 0.017(4) 0.002(3) -0.005(2) -0.014(4)
F14 0.043(3) 0.019(6) 0.037(4) 0.012(3) -0.010(3) -0.015(4)
F16 0.055(3) 0.040(7) 0.031(2) 0.020(4) -0.014(2) -0.022(6)
F17 0.031(5) 0.036(4) 0.017(3) 0.004(4) -0.010(2) -0.017(3)
F18 0.044(3) 0.041(6) 0.029(4) 0.013(3) -0.008(3) -0.024(4)
O3 0.087(4) 0.0194(16) 0.043(3) 0.0103(16) -0.021(3) -0.016(2)
O4 0.087(3) 0.0202(17) 0.043(2) 0.0109(16) -0.021(2) -0.019(2)
O11 0.147(4) 0.014(2) 0.060(2) 0.0135(19) -0.059(2) -0.020(2)
O12 0.146(4) 0.014(2) 0.062(2) 0.0139(19) -0.058(2) -0.020(2)
O15 0.0524(17) 0.019(2) 0.093(4) 0.009(3) -0.0243(18) -0.0070(15)
O16 0.0470(15) 0.018(2) 0.094(4) 0.007(3) -0.0276(18) -0.0032(14)
O19 0.062(3) 0.0093(12) 0.038(2) 0.0080(14) -0.014(2) -0.0057(16)
O20 0.062(3) 0.0081(14) 0.038(2) 0.0104(14) -0.013(2) -0.0098(18)
O21 0.0529(14) 0.022(3) 0.050(3) 0.008(3) 0.0066(15) -0.0088(18)
O22 0.0507(16) 0.021(3) 0.050(3) 0.008(3) 0.0068(16) -0.0058(18)
O23 0.041(3) 0.053(5) 0.040(3) -0.008(3) -0.003(2) -0.010(3)
O24 0.042(3) 0.053(5) 0.040(3) -0.008(3) -0.003(2) -0.011(3)
O25 0.051(3) 0.074(5) 0.025(2) 0.009(3) -0.001(2) -0.023(4)
O26 0.052(3) 0.074(5) 0.025(2) 0.009(3) -0.002(2) -0.023(4)
O29 0.082(4) 0.036(2) 0.032(2) 0.0185(17) -0.030(3) -0.015(2)
O30 0.082(4) 0.037(2) 0.033(2) 0.0185(17) -0.029(3) -0.017(2)
O31 0.123(4) 0.0455(18) 0.0300(19) 0.0105(17) -0.032(3) -0.010(2)
O32 0.123(4) 0.0456(17) 0.031(2) 0.0122(18) -0.034(3) -0.013(2)
O35 0.111(3) 0.046(3) 0.036(2) 0.019(2) 0.024(3) 0.014(2)
O36 0.109(3) 0.045(3) 0.036(3) 0.018(2) 0.026(3) 0.014(2)
O41 0.0238(14) 0.051(3) 0.079(3) 0.012(2) -0.0268(16) -0.0034(14)
O42 0.0174(12) 0.050(3) 0.080(3) 0.010(3) -0.0288(16) 0.0010(14)
O43 0.0224(11) 0.061(3) 0.032(2) 0.009(3) 0.0012(13) -0.0114(17)
O44 0.0202(13) 0.060(3) 0.032(2) 0.010(3) 0.0005(14) -0.0086(17)
O45 0.045(3) 0.0435(16) 0.031(3) 0.0130(16) -0.006(2) -0.0066(17)
O46 0.046(3) 0.0444(17) 0.030(3) 0.0141(16) -0.005(2) -0.0094(19)
O47 0.041(3) 0.047(4) 0.044(3) 0.003(3) 0.012(2) -0.003(3)
O48 0.041(3) 0.047(5) 0.044(3) 0.004(3) 0.012(3) -0.004(3)
O1 0.040(3) 0.063(5) 0.048(3) 0.004(4) -0.001(3) -0.019(3)
O2 0.041(2) 0.063(5) 0.048(3) 0.004(4) -0.001(2) -0.020(3)
C1 0.040(3) 0.063(5) 0.048(3) 0.004(4) 0.000(2) -0.019(3)
C2 0.040(3) 0.063(5) 0.048(3) 0.004(4) 0.000(2) -0.019(3)
C3 0.040(3) 0.063(5) 0.049(3) 0.004(4) 0.000(3) -0.019(3)
C4 0.041(3) 0.063(5) 0.048(3) 0.004(4) 0.000(2) -0.019(3)
C5 0.041(3) 0.063(5) 0.049(3) 0.004(4) 0.000(3) -0.020(3)
C6 0.087(3) 0.0196(16) 0.043(2) 0.0106(15) -0.021(3) -0.018(2)
C7 0.088(3) 0.0198(17) 0.044(3) 0.0110(16) -0.021(3) -0.018(2)
C8 0.089(4) 0.0199(18) 0.045(3) 0.0108(19) -0.021(3) -0.017(2)
C9 0.088(4) 0.0199(19) 0.045(3) 0.0111(19) -0.021(3) -0.018(2)
C10 0.089(4) 0.0200(19) 0.044(3) 0.0111(18) -0.021(3) -0.018(2)
O5 0.0584(16) 0.058(4) 0.030(3) 0.022(3) 0.0017(15) 0.008(2)
O6 0.0654(15) 0.058(4) 0.032(3) 0.022(3) -0.0038(15) 0.011(2)
C11 0.0615(15) 0.058(4) 0.031(3) 0.021(3) -0.0009(15) 0.010(2)
C12 0.0628(16) 0.059(4) 0.032(3) 0.020(3) 0.0000(16) 0.011(2)
C13 0.0624(18) 0.059(4) 0.032(3) 0.020(3) -0.0002(18) 0.011(2)
C14 0.0629(19) 0.059(4) 0.032(3) 0.020(3) 0.0001(17) 0.011(2)
C15 0.0632(19) 0.059(4) 0.032(3) 0.020(3) 0.0000(19) 0.011(2)
O7 0.0570(16) 0.036(3) 0.078(3) 0.020(3) -0.0283(17) -0.0292(18)
O8 0.0588(17) 0.035(3) 0.077(3) 0.018(3) -0.0258(17) -0.0241(19)
C16 0.0576(17) 0.036(3) 0.077(3) 0.019(3) -0.0259(17) -0.0267(18)
C17 0.0588(18) 0.037(3) 0.079(3) 0.019(3) -0.0250(17) -0.0263(19)
C18 0.059(2) 0.038(3) 0.079(3) 0.019(3) -0.0245(19) -0.026(2)
C19 0.0584(19) 0.038(3) 0.079(3) 0.019(3) -0.0251(19) -0.026(2)
C20 0.059(2) 0.038(3) 0.079(3) 0.019(3) -0.0248(19) -0.026(2)
O9 0.144(4) 0.0074(16) 0.0362(19) 0.0024(16) -0.028(2) -0.005(2)
O10 0.146(4) 0.0073(14) 0.038(2) 0.0037(16) -0.033(3) -0.009(2)
C21 0.145(4) 0.0074(14) 0.0374(19) 0.0027(17) -0.030(2) -0.007(2)
C22 0.145(4) 0.0083(15) 0.038(2) 0.0019(18) -0.030(3) -0.007(2)
C23 0.145(4) 0.0084(18) 0.038(2) 0.0017(19) -0.030(3) -0.007(2)
C24 0.146(4) 0.0080(17) 0.038(2) 0.0018(19) -0.030(3) -0.007(2)
C25 0.145(4) 0.0087(18) 0.038(2) 0.002(2) -0.030(3) -0.007(2)
C26 0.146(4) 0.014(2) 0.061(2) 0.0137(19) -0.059(2) -0.020(2)
C27 0.146(4) 0.015(2) 0.062(2) 0.014(2) -0.059(2) -0.020(2)
C28 0.146(4) 0.015(3) 0.062(3) 0.014(2) -0.059(3) -0.020(3)
C29 0.146(4) 0.015(3) 0.062(3) 0.014(2) -0.059(3) -0.020(3)
C30 0.146(4) 0.015(3) 0.062(3) 0.014(2) -0.059(3) -0.020(2)
O13 0.129(3) 0.020(3) 0.048(3) 0.007(2) 0.018(3) 0.002(2)
O14 0.130(3) 0.019(3) 0.048(3) 0.007(2) 0.019(3) 0.001(2)
C31 0.129(3) 0.020(3) 0.048(3) 0.007(2) 0.019(3) 0.001(2)
C32 0.129(3) 0.021(3) 0.049(3) 0.007(2) 0.019(3) 0.001(2)
C33 0.129(3) 0.021(3) 0.049(3) 0.007(2) 0.019(3) 0.001(2)
C34 0.129(4) 0.021(3) 0.049(3) 0.006(2) 0.019(3) 0.001(2)
C35 0.129(3) 0.021(3) 0.049(3) 0.007(2) 0.019(3) 0.001(2)
C36 0.0498(16) 0.019(2) 0.094(4) 0.008(3) -0.0252(19) -0.0054(14)
C37 0.0498(16) 0.020(2) 0.095(4) 0.008(3) -0.025(2) -0.0065(15)
C38 0.0498(19) 0.021(3) 0.095(4) 0.007(3) -0.024(2) -0.0064(18)
C39 0.0503(18) 0.021(3) 0.095(4) 0.008(3) -0.025(2) -0.0067(17)
C40 0.0497(18) 0.021(3) 0.095(4) 0.008(3) -0.025(2) -0.0062(18)
O17 0.133(4) 0.012(2) 0.0337(15) 0.0083(15) -0.029(2) -0.013(2)
O18 0.130(4) 0.011(2) 0.0296(13) 0.0101(15) -0.025(2) -0.014(2)
C41 0.132(4) 0.012(2) 0.0312(13) 0.0088(15) -0.027(2) -0.013(2)
C42 0.132(4) 0.013(2) 0.0308(14) 0.0084(16) -0.027(2) -0.013(2)
C43 0.132(4) 0.014(2) 0.0311(15) 0.0084(19) -0.027(2) -0.013(3)
C44 0.132(4) 0.014(2) 0.0311(17) 0.0085(19) -0.027(2) -0.013(3)
C45 0.132(4) 0.013(2) 0.0309(17) 0.0090(18) -0.027(2) -0.013(3)
C46 0.062(3) 0.0085(12) 0.038(2) 0.0098(14) -0.014(2) -0.0073(17)
C47 0.063(3) 0.0088(13) 0.039(2) 0.0098(15) -0.014(2) -0.0069(18)
C48 0.064(3) 0.0088(15) 0.040(3) 0.0097(18) -0.014(3) -0.007(2)
C49 0.063(3) 0.0090(16) 0.040(3) 0.0098(18) -0.014(3) -0.0067(19)
C50 0.064(3) 0.0089(16) 0.039(2) 0.0102(16) -0.014(3) -0.007(2)
C51 0.0509(15) 0.022(3) 0.050(2) 0.007(3) 0.0072(15) -0.0068(18)
C52 0.0517(15) 0.024(3) 0.051(3) 0.007(3) 0.0078(16) -0.006(2)
C53 0.0518(18) 0.024(3) 0.051(3) 0.007(3) 0.0082(18) -0.007(2)
C54 0.0520(18) 0.024(3) 0.051(3) 0.007(3) 0.0078(18) -0.006(2)
C55 0.0514(16) 0.024(3) 0.051(3) 0.007(3) 0.0076(18) -0.006(2)
C56 0.042(3) 0.053(5) 0.040(3) -0.008(3) -0.003(2) -0.011(3)
C57 0.042(3) 0.054(5) 0.040(3) -0.008(3) -0.003(2) -0.010(3)
C58 0.042(3) 0.054(5) 0.041(3) -0.008(3) -0.003(2) -0.010(3)
C59 0.041(3) 0.054(5) 0.041(3) -0.008(3) -0.003(2) -0.010(3)
C60 0.042(3) 0.054(5) 0.041(3) -0.008(3) -0.002(3) -0.010(3)
C61 0.051(3) 0.074(5) 0.025(2) 0.009(3) -0.001(2) -0.023(4)
C62 0.052(3) 0.075(5) 0.026(2) 0.009(3) -0.001(2) -0.023(4)
C63 0.052(3) 0.075(5) 0.026(3) 0.009(3) -0.001(2) -0.023(4)
C64 0.052(3) 0.075(5) 0.026(3) 0.009(3) -0.001(2) -0.023(4)
C65 0.052(3) 0.075(5) 0.026(2) 0.009(3) -0.001(2) -0.023(4)
O27 0.0502(16) 0.053(4) 0.037(3) 0.010(3) -0.0026(14) 0.008(2)
O28 0.0547(15) 0.053(4) 0.038(3) 0.009(3) -0.0059(14) 0.011(2)
C66 0.0517(15) 0.053(4) 0.037(3) 0.010(3) -0.0041(14) 0.009(2)
C67 0.0529(16) 0.054(4) 0.038(3) 0.009(3) -0.0029(16) 0.009(2)
C68 0.0533(19) 0.054(4) 0.038(3) 0.009(3) -0.0028(18) 0.009(2)
C69 0.0534(18) 0.054(4) 0.038(3) 0.009(3) -0.0027(17) 0.009(2)
C70 0.0525(17) 0.054(4) 0.038(3) 0.009(3) -0.0028(18) 0.009(2)
C71 0.082(4) 0.037(2) 0.033(2) 0.0183(16) -0.029(3) -0.016(2)
C72 0.082(4) 0.037(2) 0.033(2) 0.0184(17) -0.029(3) -0.015(2)
C73 0.082(4) 0.037(2) 0.033(3) 0.0184(19) -0.030(3) -0.015(3)
C74 0.082(4) 0.037(2) 0.034(3) 0.019(2) -0.029(3) -0.015(2)
C75 0.082(4) 0.037(2) 0.033(3) 0.0183(19) -0.029(3) -0.015(3)
C76 0.123(4) 0.0457(17) 0.0308(19) 0.0113(18) -0.033(3) -0.012(2)
C77 0.123(4) 0.0463(18) 0.031(2) 0.0107(19) -0.033(3) -0.012(2)
C78 0.123(4) 0.046(2) 0.031(2) 0.011(2) -0.033(3) -0.012(2)
C79 0.124(4) 0.046(2) 0.031(2) 0.011(2) -0.033(3) -0.012(3)
C80 0.123(4) 0.046(2) 0.031(2) 0.011(2) -0.033(3) -0.012(2)
O33 0.0485(16) 0.064(4) 0.068(3) 0.039(3) -0.0210(17) -0.0216(19)
O34 0.0473(17) 0.064(4) 0.068(3) 0.038(3) -0.0199(17) -0.019(2)
C81 0.0478(16) 0.064(4) 0.068(3) 0.038(3) -0.0196(17) -0.0206(19)
C82 0.0484(17) 0.064(4) 0.069(3) 0.038(3) -0.0192(18) -0.021(2)
C83 0.0487(19) 0.065(4) 0.069(3) 0.037(3) -0.0191(19) -0.021(2)
C84 0.0482(17) 0.065(4) 0.069(3) 0.038(3) -0.019(2) -0.021(2)
C85 0.0486(19) 0.064(4) 0.069(3) 0.038(3) -0.019(2) -0.021(2)
C86 0.110(3) 0.046(3) 0.037(2) 0.019(2) 0.025(3) 0.014(2)
C87 0.110(3) 0.046(3) 0.038(3) 0.018(2) 0.025(3) 0.015(2)
C88 0.110(3) 0.046(3) 0.039(3) 0.018(2) 0.025(3) 0.015(2)
C89 0.110(3) 0.046(3) 0.039(3) 0.018(2) 0.025(3) 0.015(2)
C90 0.110(3) 0.047(3) 0.039(3) 0.018(2) 0.024(3) 0.015(2)
O37 0.129(4) 0.053(3) 0.043(2) 0.015(2) -0.066(2) -0.020(2)
O38 0.130(4) 0.053(3) 0.044(2) 0.0142(19) -0.066(2) -0.020(2)
C91 0.129(4) 0.053(3) 0.044(2) 0.0147(19) -0.066(2) -0.019(2)
C92 0.129(4) 0.053(3) 0.044(2) 0.015(2) -0.066(2) -0.019(2)
C93 0.129(4) 0.053(3) 0.044(3) 0.015(2) -0.066(2) -0.019(2)
C94 0.129(4) 0.053(3) 0.044(3) 0.015(2) -0.066(2) -0.019(3)
C95 0.129(4) 0.053(3) 0.044(3) 0.015(2) -0.066(2) -0.019(3)
O39 0.094(4) 0.049(2) 0.0263(15) 0.0123(16) -0.032(2) -0.002(2)
O40 0.090(3) 0.048(2) 0.0217(12) 0.0143(16) -0.0280(18) -0.002(3)
C96 0.093(3) 0.049(2) 0.0242(13) 0.0128(16) -0.030(2) -0.002(2)
C97 0.094(4) 0.049(3) 0.0239(13) 0.0118(17) -0.030(2) -0.001(3)
C98 0.094(4) 0.049(3) 0.0238(16) 0.0122(18) -0.030(2) -0.001(3)
C99 0.094(4) 0.050(3) 0.0243(16) 0.012(2) -0.029(2) -0.001(3)
C100 0.094(4) 0.049(3) 0.0244(15) 0.0117(19) -0.030(2) -0.001(3)
C101 0.0200(13) 0.051(3) 0.080(3) 0.011(2) -0.0268(16) -0.0008(14)
C102 0.0203(14) 0.052(3) 0.080(3) 0.012(3) -0.0266(17) -0.0015(16)
C103 0.0201(15) 0.052(3) 0.080(3) 0.012(3) -0.0266(19) -0.0012(18)
C104 0.0207(16) 0.052(3) 0.080(4) 0.012(3) -0.0265(19) -0.0013(18)
C105 0.0204(17) 0.052(3) 0.080(4) 0.011(3) -0.0257(19) -0.0012(18)
C106 0.0208(12) 0.061(3) 0.032(2) 0.009(3) 0.0013(13) -0.0095(17)
C107 0.0216(12) 0.062(3) 0.033(2) 0.009(3) 0.0018(15) -0.0094(19)
C108 0.0214(14) 0.062(3) 0.034(2) 0.009(3) 0.0018(17) -0.010(2)
C109 0.0219(16) 0.062(3) 0.033(2) 0.009(3) 0.0018(17) -0.0090(19)
C110 0.0219(16) 0.062(3) 0.033(2) 0.009(3) 0.0022(16) -0.009(2)
C111 0.046(3) 0.0438(16) 0.031(2) 0.0139(15) -0.006(2) -0.0077(18)
C112 0.048(3) 0.0438(17) 0.032(3) 0.0138(16) -0.006(2) -0.0076(19)
C113 0.048(3) 0.0439(19) 0.033(3) 0.0142(18) -0.006(2) -0.007(2)
C114 0.048(3) 0.0438(19) 0.033(3) 0.0137(19) -0.006(2) -0.007(2)
C115 0.048(3) 0.0438(19) 0.033(3) 0.0136(19) -0.006(2) -0.008(2)
C116 0.041(3) 0.047(4) 0.044(3) 0.004(3) 0.012(2) -0.004(3)
C117 0.041(3) 0.047(4) 0.045(3) 0.004(3) 0.013(3) -0.004(3)
C118 0.042(3) 0.048(5) 0.045(3) 0.004(3) 0.013(3) -0.004(3)
C119 0.042(3) 0.047(4) 0.045(3) 0.004(3) 0.013(3) -0.004(3)
C120 0.042(3) 0.048(5) 0.045(3) 0.004(3) 0.013(3) -0.003(3)
O49 0.057(4) 0.031(4) 0.051(5) 0.017(4) 0.013(4) -0.001(4)
O50 0.057(4) 0.031(4) 0.051(5) 0.018(4) 0.013(4) -0.001(4)
C121 0.058(4) 0.031(4) 0.051(4) 0.017(4) 0.013(4) -0.001(4)
C122 0.058(4) 0.032(4) 0.051(4) 0.017(4) 0.013(4) 0.000(4)
C123 0.058(4) 0.032(4) 0.052(5) 0.017(4) 0.013(4) 0.000(4)
C124 0.058(4) 0.032(4) 0.051(5) 0.017(4) 0.013(4) 0.000(4)
C125 0.058(4) 0.032(4) 0.051(5) 0.017(4) 0.014(4) 0.000(4)
O51 0.046(5) 0.113(8) 0.062(5) 0.017(6) 0.015(4) -0.013(5)
O52 0.046(5) 0.113(8) 0.063(5) 0.017(6) 0.016(4) -0.014(5)
C126 0.046(5) 0.113(8) 0.063(5) 0.017(6) 0.016(4) -0.014(5)
C127 0.047(5) 0.114(8) 0.063(5) 0.017(6) 0.016(4) -0.013(5)
C128 0.047(5) 0.114(8) 0.063(5) 0.017(6) 0.016(4) -0.013(5)
C129 0.047(5) 0.114(8) 0.064(5) 0.017(6) 0.016(4) -0.013(5)
C130 0.047(5) 0.114(8) 0.063(5) 0.017(6) 0.016(4) -0.013(5)

loop_
_atom_type_symbol
_atom_type_description
_atom_type_scat_dispersion_real
_atom_type_scat_dispersion_imag
_atom_type_scat_source
C C 0.0033 0.0016 'International Tables Vol C Tables 4.2.6.8 and 6.1.1.4'
H H 0.0000 0.0000 'International Tables Vol C Tables 4.2.6.8 and 6.1.1.4'
Cr Cr 0.3209 0.6236 'International Tables Vol C Tables 4.2.6.8 and 6.1.1.4'
F F 0.0171 0.0103 'International Tables Vol C Tables 4.2.6.8 and 6.1.1.4'
Gd Gd -0.1653 3.9035 'International Tables Vol C Tables 4.2.6.8 and 6.1.1.4'
N N 0.0061 0.0033 'International Tables Vol C Tables 4.2.6.8 and 6.1.1.4'
O O 0.0106 0.0060 'International Tables Vol C Tables 4.2.6.8 and 6.1.1.4'

loop_
_geom_angle_atom_site_label_1
_geom_angle_atom_site_label_2
_geom_angle_atom_site_label_3
_geom_angle
_geom_angle_site_symmetry_1
_geom_angle_site_symmetry_3
_geom_angle_publ_flag
O49 Gd1 F18 111.1(6) . . ?
O49 Gd1 O51 80.8(7) . . ?
F18 Gd1 O51 138.6(6) . . ?
O49 Gd1 F12 139.5(5) . . ?
F18 Gd1 F12 82.0(5) . . ?
O51 Gd1 F12 115.1(7) . . ?
O49 Gd1 O48 144.6(7) . . ?
F18 Gd1 O48 76.9(5) . . ?
O51 Gd1 O48 72.7(7) . . ?
F12 Gd1 O48 74.5(5) . . ?
O49 Gd1 F11 84.1(6) . . ?
F18 Gd1 F11 141.0(5) . . ?
O51 Gd1 F11 77.6(6) . . ?
F12 Gd1 F11 65.4(4) . . ?
O48 Gd1 F11 111.7(5) . . ?
O49 Gd1 O1 74.4(6) . . ?
F18 Gd1 O1 75.9(5) . . ?
O51 Gd1 O1 144.0(7) . . ?
F12 Gd1 O1 72.2(5) . . ?
O48 Gd1 O1 139.2(7) . . ?
F11 Gd1 O1 74.2(5) . . ?
O49 Gd1 F17 78.3(6) . . ?
F18 Gd1 F17 64.5(4) . . ?
O51 Gd1 F17 80.6(6) . . ?
F12 Gd1 F17 138.6(4) . . ?
O48 Gd1 F17 74.7(5) . . ?
F11 Gd1 F17 153.9(5) . . ?
O1 Gd1 F17 118.4(5) . . ?
O49 Gd1 Cr12 101.8(4) . . ?
F18 Gd1 Cr12 32.1(3) . . ?
O51 Gd1 Cr12 108.1(5) . . ?
F12 Gd1 Cr12 107.0(3) . . ?
O48 Gd1 Cr12 66.1(4) . . ?
F11 Gd1 Cr12 172.2(3) . . ?
O1 Gd1 Cr12 102.4(4) . . ?
F17 Gd1 Cr12 33.8(3) . . ?
O49 Gd1 Cr1 110.7(5) . . ?
F18 Gd1 Cr1 108.8(4) . . ?
O51 Gd1 Cr1 102.7(6) . . ?
F12 Gd1 Cr1 32.3(3) . . ?
O48 Gd1 Cr1 97.9(5) . . ?
F11 Gd1 Cr1 34.1(3) . . ?
O1 Gd1 Cr1 63.7(4) . . ?
F17 Gd1 Cr1 170.8(3) . . ?
Cr12 Gd1 Cr1 138.12(11) . . ?
O52 Gd2 F14 108.8(6) . . ?
O52 Gd2 O50 79.5(6) . . ?
F14 Gd2 O50 140.1(5) . . ?
O52 Gd2 O24 144.3(7) . . ?
F14 Gd2 O24 74.3(5) . . ?
O50 Gd2 O24 77.4(6) . . ?
O52 Gd2 F16 141.0(6) . . ?
F14 Gd2 F16 82.3(5) . . ?
O50 Gd2 F16 116.3(6) . . ?
O24 Gd2 F16 74.4(6) . . ?
O52 Gd2 F13 75.4(6) . . ?
F14 Gd2 F13 63.7(4) . . ?
O50 Gd2 F13 82.1(6) . . ?
O24 Gd2 F13 74.8(6) . . ?
F16 Gd2 F13 139.0(5) . . ?
O52 Gd2 O25 72.4(7) . . ?
F14 Gd2 O25 74.0(5) . . ?
O50 Gd2 O25 142.6(6) . . ?
O24 Gd2 O25 138.4(7) . . ?
F16 Gd2 O25 75.4(6) . . ?
F13 Gd2 O25 113.1(5) . . ?
O52 Gd2 F15 88.8(6) . . ?
F14 Gd2 F15 140.4(5) . . ?
O50 Gd2 F15 76.7(6) . . ?
O24 Gd2 F15 111.6(5) . . ?
F16 Gd2 F15 63.4(5) . . ?
F13 Gd2 F15 155.5(5) . . ?
O25 Gd2 F15 78.5(5) . . ?
O52 Gd2 Cr7 113.0(5) . . ?
F14 Gd2 Cr7 108.6(3) . . ?
O50 Gd2 Cr7 103.0(5) . . ?
O24 Gd2 Cr7 98.6(4) . . ?
F16 Gd2 Cr7 31.8(3) . . ?
F13 Gd2 Cr7 170.7(3) . . ?
O25 Gd2 Cr7 67.5(4) . . ?
F15 Gd2 Cr7 33.0(4) . . ?
O52 Gd2 Cr6 98.0(5) . . ?
F14 Gd2 Cr6 31.7(3) . . ?
O50 Gd2 Cr6 109.8(5) . . ?
O24 Gd2 Cr6 65.4(4) . . ?
F16 Gd2 Cr6 108.0(3) . . ?
F13 Gd2 Cr6 33.1(3) . . ?
O25 Gd2 Cr6 98.4(4) . . ?
F15 Gd2 Cr6 171.3(4) . . ?
Cr7 Gd2 Cr6 138.25(10) . . ?
F1 Cr1 F12 175.5(7) . . ?
F1 Cr1 O3 95.7(7) . . ?
F12 Cr1 O3 88.8(6) . . ?
F1 Cr1 F11 91.7(6) . . ?
F12 Cr1 F11 83.8(5) . . ?
O3 Cr1 F11 172.4(6) . . ?
F1 Cr1 O5 91.3(6) . . ?
F12 Cr1 O5 88.1(6) . . ?
O3 Cr1 O5 89.0(8) . . ?
F11 Cr1 O5 92.8(7) . . ?
F1 Cr1 O2 87.9(6) . . ?
F12 Cr1 O2 92.9(6) . . ?
O3 Cr1 O2 88.4(8) . . ?
F11 Cr1 O2 89.9(7) . . ?
O5 Cr1 O2 177.2(8) . . ?
F1 Cr1 Gd1 134.2(5) . . ?
F12 Cr1 Gd1 41.6(4) . . ?
O3 Cr1 Gd1 128.7(5) . . ?
F11 Cr1 Gd1 43.7(3) . . ?
O5 Cr1 Gd1 99.2(6) . . ?
O2 Cr1 Gd1 83.3(5) . . ?
O4 Cr2 O9 88.5(8) . . ?
O4 Cr2 O6 92.6(8) . . ?
O9 Cr2 O6 84.4(9) . . ?
O4 Cr2 F2 173.9(7) . . ?
O9 Cr2 F2 88.4(7) . . ?
O6 Cr2 F2 92.4(7) . . ?
O4 Cr2 O7 83.3(8) . . ?
O9 Cr2 O7 93.5(10) . . ?
O6 Cr2 O7 175.4(9) . . ?
F2 Cr2 O7 91.6(7) . . ?
O4 Cr2 F1 91.8(7) . . ?
O9 Cr2 F1 176.8(8) . . ?
O6 Cr2 F1 92.4(7) . . ?
F2 Cr2 F1 91.6(6) . . ?
O7 Cr2 F1 89.7(8) . . ?
F3 Cr3 F2 89.4(6) . . ?
F3 Cr3 O11 94.9(8) . . ?
F2 Cr3 O11 175.0(7) . . ?
F3 Cr3 O13 91.0(7) . . ?
F2 Cr3 O13 90.9(8) . . ?
O11 Cr3 O13 91.6(11) . . ?
F3 Cr3 O8 88.0(8) . . ?
F2 Cr3 O8 88.0(7) . . ?
O11 Cr3 O8 89.5(10) . . ?
O13 Cr3 O8 178.6(9) . . ?
F3 Cr3 O10 178.2(9) . . ?
F2 Cr3 O10 90.5(7) . . ?
O11 Cr3 O10 85.3(8) . . ?
O13 Cr3 O10 87.2(9) . . ?
O8 Cr3 O10 93.7(9) . . ?
O17 Cr4 F3 179.6(8) . . ?
O17 Cr4 O12 85.5(8) . . ?
F3 Cr4 O12 94.2(8) . . ?
O17 Cr4 F4 92.3(7) . . ?
F3 Cr4 F4 88.0(5) . . ?
O12 Cr4 F4 176.7(8) . . ?
O17 Cr4 O14 86.9(9) . . ?
F3 Cr4 O14 92.8(7) . . ?
O12 Cr4 O14 91.7(11) . . ?
F4 Cr4 O14 90.7(8) . . ?
O17 Cr4 O15 95.7(9) . . ?
F3 Cr4 O15 84.6(7) . . ?
O12 Cr4 O15 90.1(10) . . ?
F4 Cr4 O15 87.7(6) . . ?
O14 Cr4 O15 177.0(8) . . ?
O19 Cr5 F5 92.8(6) . . ?
O19 Cr5 F4 178.1(6) . . ?
F5 Cr5 F4 86.2(5) . . ?
O19 Cr5 O16 90.3(7) . . ?
F5 Cr5 O16 88.1(7) . . ?
F4 Cr5 O16 91.3(7) . . ?
O19 Cr5 O21 89.8(7) . . ?
F5 Cr5 O21 94.8(6) . . ?
F4 Cr5 O21 88.8(6) . . ?
O16 Cr5 O21 177.2(8) . . ?
O19 Cr5 O18 86.6(7) . . ?
F5 Cr5 O18 179.4(7) . . ?
F4 Cr5 O18 94.4(7) . . ?
O16 Cr5 O18 92.0(9) . . ?
O21 Cr5 O18 85.2(8) . . ?
F14 Cr6 F13 79.5(6) . . ?
F14 Cr6 O23 90.4(6) . . ?
F13 Cr6 O23 91.1(7) . . ?
F14 Cr6 F5 172.8(6) . . ?
F13 Cr6 F5 93.3(6) . . ?
O23 Cr6 F5 90.5(6) . . ?
F14 Cr6 O22 90.5(6) . . ?
F13 Cr6 O22 91.3(7) . . ?
O23 Cr6 O22 177.5(8) . . ?
F5 Cr6 O22 88.9(6) . . ?
F14 Cr6 O20 89.5(6) . . ?
F13 Cr6 O20 169.0(6) . . ?
O23 Cr6 O20 88.2(8) . . ?
F5 Cr6 O20 97.7(6) . . ?
O22 Cr6 O20 89.6(7) . . ?
F14 Cr6 Gd2 39.1(4) . . ?
F13 Cr6 Gd2 42.0(4) . . ?
O23 Cr6 Gd2 82.5(5) . . ?
F5 Cr6 Gd2 134.1(4) . . ?
O22 Cr6 Gd2 99.6(5) . . ?
O20 Cr6 Gd2 127.1(5) . . ?
F16 Cr7 F15 82.4(6) . . ?
F16 Cr7 O26 93.2(6) . . ?
F15 Cr7 O26 93.7(7) . . ?
F16 Cr7 F6 173.1(7) . . ?
F15 Cr7 F6 90.7(6) . . ?
O26 Cr7 F6 87.2(6) . . ?
F16 Cr7 O27 92.2(6) . . ?
F15 Cr7 O27 93.0(7) . . ?
O26 Cr7 O27 171.9(8) . . ?
F6 Cr7 O27 88.2(6) . . ?
F16 Cr7 O29 93.4(7) . . ?
F15 Cr7 O29 175.6(6) . . ?
O26 Cr7 O29 85.5(8) . . ?
F6 Cr7 O29 93.6(6) . . ?
O27 Cr7 O29 88.1(8) . . ?
F16 Cr7 Gd2 41.2(5) . . ?
F15 Cr7 Gd2 43.2(4) . . ?
O26 Cr7 Gd2 84.6(5) . . ?
F6 Cr7 Gd2 132.1(5) . . ?
O27 Cr7 Gd2 103.4(5) . . ?
O29 Cr7 Gd2 132.5(4) . . ?
F6 Cr8 F7 86.9(6) . . ?
F6 Cr8 O33 88.2(8) . . ?
F7 Cr8 O33 91.6(7) . . ?
F6 Cr8 O28 91.8(7) . . ?
F7 Cr8 O28 89.9(7) . . ?
O33 Cr8 O28 178.5(9) . . ?
F6 Cr8 O30 92.5(7) . . ?
F7 Cr8 O30 178.6(8) . . ?
O33 Cr8 O30 87.1(8) . . ?
O28 Cr8 O30 91.4(8) . . ?
F6 Cr8 O31 178.0(8) . . ?
F7 Cr8 O31 95.1(7) . . ?
O33 Cr8 O31 91.3(10) . . ?
O28 Cr8 O31 88.7(8) . . ?
O30 Cr8 O31 85.5(8) . . ?
O32 Cr9 O35 91.4(10) . . ?
O32 Cr9 O34 90.6(11) . . ?
O35 Cr9 O34 177.8(10) . . ?
O32 Cr9 F7 93.9(8) . . ?
O35 Cr9 F7 86.6(7) . . ?
O34 Cr9 F7 92.2(7) . . ?
O32 Cr9 F8 178.0(9) . . ?
O35 Cr9 F8 90.6(8) . . ?
O34 Cr9 F8 87.5(8) . . ?
F7 Cr9 F8 86.7(6) . . ?
O32 Cr9 O37 89.1(9) . . ?
O35 Cr9 O37 96.4(10) . . ?
O34 Cr9 O37 84.8(9) . . ?
F7 Cr9 O37 175.8(10) . . ?
F8 Cr9 O37 90.2(8) . . ?
F9 Cr10 O36 87.2(8) . . ?
F9 Cr10 O41 93.9(7) . . ?
O36 Cr10 O41 178.9(10) . . ?
F9 Cr10 O38 177.9(10) . . ?
O36 Cr10 O38 94.5(11) . . ?
O41 Cr10 O38 84.4(10) . . ?
F9 Cr10 F8 88.5(5) . . ?
O36 Cr10 F8 91.3(7) . . ?
O41 Cr10 F8 88.5(7) . . ?
O38 Cr10 F8 92.6(8) . . ?
F9 Cr10 O39 91.6(7) . . ?
O36 Cr10 O39 89.4(8) . . ?
O41 Cr10 O39 90.8(9) . . ?
O38 Cr10 O39 87.3(8) . . ?
F8 Cr10 O39 179.2(8) . . ?
F10 Cr11 F9 90.9(6) . . ?
F10 Cr11 O42 89.2(6) . . ?
F9 Cr11 O42 93.1(7) . . ?
F10 Cr11 O40 178.8(8) . . ?
F9 Cr11 O40 90.1(8) . . ?
O42 Cr11 O40 91.3(8) . . ?
F10 Cr11 O43 91.1(5) . . ?
F9 Cr11 O43 89.4(7) . . ?
O42 Cr11 O43 177.5(9) . . ?
O40 Cr11 O43 88.4(7) . . ?
F10 Cr11 O45 90.8(6) . . ?
F9 Cr11 O45 177.2(6) . . ?
O42 Cr11 O45 84.8(7) . . ?
O40 Cr11 O45 88.1(8) . . ?
O43 Cr11 O45 92.7(8) . . ?
F18 Cr12 F17 85.9(6) . . ?
F18 Cr12 F10 177.6(7) . . ?
F17 Cr12 F10 92.1(5) . . ?
F18 Cr12 O47 93.9(7) . . ?
F17 Cr12 O47 95.3(7) . . ?
F10 Cr12 O47 87.5(7) . . ?
F18 Cr12 O44 88.2(6) . . ?
F17 Cr12 O44 89.9(7) . . ?
F10 Cr12 O44 90.6(6) . . ?
O47 Cr12 O44 174.5(7) . . ?
F18 Cr12 O46 90.3(7) . . ?
F17 Cr12 O46 175.8(6) . . ?
F10 Cr12 O46 91.7(6) . . ?
O47 Cr12 O46 86.6(7) . . ?
O44 Cr12 O46 88.3(7) . . ?
F18 Cr12 Gd1 41.4(4) . . ?
F17 Cr12 Gd1 46.5(4) . . ?
F10 Cr12 Gd1 137.0(4) . . ?
O47 Cr12 Gd1 85.8(5) . . ?
O44 Cr12 Gd1 99.1(4) . . ?
O46 Cr12 Gd1 130.1(5) . . ?
Cr1 F1 Cr2 125.1(8) . . ?
Cr2 F2 Cr3 124.7(7) . . ?
Cr4 F3 Cr3 120.4(7) . . ?
Cr5 F4 Cr4 120.3(6) . . ?
Cr5 F5 Cr6 120.0(6) . . ?
Cr8 F6 Cr7 120.7(8) . . ?
Cr9 F7 Cr8 120.6(7) . . ?
Cr10 F8 Cr9 121.6(6) . . ?
Cr10 F9 Cr11 124.4(6) . . ?
Cr11 F10 Cr12 124.0(6) . . ?
Cr1 F11 Gd1 102.2(5) . . ?
Cr1 F12 Gd1 106.2(6) . . ?
Cr6 F13 Gd2 104.9(6) . . ?
Cr6 F14 Gd2 109.2(6) . . ?
Cr7 F15 Gd2 103.8(6) . . ?
Cr7 F16 Gd2 107.0(7) . . ?
Cr12 F17 Gd1 99.6(6) . . ?
Cr12 F18 Gd1 106.6(6) . . ?
C6 O3 Cr1 133.4(16) . . ?
C6 O4 Cr2 133.0(16) . . ?
C26 O11 Cr3 132.9(19) . . ?
C26 O12 Cr4 133.9(19) . . ?
C36 O15 Cr4 130(2) . . ?
C36 O16 Cr5 135.9(18) . . ?
C46 O19 Cr5 132.0(16) . . ?
C46 O20 Cr6 128.2(14) . . ?
C51 O21 Cr5 132.5(14) . . ?
C51 O22 Cr6 132.6(16) . . ?
C56 O23 Cr6 125.3(16) . . ?
C56 O24 Gd2 134.7(17) . . ?
C61 O25 Gd2 134.3(15) . . ?
C61 O26 Cr7 130.2(15) . . ?
C71 O29 Cr7 130.9(19) . . ?
C71 O30 Cr8 131(2) . . ?
C76 O31 Cr8 131(2) . . ?
C76 O32 Cr9 143.6(17) . . ?
C86 O35 Cr9 134.3(19) . . ?
C86 O36 Cr10 135.4(19) . . ?
C101 O41 Cr10 129.2(14) . . ?
C101 O42 Cr11 134.6(18) . . ?
C106 O43 Cr11 137.0(13) . . ?
C106 O44 Cr12 126.6(14) . . ?
C111 O45 Cr11 127.6(16) . . ?
C111 O46 Cr12 139.3(17) . . ?
C116 O47 Cr12 128.6(16) . . ?
C116 O48 Gd1 135.9(14) . . ?
C1 O1 Gd1 137.8(13) . . ?
C1 O2 Cr1 127.4(12) . . ?
O1 C1 O2 125.3(17) . . ?
O1 C1 C2 118.4(12) . . ?
O2 C1 C2 115.2(11) . . ?
C4 C2 C5 110.6(11) . . ?
C4 C2 C3 109.9(11) . . ?
C5 C2 C3 107.3(10) . . ?
C4 C2 C1 111.0(10) . . ?
C5 C2 C1 109.4(10) . . ?
C3 C2 C1 108.4(11) . . ?
C2 C3 H3A 109.5 . . ?
C2 C3 H3B 109.5 . . ?
H3A C3 H3B 109.5 . . ?
C2 C3 H3C 109.5 . . ?
H3A C3 H3C 109.5 . . ?
H3B C3 H3C 109.5 . . ?
C2 C4 H4A 109.5 . . ?
C2 C4 H4B 109.5 . . ?
H4A C4 H4B 109.5 . . ?
C2 C4 H4C 109.5 . . ?
H4A C4 H4C 109.5 . . ?
H4B C4 H4C 109.5 . . ?
C2 C5 H5A 109.5 . . ?
C2 C5 H5B 109.5 . . ?
H5A C5 H5B 109.5 . . ?
C2 C5 H5C 109.5 . . ?
H5A C5 H5C 109.5 . . ?
H5B C5 H5C 109.5 . . ?
O3 C6 O4 121(2) . . ?
O3 C6 C7 125(2) . . ?
O4 C6 C7 115(2) . . ?
C6 C7 C8 118(2) . . ?
C6 C7 C10 109.1(18) . . ?
C8 C7 C10 113.2(16) . . ?
C6 C7 C9 105.2(19) . . ?
C8 C7 C9 107.4(15) . . ?
C10 C7 C9 102.9(14) . . ?
C7 C8 H8A 109.5 . . ?
C7 C8 H8B 109.5 . . ?
H8A C8 H8B 109.5 . . ?
C7 C8 H8C 109.5 . . ?
H8A C8 H8C 109.5 . . ?
H8B C8 H8C 109.5 . . ?
C7 C9 H9A 109.5 . . ?
C7 C9 H9B 109.5 . . ?
H9A C9 H9B 109.5 . . ?
C7 C9 H9C 109.5 . . ?
H9A C9 H9C 109.5 . . ?
H9B C9 H9C 109.5 . . ?
C7 C10 H10A 109.5 . . ?
C7 C10 H10B 109.5 . . ?
H10A C10 H10B 109.5 . . ?
C7 C10 H10C 109.5 . . ?
H10A C10 H10C 109.5 . . ?
H10B C10 H10C 109.5 . . ?
C11 O5 Cr1 130.7(15) . . ?
C11 O6 Cr2 138.6(15) . . ?
O6 C11 O5 120.1(16) . . ?
O6 C11 C12 117.8(18) . . ?
O5 C11 C12 120.1(16) . . ?
C13 C12 C14 114.2(14) . . ?
C13 C12 C15 107.1(14) . . ?
C14 C12 C15 99.0(13) . . ?
C13 C12 C11 112.8(14) . . ?
C14 C12 C11 109.3(13) . . ?
C15 C12 C11 113.8(15) . . ?
C12 C13 H13A 109.5 . . ?
C12 C13 H13B 109.5 . . ?
H13A C13 H13B 109.5 . . ?
C12 C13 H13C 109.5 . . ?
H13A C13 H13C 109.5 . . ?
H13B C13 H13C 109.5 . . ?
C12 C14 H14A 109.5 . . ?
C12 C14 H14B 109.5 . . ?
H14A C14 H14B 109.5 . . ?
C12 C14 H14C 109.5 . . ?
H14A C14 H14C 109.5 . . ?
H14B C14 H14C 109.5 . . ?
C12 C15 H15A 109.5 . . ?
C12 C15 H15B 109.5 . . ?
H15A C15 H15B 109.5 . . ?
C12 C15 H15C 109.5 . . ?
H15A C15 H15C 109.5 . . ?
H15B C15 H15C 109.5 . . ?
C16 O7 Cr2 133.3(16) . . ?
C16 O8 Cr3 138.4(18) . . ?
O8 C16 O7 123(2) . . ?
O8 C16 C17 115(2) . . ?
O7 C16 C17 122(2) . . ?
C18 C17 C19 114.8(14) . . ?
C18 C17 C20 111.2(15) . . ?
C19 C17 C20 104.6(14) . . ?
C18 C17 C16 110.1(15) . . ?
C19 C17 C16 105.1(14) . . ?
C20 C17 C16 110.7(15) . . ?
C17 C18 H18A 109.5 . . ?
C17 C18 H18B 109.5 . . ?
H18A C18 H18B 109.5 . . ?
C17 C18 H18C 109.5 . . ?
H18A C18 H18C 109.5 . . ?
H18B C18 H18C 109.5 . . ?
C17 C19 H19A 109.5 . . ?
C17 C19 H19B 109.5 . . ?
H19A C19 H19B 109.5 . . ?
C17 C19 H19C 109.5 . . ?
H19A C19 H19C 109.5 . . ?
H19B C19 H19C 109.5 . . ?
C17 C20 H20A 109.5 . . ?
C17 C20 H20B 109.5 . . ?
H20A C20 H20B 109.5 . . ?
C17 C20 H20C 109.5 . . ?
H20A C20 H20C 109.5 . . ?
H20B C20 H20C 109.5 . . ?
C21 O9 Cr2 136.2(17) . . ?
C21 O10 Cr3 131.0(15) . . ?
O10 C21 O9 129(2) . . ?
O10 C21 C22 108.6(17) . . ?
O9 C21 C22 121.9(19) . . ?
C25 C22 C23 112.5(15) . . ?
C25 C22 C24 104.7(14) . . ?
C23 C22 C24 104.8(14) . . ?
C25 C22 C21 111.6(15) . . ?
C23 C22 C21 114.1(14) . . ?
C24 C22 C21 108.4(14) . . ?
C22 C23 H23A 109.5 . . ?
C22 C23 H23B 109.5 . . ?
H23A C23 H23B 109.5 . . ?
C22 C23 H23C 109.5 . . ?
H23A C23 H23C 109.5 . . ?
H23B C23 H23C 109.5 . . ?
C22 C24 H24A 109.5 . . ?
C22 C24 H24B 109.5 . . ?
H24A C24 H24B 109.5 . . ?
C22 C24 H24C 109.5 . . ?
H24A C24 H24C 109.5 . . ?
H24B C24 H24C 109.5 . . ?
C22 C25 H25A 109.5 . . ?
C22 C25 H25B 109.5 . . ?
H25A C25 H25B 109.5 . . ?
C22 C25 H25C 109.5 . . ?
H25A C25 H25C 109.5 . . ?
H25B C25 H25C 109.5 . . ?
O12 C26 O11 126(3) . . ?
O12 C26 C27 116(3) . . ?
O11 C26 C27 114(3) . . ?
C26 C27 C28 110(2) . . ?
C26 C27 C30 113(2) . . ?
C28 C27 C30 112.0(15) . . ?
C26 C27 C29 113(2) . . ?
C28 C27 C29 108.7(17) . . ?
C30 C27 C29 99.7(16) . . ?
C27 C28 H28A 109.5 . . ?
C27 C28 H28B 109.5 . . ?
H28A C28 H28B 109.5 . . ?
C27 C28 H28C 109.5 . . ?
H28A C28 H28C 109.5 . . ?
H28B C28 H28C 109.5 . . ?
C27 C29 H29A 109.5 . . ?
C27 C29 H29B 109.5 . . ?
H29A C29 H29B 109.5 . . ?
C27 C29 H29C 109.5 . . ?
H29A C29 H29C 109.5 . . ?
H29B C29 H29C 109.5 . . ?
C27 C30 H30A 109.5 . . ?
C27 C30 H30B 109.5 . . ?
H30A C30 H30B 109.5 . . ?
C27 C30 H30C 109.5 . . ?
H30A C30 H30C 109.5 . . ?
H30B C30 H30C 109.5 . . ?
C31 O13 Cr3 135.5(16) . . ?
C31 O14 Cr4 132.3(15) . . ?
O13 C31 O14 126(2) . . ?
O13 C31 C32 120.6(16) . . ?
O14 C31 C32 112.1(15) . . ?
C33 C32 C35 110.9(15) . . ?
C33 C32 C34 111.0(14) . . ?
C35 C32 C34 104.1(14) . . ?
C33 C32 C31 112.2(14) . . ?
C35 C32 C31 107.0(14) . . ?
C34 C32 C31 111.4(15) . . ?
C32 C33 H33A 109.5 . . ?
C32 C33 H33B 109.5 . . ?
H33A C33 H33B 109.5 . . ?
C32 C33 H33C 109.5 . . ?
H33A C33 H33C 109.5 . . ?
H33B C33 H33C 109.5 . . ?
C32 C34 H34A 109.5 . . ?
C32 C34 H34B 109.5 . . ?
H34A C34 H34B 109.5 . . ?
C32 C34 H34C 109.5 . . ?
H34A C34 H34C 109.5 . . ?
H34B C34 H34C 109.5 . . ?
C32 C35 H35A 109.5 . . ?
C32 C35 H35B 109.5 . . ?
H35A C35 H35B 109.5 . . ?
C32 C35 H35C 109.5 . . ?
H35A C35 H35C 109.5 . . ?
H35B C35 H35C 109.5 . . ?
O15 C36 O16 127(3) . . ?
O15 C36 C37 114(2) . . ?
O16 C36 C37 118(2) . . ?
C38 C37 C39 108.2(16) . . ?
C38 C37 C40 111.4(15) . . ?
C39 C37 C40 103.4(14) . . ?
C38 C37 C36 112.0(18) . . ?
C39 C37 C36 106.7(18) . . ?
C40 C37 C36 114(2) . . ?
C37 C38 H38A 109.5 . . ?
C37 C38 H38B 109.5 . . ?
H38A C38 H38B 109.5 . . ?
C37 C38 H38C 109.5 . . ?
H38A C38 H38C 109.5 . . ?
H38B C38 H38C 109.5 . . ?
C37 C39 H39A 109.5 . . ?
C37 C39 H39B 109.5 . . ?
H39A C39 H39B 109.5 . . ?
C37 C39 H39C 109.5 . . ?
H39A C39 H39C 109.5 . . ?
H39B C39 H39C 109.5 . . ?
C37 C40 H40A 109.5 . . ?
C37 C40 H40B 109.5 . . ?
H40A C40 H40B 109.5 . . ?
C37 C40 H40C 109.5 . . ?
H40A C40 H40C 109.5 . . ?
H40B C40 H40C 109.5 . . ?
C41 O17 Cr4 139.8(15) . . ?
C41 O18 Cr5 130.7(15) . . ?
O18 C41 O17 122.4(17) . . ?
O18 C41 C42 110.5(18) . . ?
O17 C41 C42 127.0(18) . . ?
C43 C42 C45 109.7(14) . . ?
C43 C42 C44 113.3(15) . . ?
C45 C42 C44 105.0(14) . . ?
C43 C42 C41 111.1(14) . . ?
C45 C42 C41 111.2(14) . . ?
C44 C42 C41 106.4(14) . . ?
C42 C43 H43A 109.5 . . ?
C42 C43 H43B 109.5 . . ?
H43A C43 H43B 109.5 . . ?
C42 C43 H43C 109.5 . . ?
H43A C43 H43C 109.5 . . ?
H43B C43 H43C 109.5 . . ?
C42 C44 H44A 109.5 . . ?
C42 C44 H44B 109.5 . . ?
H44A C44 H44B 109.5 . . ?
C42 C44 H44C 109.5 . . ?
H44A C44 H44C 109.5 . . ?
H44B C44 H44C 109.5 . . ?
C42 C45 H45A 109.5 . . ?
C42 C45 H45B 109.5 . . ?
H45A C45 H45B 109.5 . . ?
C42 C45 H45C 109.5 . . ?
H45A C45 H45C 109.5 . . ?
H45B C45 H45C 109.5 . . ?
O19 C46 O20 126(2) . . ?
O19 C46 C47 126(2) . . ?
O20 C46 C47 104.6(17) . . ?
C50 C47 C46 100.8(16) . . ?
C50 C47 C48 111.3(14) . . ?
C46 C47 C48 118.7(16) . . ?
C50 C47 C49 104.2(13) . . ?
C46 C47 C49 108.3(16) . . ?
C48 C47 C49 112.1(14) . . ?
C47 C48 H48A 109.5 . . ?
C47 C48 H48B 109.5 . . ?
H48A C48 H48B 109.5 . . ?
C47 C48 H48C 109.5 . . ?
H48A C48 H48C 109.5 . . ?
H48B C48 H48C 109.5 . . ?
C47 C49 H49A 109.5 . . ?
C47 C49 H49B 109.5 . . ?
H49A C49 H49B 109.5 . . ?
C47 C49 H49C 109.5 . . ?
H49A C49 H49C 109.5 . . ?
H49B C49 H49C 109.5 . . ?
C47 C50 H50A 109.5 . . ?
C47 C50 H50B 109.5 . . ?
H50A C50 H50B 109.5 . . ?
C47 C50 H50C 109.5 . . ?
H50A C50 H50C 109.5 . . ?
H50B C50 H50C 109.5 . . ?
O22 C51 O21 122(2) . . ?
O22 C51 C52 123(2) . . ?
O21 C51 C52 115.3(19) . . ?
C55 C52 C53 115.3(15) . . ?
C55 C52 C54 107.4(14) . . ?
C53 C52 C54 106.8(14) . . ?
C55 C52 C51 111.2(17) . . ?
C53 C52 C51 109.3(17) . . ?
C54 C52 C51 106.4(17) . . ?
C52 C53 H53A 109.5 . . ?
C52 C53 H53B 109.5 . . ?
H53A C53 H53B 109.5 . . ?
C52 C53 H53C 109.5 . . ?
H53A C53 H53C 109.5 . . ?
H53B C53 H53C 109.5 . . ?
C52 C54 H54A 109.5 . . ?
C52 C54 H54B 109.5 . . ?
H54A C54 H54B 109.5 . . ?
C52 C54 H54C 109.5 . . ?
H54A C54 H54C 109.5 . . ?
H54B C54 H54C 109.5 . . ?
C52 C55 H55A 109.5 . . ?
C52 C55 H55B 109.5 . . ?
H55A C55 H55B 109.5 . . ?
C52 C55 H55C 109.5 . . ?
H55A C55 H55C 109.5 . . ?
H55B C55 H55C 109.5 . . ?
O24 C56 O23 132(3) . . ?
O24 C56 C57 117(2) . . ?
O23 C56 C57 111(2) . . ?
C58 C57 C60 111.0(15) . . ?
C58 C57 C59 110.1(14) . . ?
C60 C57 C59 107.8(15) . . ?
C58 C57 C56 110.8(18) . . ?
C60 C57 C56 106.8(17) . . ?
C59 C57 C56 110.2(17) . . ?
C57 C58 H58A 109.5 . . ?
C57 C58 H58B 109.5 . . ?
H58A C58 H58B 109.5 . . ?
C57 C58 H58C 109.5 . . ?
H58A C58 H58C 109.5 . . ?
H58B C58 H58C 109.5 . . ?
C57 C59 H59A 109.5 . . ?
C57 C59 H59B 109.5 . . ?
H59A C59 H59B 109.5 . . ?
C57 C59 H59C 109.5 . . ?
H59A C59 H59C 109.5 . . ?
H59B C59 H59C 109.5 . . ?
C57 C60 H60A 109.5 . . ?
C57 C60 H60B 109.5 . . ?
H60A C60 H60B 109.5 . . ?
C57 C60 H60C 109.5 . . ?
H60A C60 H60C 109.5 . . ?
H60B C60 H60C 109.5 . . ?
O25 C61 O26 123(2) . . ?
O25 C61 C62 122(2) . . ?
O26 C61 C62 115.1(19) . . ?
C61 C62 C65 109.0(16) . . ?
C61 C62 C64 112(2) . . ?
C65 C62 C64 107.9(14) . . ?
C61 C62 C63 104.5(17) . . ?
C65 C62 C63 113.1(15) . . ?
C64 C62 C63 110.3(15) . . ?
C62 C63 H63A 109.5 . . ?
C62 C63 H63B 109.5 . . ?
H63A C63 H63B 109.5 . . ?
C62 C63 H63C 109.5 . . ?
H63A C63 H63C 109.5 . . ?
H63B C63 H63C 109.5 . . ?
C62 C64 H64A 109.5 . . ?
C62 C64 H64B 109.5 . . ?
H64A C64 H64B 109.5 . . ?
C62 C64 H64C 109.5 . . ?
H64A C64 H64C 109.5 . . ?
H64B C64 H64C 109.5 . . ?
C62 C65 H65A 109.5 . . ?
C62 C65 H65B 109.5 . . ?
H65A C65 H65B 109.5 . . ?
C62 C65 H65C 109.5 . . ?
H65A C65 H65C 109.5 . . ?
H65B C65 H65C 109.5 . . ?
C66 O27 Cr7 132.7(15) . . ?
C66 O28 Cr8 134.6(13) . . ?
O27 C66 O28 124.5(17) . . ?
O27 C66 C67 125.1(15) . . ?
O28 C66 C67 108.7(13) . . ?
C70 C67 C69 104.0(13) . . ?
C70 C67 C68 113.8(14) . . ?
C69 C67 C68 106.6(14) . . ?
C70 C67 C66 113.7(13) . . ?
C69 C67 C66 107.4(13) . . ?
C68 C67 C66 110.7(14) . . ?
C67 C68 H68A 109.5 . . ?
C67 C68 H68B 109.5 . . ?
H68A C68 H68B 109.5 . . ?
C67 C68 H68C 109.5 . . ?
H68A C68 H68C 109.5 . . ?
H68B C68 H68C 109.5 . . ?
C67 C69 H69A 109.5 . . ?
C67 C69 H69B 109.5 . . ?
H69A C69 H69B 109.5 . . ?
C67 C69 H69C 109.5 . . ?
H69A C69 H69C 109.5 . . ?
H69B C69 H69C 109.5 . . ?
C67 C70 H70A 109.5 . . ?
C67 C70 H70B 109.5 . . ?
H70A C70 H70B 109.5 . . ?
C67 C70 H70C 109.5 . . ?
H70A C70 H70C 109.5 . . ?
H70B C70 H70C 109.5 . . ?
O29 C71 O30 134(3) . . ?
O29 C71 C72 113(2) . . ?
O30 C71 C72 113(2) . . ?
C73 C72 C75 114.1(16) . . ?
C73 C72 C74 110.6(15) . . ?
C75 C72 C74 101.3(14) . . ?
C73 C72 C71 115.1(17) . . ?
C75 C72 C71 107.7(17) . . ?
C74 C72 C71 107.0(18) . . ?
C72 C73 H73A 109.5 . . ?
C72 C73 H73B 109.5 . . ?
H73A C73 H73B 109.5 . . ?
C72 C73 H73C 109.5 . . ?
H73A C73 H73C 109.5 . . ?
H73B C73 H73C 109.5 . . ?
C72 C74 H74A 109.5 . . ?
C72 C74 H74B 109.5 . . ?
H74A C74 H74B 109.5 . . ?
C72 C74 H74C 109.5 . . ?
H74A C74 H74C 109.5 . . ?
H74B C74 H74C 109.5 . . ?
C72 C75 H75A 109.5 . . ?
C72 C75 H75B 109.5 . . ?
H75A C75 H75B 109.5 . . ?
C72 C75 H75C 109.5 . . ?
H75A C75 H75C 109.5 . . ?
H75B C75 H75C 109.5 . . ?
O31 C76 O32 117(3) . . ?
O31 C76 C77 111(3) . . ?
O32 C76 C77 132(2) . . ?
C78 C77 C76 105(2) . . ?
C78 C77 C79 112.1(16) . . ?
C76 C77 C79 110(2) . . ?
C78 C77 C80 108.3(17) . . ?
C76 C77 C80 116(2) . . ?
C79 C77 C80 105.4(15) . . ?
C77 C78 H78A 109.5 . . ?
C77 C78 H78B 109.5 . . ?
H78A C78 H78B 109.5 . . ?
C77 C78 H78C 109.5 . . ?
H78A C78 H78C 109.5 . . ?
H78B C78 H78C 109.5 . . ?
C77 C79 H79A 109.5 . . ?
C77 C79 H79B 109.5 . . ?
H79A C79 H79B 109.5 . . ?
C77 C79 H79C 109.5 . . ?
H79A C79 H79C 109.5 . . ?
H79B C79 H79C 109.5 . . ?
C77 C80 H80A 109.5 . . ?
C77 C80 H80B 109.5 . . ?
H80A C80 H80B 109.5 . . ?
C77 C80 H80C 109.5 . . ?
H80A C80 H80C 109.5 . . ?
H80B C80 H80C 109.5 . . ?
C81 O33 Cr8 136.5(16) . . ?
C81 O34 Cr9 128.4(16) . . ?
O33 C81 O34 126.4(18) . . ?
O33 C81 C82 111.7(18) . . ?
O34 C81 C82 121.8(18) . . ?
C83 C82 C84 111.0(15) . . ?
C83 C82 C85 109.4(15) . . ?
C84 C82 C85 101.2(14) . . ?
C83 C82 C81 112.7(15) . . ?
C84 C82 C81 113.0(14) . . ?
C85 C82 C81 108.8(15) . . ?
C82 C83 H83A 109.5 . . ?
C82 C83 H83B 109.5 . . ?
H83A C83 H83B 109.5 . . ?
C82 C83 H83C 109.5 . . ?
H83A C83 H83C 109.5 . . ?
H83B C83 H83C 109.5 . . ?
C82 C84 H84A 109.5 . . ?
C82 C84 H84B 109.5 . . ?
H84A C84 H84B 109.5 . . ?
C82 C84 H84C 109.5 . . ?
H84A C84 H84C 109.5 . . ?
H84B C84 H84C 109.5 . . ?
C82 C85 H85A 109.5 . . ?
C82 C85 H85B 109.5 . . ?
H85A C85 H85B 109.5 . . ?
C82 C85 H85C 109.5 . . ?
H85A C85 H85C 109.5 . . ?
H85B C85 H85C 109.5 . . ?
O36 C86 O35 124(3) . . ?
O36 C86 C87 134(3) . . ?
O35 C86 C87 100(2) . . ?
C88 C87 C89 113.1(15) . . ?
C88 C87 C90 112.0(16) . . ?
C89 C87 C90 107.6(16) . . ?
C88 C87 C86 110(2) . . ?
C89 C87 C86 98.8(19) . . ?
C90 C87 C86 115.1(18) . . ?
C87 C88 H88A 109.5 . . ?
C87 C88 H88B 109.5 . . ?
H88A C88 H88B 109.5 . . ?
C87 C88 H88C 109.5 . . ?
H88A C88 H88C 109.5 . . ?
H88B C88 H88C 109.5 . . ?
C87 C89 H89A 109.5 . . ?
C87 C89 H89B 109.5 . . ?
H89A C89 H89B 109.5 . . ?
C87 C89 H89C 109.5 . . ?
H89A C89 H89C 109.5 . . ?
H89B C89 H89C 109.5 . . ?
C87 C90 H90A 109.5 . . ?
C87 C90 H90B 109.5 . . ?
H90A C90 H90B 109.5 . . ?
C87 C90 H90C 109.5 . . ?
H90A C90 H90C 109.5 . . ?
H90B C90 H90C 109.5 . . ?
C91 O37 Cr9 137.0(18) . . ?
C91 O38 Cr10 137.8(18) . . ?
O38 C91 O37 124(2) . . ?
O38 C91 C92 116(2) . . ?
O37 C91 C92 121(2) . . ?
C95 C92 C93 116.8(15) . . ?
C95 C92 C94 103.1(15) . . ?
C93 C92 C94 107.4(16) . . ?
C95 C92 C91 112.2(15) . . ?
C93 C92 C91 109.0(15) . . ?
C94 C92 C91 107.6(15) . . ?
C92 C93 H93A 109.5 . . ?
C92 C93 H93B 109.5 . . ?
H93A C93 H93B 109.5 . . ?
C92 C93 H93C 109.5 . . ?
H93A C93 H93C 109.5 . . ?
H93B C93 H93C 109.5 . . ?
C92 C94 H94A 109.5 . . ?
C92 C94 H94B 109.5 . . ?
H94A C94 H94B 109.5 . . ?
C92 C94 H94C 109.5 . . ?
H94A C94 H94C 109.5 . . ?
H94B C94 H94C 109.5 . . ?
C92 C95 H95A 109.5 . . ?
C92 C95 H95B 109.5 . . ?
H95A C95 H95B 109.5 . . ?
C92 C95 H95C 109.5 . . ?
H95A C95 H95C 109.5 . . ?
H95B C95 H95C 109.5 . . ?
C96 O39 Cr10 131.9(14) . . ?
C96 O40 Cr11 134.2(19) . . ?
O39 C96 O40 128.0(19) . . ?
O39 C96 C97 108.2(19) . . ?
O40 C96 C97 124(2) . . ?
C100 C97 C98 115.3(14) . . ?
C100 C97 C99 105.1(14) . . ?
C98 C97 C99 107.6(15) . . ?
C100 C97 C96 109.2(14) . . ?
C98 C97 C96 109.3(14) . . ?
C99 C97 C96 110.2(14) . . ?
C97 C98 H98A 109.5 . . ?
C97 C98 H98B 109.5 . . ?
H98A C98 H98B 109.5 . . ?
C97 C98 H98C 109.5 . . ?
H98A C98 H98C 109.5 . . ?
H98B C98 H98C 109.5 . . ?
C97 C99 H99A 109.5 . . ?
C97 C99 H99B 109.5 . . ?
H99A C99 H99B 109.5 . . ?
C97 C99 H99C 109.5 . . ?
H99A C99 H99C 109.5 . . ?
H99B C99 H99C 109.5 . . ?
C97 C100 H10D 109.5 . . ?
C97 C100 H10E 109.5 . . ?
H10D C100 H10E 109.5 . . ?
C97 C100 H10F 109.5 . . ?
H10D C100 H10F 109.5 . . ?
H10E C100 H10F 109.5 . . ?
O42 C101 O41 122(2) . . ?
O42 C101 C102 118(3) . . ?
O41 C101 C102 119.5(19) . . ?
C104 C102 C105 109.2(16) . . ?
C104 C102 C101 113.6(19) . . ?
C105 C102 C101 113.2(18) . . ?
C104 C102 C103 109.9(14) . . ?
C105 C102 C103 107.7(15) . . ?
C101 C102 C103 103.0(17) . . ?
C102 C103 H10G 109.5 . . ?
C102 C103 H10H 109.5 . . ?
H10G C103 H10H 109.5 . . ?
C102 C103 H10I 109.5 . . ?
H10G C103 H10I 109.5 . . ?
H10H C103 H10I 109.5 . . ?
C102 C104 H10J 109.5 . . ?
C102 C104 H10K 109.5 . . ?
H10J C104 H10K 109.5 . . ?
C102 C104 H10L 109.5 . . ?
H10J C104 H10L 109.5 . . ?
H10K C104 H10L 109.5 . . ?
C102 C105 H10M 109.5 . . ?
C102 C105 H10N 109.5 . . ?
H10M C105 H10N 109.5 . . ?
C102 C105 H10O 109.5 . . ?
H10M C105 H10O 109.5 . . ?
H10N C105 H10O 109.5 . . ?
O43 C106 O44 126.5(18) . . ?
O43 C106 C107 117.7(17) . . ?
O44 C106 C107 115.8(16) . . ?
C110 C107 C108 110.0(13) . . ?
C110 C107 C109 104.3(14) . . ?
C108 C107 C109 109.1(14) . . ?
C110 C107 C106 112.0(15) . . ?
C108 C107 C106 116.2(15) . . ?
C109 C107 C106 104.3(17) . . ?
C107 C108 H10P 109.5 . . ?
C107 C108 H10Q 109.5 . . ?
H10P C108 H10Q 109.5 . . ?
C107 C108 H10R 109.5 . . ?
H10P C108 H10R 109.5 . . ?
H10Q C108 H10R 109.5 . . ?
C107 C109 H10S 109.5 . . ?
C107 C109 H10T 109.5 . . ?
H10S C109 H10T 109.5 . . ?
C107 C109 H10U 109.5 . . ?
H10S C109 H10U 109.5 . . ?
H10T C109 H10U 109.5 . . ?
C107 C110 H11A 109.5 . . ?
C107 C110 H11B 109.5 . . ?
H11A C110 H11B 109.5 . . ?
C107 C110 H11C 109.5 . . ?
H11A C110 H11C 109.5 . . ?
H11B C110 H11C 109.5 . . ?
O46 C111 O45 120(3) . . ?
O46 C111 C112 132(2) . . ?
O45 C111 C112 107.1(18) . . ?
C115 C112 C114 107.8(14) . . ?
C115 C112 C111 104.8(16) . . ?
C114 C112 C111 103.4(17) . . ?
C115 C112 C113 109.0(14) . . ?
C114 C112 C113 108.9(14) . . ?
C111 C112 C113 122.1(19) . . ?
C112 C113 H11D 109.5 . . ?
C112 C113 H11E 109.5 . . ?
H11D C113 H11E 109.5 . . ?
C112 C113 H11F 109.5 . . ?
H11D C113 H11F 109.5 . . ?
H11E C113 H11F 109.5 . . ?
C112 C114 H11G 109.5 . . ?
C112 C114 H11H 109.5 . . ?
H11G C114 H11H 109.5 . . ?
C112 C114 H11I 109.5 . . ?
H11G C114 H11I 109.5 . . ?
H11H C114 H11I 109.5 . . ?
C112 C115 H11J 109.5 . . ?
C112 C115 H11K 109.5 . . ?
H11J C115 H11K 109.5 . . ?
C112 C115 H11L 109.5 . . ?
H11J C115 H11L 109.5 . . ?
H11K C115 H11L 109.5 . . ?
O48 C116 O47 121(2) . . ?
O48 C116 C117 121(2) . . ?
O47 C116 C117 118(2) . . ?
C116 C117 C120 113.7(18) . . ?
C116 C117 C119 106.1(18) . . ?
C120 C117 C119 109.8(15) . . ?
C116 C117 C118 109.1(18) . . ?
C120 C117 C118 112.2(14) . . ?
C119 C117 C118 105.3(14) . . ?
C117 C118 H11M 109.5 . . ?
C117 C118 H11N 109.5 . . ?
H11M C118 H11N 109.5 . . ?
C117 C118 H11O 109.5 . . ?
H11M C118 H11O 109.5 . . ?
H11N C118 H11O 109.5 . . ?
C117 C119 H11P 109.5 . . ?
C117 C119 H11Q 109.5 . . ?
H11P C119 H11Q 109.5 . . ?
C117 C119 H11R 109.5 . . ?
H11P C119 H11R 109.5 . . ?
H11Q C119 H11R 109.5 . . ?
C117 C120 H12A 109.5 . . ?
C117 C120 H12B 109.5 . . ?
H12A C120 H12B 109.5 . . ?
C117 C120 H12C 109.5 . . ?
H12A C120 H12C 109.5 . . ?
H12B C120 H12C 109.5 . . ?
C121 O49 Gd1 161.4(14) . . ?
C121 O50 Gd2 172.7(19) . . ?
O50 C121 O49 124(2) . . ?
O50 C121 C122 122(2) . . ?
O49 C121 C122 114.6(17) . . ?
C123 C122 C124 110.3(15) . . ?
C123 C122 C125 108.7(14) . . ?
C124 C122 C125 112.1(15) . . ?
C123 C122 C121 100.7(17) . . ?
C124 C122 C121 111.9(17) . . ?
C125 C122 C121 112.5(17) . . ?
C122 C123 H12D 109.5 . . ?
C122 C123 H12E 109.5 . . ?
H12D C123 H12E 109.5 . . ?
C122 C123 H12F 109.5 . . ?
H12D C123 H12F 109.5 . . ?
H12E C123 H12F 109.5 . . ?
C122 C124 H12G 109.5 . . ?
C122 C124 H12H 109.5 . . ?
H12G C124 H12H 109.5 . . ?
C122 C124 H12I 109.5 . . ?
H12G C124 H12I 109.5 . . ?
H12H C124 H12I 109.5 . . ?
C122 C125 H12J 109.5 . . ?
C122 C125 H12K 109.5 . . ?
H12J C125 H12K 109.5 . . ?
C122 C125 H12L 109.5 . . ?
H12J C125 H12L 109.5 . . ?
H12K C125 H12L 109.5 . . ?
C221 C220 H22A 109.5 . . ?
C221 C220 H22B 109.5 . . ?
H22A C220 H22B 109.5 . . ?
C221 C220 H22C 109.5 . . ?
H22A C220 H22C 109.5 . . ?
H22B C220 H22C 109.5 . . ?
N1 C202 C203 124(3) . . ?
N1 C202 H20D 106.3 . . ?
C203 C202 H20D 106.3 . . ?
N1 C202 H20E 106.3 . . ?
C203 C202 H20E 106.3 . . ?
H20D C202 H20E 106.4 . . ?
C200 C201 H20F 109.5 . . ?
C200 C201 H20G 109.5 . . ?
H20F C201 H20G 109.5 . . ?
C200 C201 H20H 109.5 . . ?
H20F C201 H20H 109.5 . . ?
H20G C201 H20H 109.5 . . ?
N3 C221 C220 179(3) . . ?
N1 C200 C201 107(3) . . ?
N1 C200 H20I 110.2 . . ?
C201 C200 H20I 110.2 . . ?
N1 C200 H20J 110.2 . . ?
C201 C200 H20J 110.2 . . ?
H20I C200 H20J 108.5 . . ?
C202 C203 H20K 109.5 . . ?
C202 C203 H20L 109.5 . . ?
H20K C203 H20L 109.5 . . ?
C202 C203 H20M 109.5 . . ?
H20K C203 H20M 109.5 . . ?
H20L C203 H20M 109.5 . . ?
C200 N1 C202 119(3) . . ?
C200 N1 H1A 107.7 . . ?
C202 N1 H1A 107.7 . . ?
C200 N1 H1B 107.7 . . ?
C202 N1 H1B 107.7 . . ?
H1A N1 H1B 107.1 . . ?
C126 O51 Gd1 158.6(15) . . ?
C126 O52 Gd2 160.4(14) . . ?
O51 C126 O52 130(2) . . ?
O51 C126 C127 113.3(13) . . ?
O52 C126 C127 112.1(13) . . ?
C129 C127 C130 109.3(12) . . ?
C129 C127 C128 110.3(11) . . ?
C130 C127 C128 108.1(11) . . ?
C129 C127 C126 110.4(11) . . ?
C130 C127 C126 109.7(11) . . ?
C128 C127 C126 109.1(11) . . ?
C127 C128 H12M 109.5 . . ?
C127 C128 H12N 109.5 . . ?
H12M C128 H12N 109.5 . . ?
C127 C128 H12O 109.5 . . ?
H12M C128 H12O 109.5 . . ?
H12N C128 H12O 109.5 . . ?
C127 C129 H12P 109.5 . . ?
C127 C129 H12Q 109.5 . . ?
H12P C129 H12Q 109.5 . . ?
C127 C129 H12R 109.5 . . ?
H12P C129 H12R 109.5 . . ?
H12Q C129 H12R 109.5 . . ?
C127 C130 H13D 109.5 . . ?
C127 C130 H13E 109.5 . . ?
H13D C130 H13E 109.5 . . ?
C127 C130 H13F 109.5 . . ?
H13D C130 H13F 109.5 . . ?
H13E C130 H13F 109.5 . . ?
C212 C213 H21A 109.5 . . ?
C212 C213 H21B 109.5 . . ?
H21A C213 H21B 109.5 . . ?
C212 C213 H21C 109.5 . . ?
H21A C213 H21C 109.5 . . ?
H21B C213 H21C 109.5 . . ?
C210 N2 C212 96.1(19) . . ?
C210 N2 H2A 112.5 . . ?
C212 N2 H2A 112.5 . . ?
C210 N2 H2B 112.5 . . ?
C212 N2 H2B 112.5 . . ?
H2A N2 H2B 110.1 . . ?
N2 C210 C211 76.3(17) . . ?
N2 C210 H21D 115.8 . . ?
C211 C210 H21D 115.8 . . ?
N2 C210 H21E 115.8 . . ?
C211 C210 H21E 115.8 . . ?
H21D C210 H21E 112.8 . . ?
C210 C211 H21F 109.5 . . ?
C210 C211 H21G 109.5 . . ?
H21F C211 H21G 109.5 . . ?
C210 C211 H21H 109.5 . . ?
H21F C211 H21H 109.5 . . ?
H21G C211 H21H 109.5 . . ?
N2 C212 C213 118(2) . . ?
N2 C212 H21I 107.9 . . ?
C213 C212 H21I 107.9 . . ?
N2 C212 H21J 107.9 . . ?
C213 C212 H21J 107.9 . . ?
H21I C212 H21J 107.2 . . ?

loop_
_geom_bond_atom_site_label_1
_geom_bond_atom_site_label_2
_geom_bond_distance
_geom_bond_site_symmetry_2
_geom_bond_publ_flag
Gd1 O49 2.250(17) . ?
Gd1 F18 2.314(13) . ?
Gd1 O51 2.319(16) . ?
Gd1 F12 2.344(14) . ?
Gd1 O48 2.379(16) . ?
Gd1 F11 2.399(10) . ?
Gd1 O1 2.419(13) . ?
Gd1 F17 2.468(11) . ?
Gd1 Cr12 3.354(3) . ?
Gd1 Cr1 3.394(4) . ?
Gd2 O52 2.227(19) . ?
Gd2 F14 2.265(12) . ?
Gd2 O50 2.304(16) . ?
Gd2 O24 2.314(17) . ?
Gd2 F16 2.338(16) . ?
Gd2 F13 2.348(13) . ?
Gd2 O25 2.390(15) . ?
Gd2 F15 2.390(12) . ?
Gd2 Cr7 3.393(4) . ?
Gd2 Cr6 3.394(4) . ?
Cr1 F1 1.852(12) . ?
Cr1 F12 1.886(12) . ?
Cr1 O3 1.934(18) . ?
Cr1 F11 1.947(14) . ?
Cr1 O5 1.949(16) . ?
Cr1 O2 1.996(14) . ?
Cr2 O4 1.862(18) . ?
Cr2 O9 1.889(17) . ?
Cr2 O6 1.900(18) . ?
Cr2 F2 1.905(13) . ?
Cr2 O7 1.944(19) . ?
Cr2 F1 1.949(13) . ?
Cr3 F3 1.916(14) . ?
Cr3 F2 1.925(13) . ?
Cr3 O11 1.955(19) . ?
Cr3 O13 1.974(19) . ?
Cr3 O8 1.98(2) . ?
Cr3 O10 2.023(18) . ?
Cr4 O17 1.847(16) . ?
Cr4 F3 1.913(14) . ?
Cr4 O12 1.96(2) . ?
Cr4 F4 1.973(13) . ?
Cr4 O14 1.987(19) . ?
Cr4 O15 2.09(2) . ?
Cr5 O19 1.889(17) . ?
Cr5 F5 1.921(12) . ?
Cr5 F4 1.941(13) . ?
Cr5 O16 1.955(17) . ?
Cr5 O21 1.973(16) . ?
Cr5 O18 1.974(16) . ?
Cr6 F14 1.890(12) . ?
Cr6 F13 1.919(13) . ?
Cr6 O23 1.927(16) . ?
Cr6 F5 1.947(13) . ?
Cr6 O22 1.960(15) . ?
Cr6 O20 1.971(16) . ?
Cr7 F16 1.868(12) . ?
Cr7 F15 1.904(16) . ?
Cr7 O26 1.904(16) . ?
Cr7 F6 1.984(12) . ?
Cr7 O27 1.991(15) . ?
Cr7 O29 2.07(2) . ?
Cr8 F6 1.871(15) . ?
Cr8 F7 1.937(14) . ?
Cr8 O33 1.948(18) . ?
Cr8 O28 1.980(16) . ?
Cr8 O30 2.034(18) . ?
Cr8 O31 2.04(2) . ?
Cr9 O32 1.80(2) . ?
Cr9 O35 1.898(19) . ?
Cr9 O34 1.926(19) . ?
Cr9 F7 1.935(12) . ?
Cr9 F8 1.959(16) . ?
Cr9 O37 1.967(17) . ?
Cr10 F9 1.873(13) . ?
Cr10 O36 1.89(2) . ?
Cr10 O41 1.890(19) . ?
Cr10 O38 1.95(2) . ?
Cr10 F8 1.949(14) . ?
Cr10 O39 2.065(18) . ?
Cr11 F10 1.900(11) . ?
Cr11 F9 1.903(15) . ?
Cr11 O42 1.938(14) . ?
Cr11 O40 1.940(15) . ?
Cr11 O43 1.946(13) . ?
Cr11 O45 2.02(2) . ?
Cr12 F18 1.857(13) . ?
Cr12 F17 1.895(13) . ?
Cr12 F10 1.915(12) . ?
Cr12 O47 1.918(16) . ?
Cr12 O44 1.946(14) . ?
Cr12 O46 1.952(18) . ?
O3 C6 1.36(3) . ?
O4 C6 1.37(3) . ?
O11 C26 1.25(3) . ?
O12 C26 1.22(4) . ?
O15 C36 1.07(3) . ?
O16 C36 1.29(3) . ?
O19 C46 1.19(3) . ?
O20 C46 1.35(3) . ?
O21 C51 1.33(3) . ?
O22 C51 1.26(3) . ?
O23 C56 1.25(3) . ?
O24 C56 1.14(3) . ?
O25 C61 1.27(3) . ?
O26 C61 1.37(3) . ?
O29 C71 1.06(3) . ?
O30 C71 1.13(3) . ?
O31 C76 1.26(3) . ?
O32 C76 1.38(4) . ?
O35 C86 1.34(3) . ?
O36 C86 1.30(3) . ?
O41 C101 1.44(3) . ?
O42 C101 1.26(3) . ?
O43 C106 1.21(2) . ?
O44 C106 1.29(2) . ?
O45 C111 1.33(3) . ?
O46 C111 1.22(3) . ?
O47 C116 1.34(3) . ?
O48 C116 1.27(3) . ?
O1 C1 1.177(14) . ?
O2 C1 1.190(14) . ?
C1 C2 1.561(15) . ?
C2 C4 1.477(12) . ?
C2 C5 1.504(13) . ?
C2 C3 1.516(13) . ?
C3 H3A 0.9800 . ?
C3 H3B 0.9800 . ?
C3 H3C 0.9800 . ?
C4 H4A 0.9800 . ?
C4 H4B 0.9800 . ?
C4 H4C 0.9800 . ?
C5 H5A 0.9800 . ?
C5 H5B 0.9800 . ?
C5 H5C 0.9800 . ?
C6 C7 1.44(3) . ?
C7 C8 1.490(13) . ?
C7 C10 1.492(13) . ?
C7 C9 1.506(13) . ?
C8 H8A 0.9800 . ?
C8 H8B 0.9800 . ?
C8 H8C 0.9800 . ?
C9 H9A 0.9800 . ?
C9 H9B 0.9800 . ?
C9 H9C 0.9800 . ?
C10 H10A 0.9800 . ?
C10 H10B 0.9800 . ?
C10 H10C 0.9800 . ?
O5 C11 1.40(3) . ?
O6 C11 1.29(3) . ?
C11 C12 1.548(15) . ?
C12 C13 1.477(13) . ?
C12 C14 1.495(13) . ?
C12 C15 1.522(13) . ?
C13 H13A 0.9800 . ?
C13 H13B 0.9800 . ?
C13 H13C 0.9800 . ?
C14 H14A 0.9800 . ?
C14 H14B 0.9800 . ?
C14 H14C 0.9800 . ?
C15 H15A 0.9800 . ?
C15 H15B 0.9800 . ?
C15 H15C 0.9800 . ?
O7 C16 1.32(3) . ?
O8 C16 1.14(3) . ?
C16 C17 1.565(16) . ?
C17 C18 1.490(13) . ?
C17 C19 1.492(13) . ?
C17 C20 1.496(13) . ?
C18 H18A 0.9800 . ?
C18 H18B 0.9800 . ?
C18 H18C 0.9800 . ?
C19 H19A 0.9800 . ?
C19 H19B 0.9800 . ?
C19 H19C 0.9800 . ?
C20 H20A 0.9800 . ?
C20 H20B 0.9800 . ?
C20 H20C 0.9800 . ?
O9 C21 1.22(3) . ?
O10 C21 1.16(3) . ?
C21 C22 1.545(15) . ?
C22 C25 1.489(13) . ?
C22 C23 1.491(13) . ?
C22 C24 1.514(13) . ?
C23 H23A 0.9800 . ?
C23 H23B 0.9800 . ?
C23 H23C 0.9800 . ?
C24 H24A 0.9800 . ?
C24 H24B 0.9800 . ?
C24 H24C 0.9800 . ?
C25 H25A 0.9800 . ?
C25 H25B 0.9800 . ?
C25 H25C 0.9800 . ?
C26 C27 1.37(3) . ?
C27 C28 1.488(13) . ?
C27 C30 1.496(13) . ?
C27 C29 1.522(14) . ?
C28 H28A 0.9800 . ?
C28 H28B 0.9800 . ?
C28 H28C 0.9800 . ?
C29 H29A 0.9800 . ?
C29 H29B 0.9800 . ?
C29 H29C 0.9800 . ?
C30 H30A 0.9800 . ?
C30 H30B 0.9800 . ?
C30 H30C 0.9800 . ?
O13 C31 1.177(15) . ?
O14 C31 1.179(15) . ?
C31 C32 1.555(15) . ?
C32 C33 1.490(13) . ?
C32 C35 1.499(13) . ?
C32 C34 1.499(13) . ?
C33 H33A 0.9800 . ?
C33 H33B 0.9800 . ?
C33 H33C 0.9800 . ?
C34 H34A 0.9800 . ?
C34 H34B 0.9800 . ?
C34 H34C 0.9800 . ?
C35 H35A 0.9800 . ?
C35 H35B 0.9800 . ?
C35 H35C 0.9800 . ?
C36 C37 1.55(3) . ?
C37 C38 1.488(14) . ?
C37 C39 1.498(13) . ?
C37 C40 1.504(13) . ?
C38 H38A 0.9800 . ?
C38 H38B 0.9800 . ?
C38 H38C 0.9800 . ?
C39 H39A 0.9800 . ?
C39 H39B 0.9800 . ?
C39 H39C 0.9800 . ?
C40 H40A 0.9800 . ?
C40 H40B 0.9800 . ?
C40 H40C 0.9800 . ?
O17 C41 1.33(3) . ?
O18 C41 1.23(3) . ?
C41 C42 1.564(15) . ?
C42 C43 1.483(13) . ?
C42 C45 1.493(13) . ?
C42 C44 1.506(13) . ?
C43 H43A 0.9800 . ?
C43 H43B 0.9800 . ?
C43 H43C 0.9800 . ?
C44 H44A 0.9800 . ?
C44 H44B 0.9800 . ?
C44 H44C 0.9800 . ?
C45 H45A 0.9800 . ?
C45 H45B 0.9800 . ?
C45 H45C 0.9800 . ?
C46 C47 1.49(3) . ?
C47 C50 1.483(13) . ?
C47 C48 1.507(13) . ?
C47 C49 1.507(13) . ?
C48 H48A 0.9800 . ?
C48 H48B 0.9800 . ?
C48 H48C 0.9800 . ?
C49 H49A 0.9800 . ?
C49 H49B 0.9800 . ?
C49 H49C 0.9800 . ?
C50 H50A 0.9800 . ?
C50 H50B 0.9800 . ?
C50 H50C 0.9800 . ?
C51 C52 1.51(3) . ?
C52 C55 1.485(13) . ?
C52 C53 1.493(13) . ?
C52 C54 1.501(13) . ?
C53 H53A 0.9800 . ?
C53 H53B 0.9800 . ?
C53 H53C 0.9800 . ?
C54 H54A 0.9800 . ?
C54 H54B 0.9800 . ?
C54 H54C 0.9800 . ?
C55 H55A 0.9800 . ?
C55 H55B 0.9800 . ?
C55 H55C 0.9800 . ?
C56 C57 1.68(3) . ?
C57 C58 1.482(13) . ?
C57 C60 1.502(13) . ?
C57 C59 1.515(13) . ?
C58 H58A 0.9800 . ?
C58 H58B 0.9800 . ?
C58 H58C 0.9800 . ?
C59 H59A 0.9800 . ?
C59 H59B 0.9800 . ?
C59 H59C 0.9800 . ?
C60 H60A 0.9800 . ?
C60 H60B 0.9800 . ?
C60 H60C 0.9800 . ?
C61 C62 1.47(3) . ?
C62 C65 1.487(13) . ?
C62 C64 1.490(13) . ?
C62 C63 1.491(13) . ?
C63 H63A 0.9800 . ?
C63 H63B 0.9800 . ?
C63 H63C 0.9800 . ?
C64 H64A 0.9800 . ?
C64 H64B 0.9800 . ?
C64 H64C 0.9800 . ?
C65 H65A 0.9800 . ?
C65 H65B 0.9800 . ?
C65 H65C 0.9800 . ?
O27 C66 1.165(14) . ?
O28 C66 1.206(14) . ?
C66 C67 1.561(15) . ?
C67 C70 1.479(12) . ?
C67 C69 1.505(13) . ?
C67 C68 1.510(13) . ?
C68 H68A 0.9800 . ?
C68 H68B 0.9800 . ?
C68 H68C 0.9800 . ?
C69 H69A 0.9800 . ?
C69 H69B 0.9800 . ?
C69 H69C 0.9800 . ?
C70 H70A 0.9800 . ?
C70 H70B 0.9800 . ?
C70 H70C 0.9800 . ?
C71 C72 1.62(3) . ?
C72 C73 1.485(13) . ?
C72 C75 1.504(13) . ?
C72 C74 1.523(13) . ?
C73 H73A 0.9800 . ?
C73 H73B 0.9800 . ?
C73 H73C 0.9800 . ?
C74 H74A 0.9800 . ?
C74 H74B 0.9800 . ?
C74 H74C 0.9800 . ?
C75 H75A 0.9800 . ?
C75 H75B 0.9800 . ?
C75 H75C 0.9800 . ?
C76 C77 1.49(4) . ?
C77 C78 1.485(14) . ?
C77 C79 1.510(13) . ?
C77 C80 1.514(14) . ?
C78 H78A 0.9800 . ?
C78 H78B 0.9800 . ?
C78 H78C 0.9800 . ?
C79 H79A 0.9800 . ?
C79 H79B 0.9800 . ?
C79 H79C 0.9800 . ?
C80 H80A 0.9800 . ?
C80 H80B 0.9800 . ?
C80 H80C 0.9800 . ?
O33 C81 1.20(3) . ?
O34 C81 1.34(3) . ?
C81 C82 1.547(15) . ?
C82 C83 1.490(13) . ?
C82 C84 1.498(13) . ?
C82 C85 1.514(13) . ?
C83 H83A 0.9800 . ?
C83 H83B 0.9800 . ?
C83 H83C 0.9800 . ?
C84 H84A 0.9800 . ?
C84 H84B 0.9800 . ?
C84 H84C 0.9800 . ?
C85 H85A 0.9800 . ?
C85 H85B 0.9800 . ?
C85 H85C 0.9800 . ?
C86 C87 1.64(4) . ?
C87 C88 1.487(13) . ?
C87 C89 1.488(13) . ?
C87 C90 1.497(13) . ?
C88 H88A 0.9800 . ?
C88 H88B 0.9800 . ?
C88 H88C 0.9800 . ?
C89 H89A 0.9800 . ?
C89 H89B 0.9800 . ?
C89 H89C 0.9800 . ?
C90 H90A 0.9800 . ?
C90 H90B 0.9800 . ?
C90 H90C 0.9800 . ?
O37 C91 1.25(3) . ?
O38 C91 1.15(4) . ?
C91 C92 1.564(15) . ?
C92 C95 1.478(13) . ?
C92 C93 1.483(13) . ?
C92 C94 1.519(13) . ?
C93 H93A 0.9800 . ?
C93 H93B 0.9800 . ?
C93 H93C 0.9800 . ?
C94 H94A 0.9800 . ?
C94 H94B 0.9800 . ?
C94 H94C 0.9800 . ?
C95 H95A 0.9800 . ?
C95 H95B 0.9800 . ?
C95 H95C 0.9800 . ?
O39 C96 1.13(3) . ?
O40 C96 1.18(3) . ?
C96 C97 1.545(14) . ?
C97 C100 1.483(13) . ?
C97 C98 1.496(13) . ?
C97 C99 1.504(13) . ?
C98 H98A 0.9800 . ?
C98 H98B 0.9800 . ?
C98 H98C 0.9800 . ?
C99 H99A 0.9800 . ?
C99 H99B 0.9800 . ?
C99 H99C 0.9800 . ?
C100 H10D 0.9800 . ?
C100 H10E 0.9800 . ?
C100 H10F 0.9800 . ?
C101 C102 1.50(3) . ?
C102 C104 1.482(13) . ?
C102 C105 1.492(14) . ?
C102 C103 1.496(13) . ?
C103 H10G 0.9800 . ?
C103 H10H 0.9800 . ?
C103 H10I 0.9800 . ?
C104 H10J 0.9800 . ?
C104 H10K 0.9800 . ?
C104 H10L 0.9800 . ?
C105 H10M 0.9800 . ?
C105 H10N 0.9800 . ?
C105 H10O 0.9800 . ?
C106 C107 1.52(2) . ?
C107 C110 1.498(13) . ?
C107 C108 1.508(13) . ?
C107 C109 1.520(13) . ?
C108 H10P 0.9800 . ?
C108 H10Q 0.9800 . ?
C108 H10R 0.9800 . ?
C109 H10S 0.9800 . ?
C109 H10T 0.9800 . ?
C109 H10U 0.9800 . ?
C110 H11A 0.9800 . ?
C110 H11B 0.9800 . ?
C110 H11C 0.9800 . ?
C111 C112 1.51(3) . ?
C112 C115 1.497(13) . ?
C112 C114 1.501(13) . ?
C112 C113 1.527(13) . ?
C113 H11D 0.9800 . ?
C113 H11E 0.9800 . ?
C113 H11F 0.9800 . ?
C114 H11G 0.9800 . ?
C114 H11H 0.9800 . ?
C114 H11I 0.9800 . ?
C115 H11J 0.9800 . ?
C115 H11K 0.9800 . ?
C115 H11L 0.9800 . ?
C116 C117 1.46(3) . ?
C117 C120 1.472(13) . ?
C117 C119 1.507(13) . ?
C117 C118 1.519(13) . ?
C118 H11M 0.9800 . ?
C118 H11N 0.9800 . ?
C118 H11O 0.9800 . ?
C119 H11P 0.9800 . ?
C119 H11Q 0.9800 . ?
C119 H11R 0.9800 . ?
C120 H12A 0.9800 . ?
C120 H12B 0.9800 . ?
C120 H12C 0.9800 . ?
O49 C121 1.46(3) . ?
O50 C121 1.17(3) . ?
C121 C122 1.53(3) . ?
C122 C123 1.477(13) . ?
C122 C124 1.489(13) . ?
C122 C125 1.499(13) . ?
C123 H12D 0.9800 . ?
C123 H12E 0.9800 . ?
C123 H12F 0.9800 . ?
C124 H12G 0.9800 . ?
C124 H12H 0.9800 . ?
C124 H12I 0.9800 . ?
C125 H12J 0.9800 . ?
C125 H12K 0.9800 . ?
C125 H12L 0.9800 . ?
C220 C221 1.30(3) . ?
C220 H22A 0.9800 . ?
C220 H22B 0.9800 . ?
C220 H22C 0.9800 . ?
C202 N1 1.50(2) . ?
C202 C203 1.57(2) . ?
C202 H20D 0.9900 . ?
C202 H20E 0.9900 . ?
C201 C200 1.58(2) . ?
C201 H20F 0.9800 . ?
C201 H20G 0.9800 . ?
C201 H20H 0.9800 . ?
C221 N3 1.11(4) . ?
C200 N1 1.48(2) . ?
C200 H20I 0.9900 . ?
C200 H20J 0.9900 . ?
C203 H20K 0.9800 . ?
C203 H20L 0.9800 . ?
C203 H20M 0.9800 . ?
N1 H1A 0.9200 . ?
N1 H1B 0.9200 . ?
O51 C126 1.337(17) . ?
O52 C126 1.341(17) . ?
C126 C127 1.563(15) . ?
C127 C129 1.479(13) . ?
C127 C130 1.486(13) . ?
C127 C128 1.497(13) . ?
C128 H12M 0.9800 . ?
C128 H12N 0.9800 . ?
C128 H12O 0.9800 . ?
C129 H12P 0.9800 . ?
C129 H12Q 0.9800 . ?
C129 H12R 0.9800 . ?
C130 H13D 0.9800 . ?
C130 H13E 0.9800 . ?
C130 H13F 0.9800 . ?
C213 C212 1.56(2) . ?
C213 H21A 0.9800 . ?
C213 H21B 0.9800 . ?
C213 H21C 0.9800 . ?
N2 C210 1.47(2) . ?
N2 C212 1.52(2) . ?
N2 H2A 0.9200 . ?
N2 H2B 0.9200 . ?
C210 C211 1.59(2) . ?
C210 H21D 0.9900 . ?
C210 H21E 0.9900 . ?
C211 H21F 0.9800 . ?
C211 H21G 0.9800 . ?
C211 H21H 0.9800 . ?
C212 H21I 0.9900 . ?
C212 H21J 0.9900 . ?

loop_
_geom_hbond_atom_site_label_D
_geom_hbond_atom_site_label_H
_geom_hbond_atom_site_label_A
_geom_hbond_distance_DH
_geom_hbond_distance_HA
_geom_hbond_distance_DA
_geom_hbond_angle_DHA
_geom_hbond_site_symmetry_A
N1 H1A F6 0.92 2.53 3.33(6) 144.6 1_545
N2 H2A F13 0.92 1.95 2.85(3) 165.0 .
N2 H2B F11 0.92 1.85 2.58(2) 134.1 .

loop_
_geom_torsion_atom_site_label_1
_geom_torsion_atom_site_label_2
_geom_torsion_atom_site_label_3
_geom_torsion_atom_site_label_4
_geom_torsion
_geom_torsion_site_symmetry_1
_geom_torsion_site_symmetry_2
_geom_torsion_site_symmetry_3
_geom_torsion_site_symmetry_4
_geom_torsion_publ_flag
O49 Gd1 Cr1 F1 24.7(8) . . . . ?
F18 Gd1 Cr1 F1 147.2(7) . . . . ?
O51 Gd1 Cr1 F1 -60.1(8) . . . . ?
F12 Gd1 Cr1 F1 -177.5(8) . . . . ?
O48 Gd1 Cr1 F1 -134.0(8) . . . . ?
F11 Gd1 Cr1 F1 -16.5(8) . . . . ?
O1 Gd1 Cr1 F1 84.3(8) . . . . ?
F17 Gd1 Cr1 F1 -170.2(17) . . . . ?
Cr12 Gd1 Cr1 F1 163.2(6) . . . . ?
O49 Gd1 Cr1 F12 -157.8(7) . . . . ?
F18 Gd1 Cr1 F12 -35.4(6) . . . . ?
O51 Gd1 Cr1 F12 117.4(8) . . . . ?
O48 Gd1 Cr1 F12 43.4(7) . . . . ?
F11 Gd1 Cr1 F12 160.9(8) . . . . ?
O1 Gd1 Cr1 F12 -98.2(7) . . . . ?
F17 Gd1 Cr1 F12 7.3(17) . . . . ?
Cr12 Gd1 Cr1 F12 -19.3(5) . . . . ?
O49 Gd1 Cr1 O3 -138.2(8) . . . . ?
F18 Gd1 Cr1 O3 -15.8(8) . . . . ?
O51 Gd1 Cr1 O3 136.9(9) . . . . ?
F12 Gd1 Cr1 O3 19.6(9) . . . . ?
O48 Gd1 Cr1 O3 63.0(9) . . . . ?
F11 Gd1 Cr1 O3 -179.5(9) . . . . ?
O1 Gd1 Cr1 O3 -78.7(9) . . . . ?
F17 Gd1 Cr1 O3 26.8(18) . . . . ?
Cr12 Gd1 Cr1 O3 0.3(8) . . . . ?
O49 Gd1 Cr1 F11 41.3(7) . . . . ?
F18 Gd1 Cr1 F11 163.7(7) . . . . ?
O51 Gd1 Cr1 F11 -43.6(8) . . . . ?
F12 Gd1 Cr1 F11 -160.9(8) . . . . ?
O48 Gd1 Cr1 F11 -117.5(7) . . . . ?
O1 Gd1 Cr1 F11 100.9(8) . . . . ?
F17 Gd1 Cr1 F11 -153.7(17) . . . . ?
Cr12 Gd1 Cr1 F11 179.8(5) . . . . ?
O49 Gd1 Cr1 O5 125.6(7) . . . . ?
F18 Gd1 Cr1 O5 -111.9(6) . . . . ?
O51 Gd1 Cr1 O5 40.8(8) . . . . ?
F12 Gd1 Cr1 O5 -76.6(7) . . . . ?
O48 Gd1 Cr1 O5 -33.1(7) . . . . ?
F11 Gd1 Cr1 O5 84.4(8) . . . . ?
O1 Gd1 Cr1 O5 -174.8(8) . . . . ?
F17 Gd1 Cr1 O5 -69.3(17) . . . . ?
Cr12 Gd1 Cr1 O5 -95.9(6) . . . . ?
O49 Gd1 Cr1 O2 -55.7(7) . . . . ?
F18 Gd1 Cr1 O2 66.8(7) . . . . ?
O51 Gd1 Cr1 O2 -140.5(8) . . . . ?
F12 Gd1 Cr1 O2 102.1(8) . . . . ?
O48 Gd1 Cr1 O2 145.6(7) . . . . ?
F11 Gd1 Cr1 O2 -96.9(8) . . . . ?
O1 Gd1 Cr1 O2 3.9(8) . . . . ?
F17 Gd1 Cr1 O2 109.4(17) . . . . ?
Cr12 Gd1 Cr1 O2 82.8(6) . . . . ?
O52 Gd2 Cr6 F14 -113.0(8) . . . . ?
O50 Gd2 Cr6 F14 165.2(8) . . . . ?
O24 Gd2 Cr6 F14 100.1(8) . . . . ?
F16 Gd2 Cr6 F14 37.5(7) . . . . ?
F13 Gd2 Cr6 F14 -159.9(10) . . . . ?
O25 Gd2 Cr6 F14 -39.8(8) . . . . ?
F15 Gd2 Cr6 F14 28.3(19) . . . . ?
Cr7 Gd2 Cr6 F14 25.6(7) . . . . ?
O52 Gd2 Cr6 F13 46.8(8) . . . . ?
F14 Gd2 Cr6 F13 159.9(10) . . . . ?
O50 Gd2 Cr6 F13 -34.9(8) . . . . ?
O24 Gd2 Cr6 F13 -100.1(9) . . . . ?
F16 Gd2 Cr6 F13 -162.6(8) . . . . ?
O25 Gd2 Cr6 F13 120.1(9) . . . . ?
F15 Gd2 Cr6 F13 -171.8(19) . . . . ?
Cr7 Gd2 Cr6 F13 -174.5(7) . . . . ?
O52 Gd2 Cr6 O23 146.9(8) . . . . ?
F14 Gd2 Cr6 O23 -100.0(9) . . . . ?
O50 Gd2 Cr6 O23 65.2(8) . . . . ?
O24 Gd2 Cr6 O23 0.1(8) . . . . ?
F16 Gd2 Cr6 O23 -62.5(7) . . . . ?
F13 Gd2 Cr6 O23 100.1(9) . . . . ?
O25 Gd2 Cr6 O23 -139.8(8) . . . . ?
F15 Gd2 Cr6 O23 -71.7(18) . . . . ?
Cr7 Gd2 Cr6 O23 -74.4(6) . . . . ?
O52 Gd2 Cr6 F5 63.6(8) . . . . ?
F14 Gd2 Cr6 F5 176.6(9) . . . . ?
O50 Gd2 Cr6 F5 -18.1(8) . . . . ?
O24 Gd2 Cr6 F5 -83.3(8) . . . . ?
F16 Gd2 Cr6 F5 -145.9(7) . . . . ?
F13 Gd2 Cr6 F5 16.7(9) . . . . ?
O25 Gd2 Cr6 F5 136.8(8) . . . . ?
F15 Gd2 Cr6 F5 -155.0(18) . . . . ?
Cr7 Gd2 Cr6 F5 -157.8(6) . . . . ?
O52 Gd2 Cr6 O22 -34.3(7) . . . . ?
F14 Gd2 Cr6 O22 78.8(8) . . . . ?
O50 Gd2 Cr6 O22 -116.0(7) . . . . ?
O24 Gd2 Cr6 O22 178.8(7) . . . . ?
F16 Gd2 Cr6 O22 116.3(6) . . . . ?
F13 Gd2 Cr6 O22 -81.1(9) . . . . ?
O25 Gd2 Cr6 O22 39.0(7) . . . . ?
F15 Gd2 Cr6 O22 107.1(18) . . . . ?
Cr7 Gd2 Cr6 O22 104.4(5) . . . . ?
O52 Gd2 Cr6 O20 -131.1(8) . . . . ?
F14 Gd2 Cr6 O20 -18.0(9) . . . . ?
O50 Gd2 Cr6 O20 147.2(8) . . . . ?
O24 Gd2 Cr6 O20 82.0(8) . . . . ?
F16 Gd2 Cr6 O20 19.4(7) . . . . ?
F13 Gd2 Cr6 O20 -177.9(9) . . . . ?
O25 Gd2 Cr6 O20 -57.8(8) . . . . ?
F15 Gd2 Cr6 O20 10.3(19) . . . . ?
Cr7 Gd2 Cr6 O20 7.6(7) . . . . ?
O52 Gd2 Cr7 F16 156.5(8) . . . . ?
F14 Gd2 Cr7 F16 35.7(7) . . . . ?
O50 Gd2 Cr7 F16 -119.5(8) . . . . ?
O24 Gd2 Cr7 F16 -40.5(8) . . . . ?
F13 Gd2 Cr7 F16 3(2) . . . . ?
O25 Gd2 Cr7 F16 98.6(8) . . . . ?
F15 Gd2 Cr7 F16 -157.5(8) . . . . ?
Cr6 Gd2 Cr7 F16 21.8(6) . . . . ?
O52 Gd2 Cr7 F15 -46.0(7) . . . . ?
F14 Gd2 Cr7 F15 -166.9(6) . . . . ?
O50 Gd2 Cr7 F15 37.9(7) . . . . ?
O24 Gd2 Cr7 F15 116.9(7) . . . . ?
F16 Gd2 Cr7 F15 157.5(8) . . . . ?
F13 Gd2 Cr7 F15 160(2) . . . . ?
O25 Gd2 Cr7 F15 -103.9(7) . . . . ?
Cr6 Gd2 Cr7 F15 179.2(5) . . . . ?
O52 Gd2 Cr7 O26 55.3(8) . . . . ?
F14 Gd2 Cr7 O26 -65.5(7) . . . . ?
O50 Gd2 Cr7 O26 139.3(8) . . . . ?
O24 Gd2 Cr7 O26 -141.7(8) . . . . ?
F16 Gd2 Cr7 O26 -101.2(8) . . . . ?
F13 Gd2 Cr7 O26 -98(2) . . . . ?
O25 Gd2 Cr7 O26 -2.6(8) . . . . ?
F15 Gd2 Cr7 O26 101.3(8) . . . . ?
Cr6 Gd2 Cr7 O26 -79.4(6) . . . . ?
O52 Gd2 Cr7 F6 -25.9(7) . . . . ?
F14 Gd2 Cr7 F6 -146.8(6) . . . . ?
O50 Gd2 Cr7 F6 58.1(7) . . . . ?
O24 Gd2 Cr7 F6 137.0(7) . . . . ?
F16 Gd2 Cr7 F6 177.6(8) . . . . ?
F13 Gd2 Cr7 F6 -180(39) . . . . ?
O25 Gd2 Cr7 F6 -83.8(7) . . . . ?
F15 Gd2 Cr7 F6 20.1(7) . . . . ?
Cr6 Gd2 Cr7 F6 -160.6(5) . . . . ?
O52 Gd2 Cr7 O27 -125.8(8) . . . . ?
F14 Gd2 Cr7 O27 113.3(6) . . . . ?
O50 Gd2 Cr7 O27 -41.9(7) . . . . ?
O24 Gd2 Cr7 O27 37.1(7) . . . . ?
F16 Gd2 Cr7 O27 77.7(8) . . . . ?
F13 Gd2 Cr7 O27 80(2) . . . . ?
O25 Gd2 Cr7 O27 176.3(8) . . . . ?
F15 Gd2 Cr7 O27 -79.8(7) . . . . ?
Cr6 Gd2 Cr7 O27 99.4(6) . . . . ?
O52 Gd2 Cr7 O29 134.2(9) . . . . ?
F14 Gd2 Cr7 O29 13.3(8) . . . . ?
O50 Gd2 Cr7 O29 -141.8(9) . . . . ?
O24 Gd2 Cr7 O29 -62.8(9) . . . . ?
F16 Gd2 Cr7 O29 -22.3(9) . . . . ?
F13 Gd2 Cr7 O29 -20(2) . . . . ?
O25 Gd2 Cr7 O29 76.3(9) . . . . ?
F15 Gd2 Cr7 O29 -179.8(9) . . . . ?
Cr6 Gd2 Cr7 O29 -0.5(8) . . . . ?
O49 Gd1 Cr12 F18 111.1(8) . . . . ?
O51 Gd1 Cr12 F18 -164.8(9) . . . . ?
F12 Gd1 Cr12 F18 -40.2(7) . . . . ?
O48 Gd1 Cr12 F18 -104.0(9) . . . . ?
F11 Gd1 Cr12 F18 -29(2) . . . . ?
O1 Gd1 Cr12 F18 34.7(8) . . . . ?
F17 Gd1 Cr12 F18 157.8(9) . . . . ?
Cr1 Gd1 Cr12 F18 -29.6(7) . . . . ?
O49 Gd1 Cr12 F17 -46.7(6) . . . . ?
F18 Gd1 Cr12 F17 -157.8(9) . . . . ?
O51 Gd1 Cr12 F17 37.4(8) . . . . ?
F12 Gd1 Cr12 F17 162.0(6) . . . . ?
O48 Gd1 Cr12 F17 98.2(7) . . . . ?
F11 Gd1 Cr12 F17 174(2) . . . . ?
O1 Gd1 Cr12 F17 -123.1(7) . . . . ?
Cr1 Gd1 Cr12 F17 172.6(5) . . . . ?
O49 Gd1 Cr12 F10 -66.3(7) . . . . ?
F18 Gd1 Cr12 F10 -177.4(9) . . . . ?
O51 Gd1 Cr12 F10 17.8(9) . . . . ?
F12 Gd1 Cr12 F10 142.3(6) . . . . ?
O48 Gd1 Cr12 F10 78.6(8) . . . . ?
F11 Gd1 Cr12 F10 154(2) . . . . ?
O1 Gd1 Cr12 F10 -142.8(7) . . . . ?
F17 Gd1 Cr12 F10 -19.6(7) . . . . ?
Cr1 Gd1 Cr12 F10 153.0(6) . . . . ?
O49 Gd1 Cr12 O47 -148.1(7) . . . . ?
F18 Gd1 Cr12 O47 100.8(9) . . . . ?
O51 Gd1 Cr12 O47 -64.0(9) . . . . ?
F12 Gd1 Cr12 O47 60.6(7) . . . . ?
O48 Gd1 Cr12 O47 -3.1(8) . . . . ?
F11 Gd1 Cr12 O47 72(2) . . . . ?
O1 Gd1 Cr12 O47 135.5(8) . . . . ?
F17 Gd1 Cr12 O47 -101.4(7) . . . . ?
Cr1 Gd1 Cr12 O47 71.2(6) . . . . ?
O49 Gd1 Cr12 O44 34.4(7) . . . . ?
F18 Gd1 Cr12 O44 -76.7(9) . . . . ?
O51 Gd1 Cr12 O44 118.5(8) . . . . ?
F12 Gd1 Cr12 O44 -116.9(6) . . . . ?
O48 Gd1 Cr12 O44 179.4(8) . . . . ?
F11 Gd1 Cr12 O44 -105(2) . . . . ?
O1 Gd1 Cr12 O44 -42.0(8) . . . . ?
F17 Gd1 Cr12 O44 81.1(8) . . . . ?
Cr1 Gd1 Cr12 O44 -106.2(6) . . . . ?
O49 Gd1 Cr12 O46 130.0(8) . . . . ?
F18 Gd1 Cr12 O46 18.9(9) . . . . ?
O51 Gd1 Cr12 O46 -145.9(9) . . . . ?
F12 Gd1 Cr12 O46 -21.4(7) . . . . ?
O48 Gd1 Cr12 O46 -85.1(8) . . . . ?
F11 Gd1 Cr12 O46 -10(2) . . . . ?
O1 Gd1 Cr12 O46 53.5(8) . . . . ?
F17 Gd1 Cr12 O46 176.7(8) . . . . ?
Cr1 Gd1 Cr12 O46 -10.7(7) . . . . ?
F12 Cr1 F1 Cr2 136(7) . . . . ?
O3 Cr1 F1 Cr2 -36.1(10) . . . . ?
F11 Cr1 F1 Cr2 145.9(9) . . . . ?
O5 Cr1 F1 Cr2 53.1(11) . . . . ?
O2 Cr1 F1 Cr2 -124.3(10) . . . . ?
Gd1 Cr1 F1 Cr2 157.2(5) . . . . ?
O4 Cr2 F1 Cr1 50.4(10) . . . . ?
O9 Cr2 F1 Cr1 -45(13) . . . . ?
O6 Cr2 F1 Cr1 -42.3(10) . . . . ?
F2 Cr2 F1 Cr1 -134.7(9) . . . . ?
O7 Cr2 F1 Cr1 133.6(10) . . . . ?
O4 Cr2 F2 Cr3 -9(8) . . . . ?
O9 Cr2 F2 Cr3 50.5(10) . . . . ?
O6 Cr2 F2 Cr3 134.9(10) . . . . ?
O7 Cr2 F2 Cr3 -42.9(10) . . . . ?
F1 Cr2 F2 Cr3 -132.7(9) . . . . ?
F3 Cr3 F2 Cr2 138.4(9) . . . . ?
O11 Cr3 F2 Cr2 -10(11) . . . . ?
O13 Cr3 F2 Cr2 -130.5(9) . . . . ?
O8 Cr3 F2 Cr2 50.4(10) . . . . ?
O10 Cr3 F2 Cr2 -43.3(11) . . . . ?
O17 Cr4 F3 Cr3 0(100) . . . . ?
O12 Cr4 F3 Cr3 44.8(12) . . . . ?
F4 Cr4 F3 Cr3 -137.6(9) . . . . ?
O14 Cr4 F3 Cr3 -47.1(10) . . . . ?
O15 Cr4 F3 Cr3 134.5(10) . . . . ?
F2 Cr3 F3 Cr4 138.4(9) . . . . ?
O11 Cr3 F3 Cr4 -44.3(12) . . . . ?
O13 Cr3 F3 Cr4 47.5(10) . . . . ?
O8 Cr3 F3 Cr4 -133.6(9) . . . . ?
O10 Cr3 F3 Cr4 51(25) . . . . ?
O19 Cr5 F4 Cr4 -172(100) . . . . ?
F5 Cr5 F4 Cr4 132.0(8) . . . . ?
O16 Cr5 F4 Cr4 44.0(9) . . . . ?
O21 Cr5 F4 Cr4 -133.2(8) . . . . ?
O18 Cr5 F4 Cr4 -48.1(9) . . . . ?
O17 Cr4 F4 Cr5 39.9(10) . . . . ?
F3 Cr4 F4 Cr5 -140.4(8) . . . . ?
O12 Cr4 F4 Cr5 -8(16) . . . . ?
O14 Cr4 F4 Cr5 126.9(8) . . . . ?
O15 Cr4 F4 Cr5 -55.7(8) . . . . ?
O19 Cr5 F5 Cr6 -47.7(9) . . . . ?
F4 Cr5 F5 Cr6 130.8(8) . . . . ?
O16 Cr5 F5 Cr6 -137.8(9) . . . . ?
O21 Cr5 F5 Cr6 42.3(9) . . . . ?
O18 Cr5 F5 Cr6 -40(73) . . . . ?
F14 Cr6 F5 Cr5 -142(4) . . . . ?
F13 Cr6 F5 Cr5 -148.5(8) . . . . ?
O23 Cr6 F5 Cr5 120.3(9) . . . . ?
O22 Cr6 F5 Cr5 -57.3(9) . . . . ?
O20 Cr6 F5 Cr5 32.1(9) . . . . ?
Gd2 Cr6 F5 Cr5 -159.6(4) . . . . ?
F7 Cr8 F6 Cr7 137.0(8) . . . . ?
O33 Cr8 F6 Cr7 -131.3(9) . . . . ?
O28 Cr8 F6 Cr7 47.2(9) . . . . ?
O30 Cr8 F6 Cr7 -44.3(8) . . . . ?
O31 Cr8 F6 Cr7 -56(21) . . . . ?
F16 Cr7 F6 Cr8 -146(4) . . . . ?
F15 Cr7 F6 Cr8 -145.8(7) . . . . ?
O26 Cr7 F6 Cr8 120.5(9) . . . . ?
O27 Cr7 F6 Cr8 -52.9(9) . . . . ?
O29 Cr7 F6 Cr8 35.2(9) . . . . ?
Gd2 Cr7 F6 Cr8 -159.4(4) . . . . ?
O32 Cr9 F7 Cr8 35.7(11) . . . . ?
O35 Cr9 F7 Cr8 126.9(10) . . . . ?
O34 Cr9 F7 Cr8 -55.0(11) . . . . ?
F8 Cr9 F7 Cr8 -142.3(8) . . . . ?
O37 Cr9 F7 Cr8 -99(12) . . . . ?
F6 Cr8 F7 Cr9 133.3(9) . . . . ?
O33 Cr8 F7 Cr9 45.3(11) . . . . ?
O28 Cr8 F7 Cr9 -134.9(9) . . . . ?
O30 Cr8 F7 Cr9 69(29) . . . . ?
O31 Cr8 F7 Cr9 -46.2(10) . . . . ?
F9 Cr10 F8 Cr9 138.8(7) . . . . ?
O36 Cr10 F8 Cr9 51.6(9) . . . . ?
O41 Cr10 F8 Cr9 -127.2(8) . . . . ?
O38 Cr10 F8 Cr9 -42.9(10) . . . . ?
O39 Cr10 F8 Cr9 -125(57) . . . . ?
O32 Cr9 F8 Cr10 116(20) . . . . ?
O35 Cr9 F8 Cr10 -52.2(8) . . . . ?
O34 Cr9 F8 Cr10 129.0(8) . . . . ?
F7 Cr9 F8 Cr10 -138.7(7) . . . . ?
O37 Cr9 F8 Cr10 44.2(10) . . . . ?
O36 Cr10 F9 Cr11 -128.0(9) . . . . ?
O41 Cr10 F9 Cr11 52.3(9) . . . . ?
O38 Cr10 F9 Cr11 18(23) . . . . ?
F8 Cr10 F9 Cr11 140.6(7) . . . . ?
O39 Cr10 F9 Cr11 -38.6(9) . . . . ?
F10 Cr11 F9 Cr10 -131.5(7) . . . . ?
O42 Cr11 F9 Cr10 -42.3(9) . . . . ?
O40 Cr11 F9 Cr10 49.0(9) . . . . ?
O43 Cr11 F9 Cr10 137.3(8) . . . . ?
O45 Cr11 F9 Cr10 -2(13) . . . . ?
F9 Cr11 F10 Cr12 -129.3(8) . . . . ?
O42 Cr11 F10 Cr12 137.6(10) . . . . ?
O40 Cr11 F10 Cr12 25(36) . . . . ?
O43 Cr11 F10 Cr12 -39.9(10) . . . . ?
O45 Cr11 F10 Cr12 52.8(9) . . . . ?
F18 Cr12 F10 Cr11 113(13) . . . . ?
F17 Cr12 F10 Cr11 144.4(8) . . . . ?
O47 Cr12 F10 Cr11 -120.4(9) . . . . ?
O44 Cr12 F10 Cr11 54.4(9) . . . . ?
O46 Cr12 F10 Cr11 -33.9(9) . . . . ?
Gd1 Cr12 F10 Cr11 158.5(4) . . . . ?
F1 Cr1 F11 Gd1 168.2(6) . . . . ?
F12 Cr1 F11 Gd1 -12.6(5) . . . . ?
O3 Cr1 F11 Gd1 3(5) . . . . ?
O5 Cr1 F11 Gd1 -100.4(6) . . . . ?
O2 Cr1 F11 Gd1 80.4(6) . . . . ?
O49 Gd1 F11 Cr1 -141.6(6) . . . . ?
F18 Gd1 F11 Cr1 -24.9(10) . . . . ?
O51 Gd1 F11 Cr1 136.5(8) . . . . ?
F12 Gd1 F11 Cr1 11.1(4) . . . . ?
O48 Gd1 F11 Cr1 71.1(7) . . . . ?
O1 Gd1 F11 Cr1 -66.2(6) . . . . ?
F17 Gd1 F11 Cr1 170.7(7) . . . . ?
Cr12 Gd1 F11 Cr1 -1(3) . . . . ?
F1 Cr1 F12 Gd1 23(8) . . . . ?
O3 Cr1 F12 Gd1 -164.9(7) . . . . ?
F11 Cr1 F12 Gd1 13.1(5) . . . . ?
O5 Cr1 F12 Gd1 106.1(7) . . . . ?
O2 Cr1 F12 Gd1 -76.5(7) . . . . ?
O49 Gd1 F12 Cr1 33.0(10) . . . . ?
F18 Gd1 F12 Cr1 146.4(6) . . . . ?
O51 Gd1 F12 Cr1 -73.2(7) . . . . ?
O48 Gd1 F12 Cr1 -135.0(7) . . . . ?
F11 Gd1 F12 Cr1 -11.6(5) . . . . ?
O1 Gd1 F12 Cr1 68.8(6) . . . . ?
F17 Gd1 F12 Cr1 -178.2(4) . . . . ?
Cr12 Gd1 F12 Cr1 166.7(4) . . . . ?
F14 Cr6 F13 Gd2 12.7(6) . . . . ?
O23 Cr6 F13 Gd2 -77.5(7) . . . . ?
F5 Cr6 F13 Gd2 -168.1(6) . . . . ?
O22 Cr6 F13 Gd2 103.0(7) . . . . ?
O20 Cr6 F13 Gd2 9(4) . . . . ?
O52 Gd2 F13 Cr6 -131.7(8) . . . . ?
F14 Gd2 F13 Cr6 -11.6(5) . . . . ?
O50 Gd2 F13 Cr6 147.1(7) . . . . ?
O24 Gd2 F13 Cr6 68.1(7) . . . . ?
F16 Gd2 F13 Cr6 25.6(11) . . . . ?
O25 Gd2 F13 Cr6 -68.6(8) . . . . ?
F15 Gd2 F13 Cr6 177.0(7) . . . . ?
Cr7 Gd2 F13 Cr6 23(3) . . . . ?
F13 Cr6 F14 Gd2 -13.5(6) . . . . ?
O23 Cr6 F14 Gd2 77.6(8) . . . . ?
F5 Cr6 F14 Gd2 -20(5) . . . . ?
O22 Cr6 F14 Gd2 -104.7(7) . . . . ?
O20 Cr6 F14 Gd2 165.7(7) . . . . ?
O52 Gd2 F14 Cr6 74.3(8) . . . . ?
O50 Gd2 F14 Cr6 -21.9(12) . . . . ?
O24 Gd2 F14 Cr6 -68.4(7) . . . . ?
F16 Gd2 F14 Cr6 -144.3(7) . . . . ?
F13 Gd2 F14 Cr6 12.1(6) . . . . ?
O25 Gd2 F14 Cr6 138.8(8) . . . . ?
F15 Gd2 F14 Cr6 -173.5(5) . . . . ?
Cr7 Gd2 F14 Cr6 -162.3(5) . . . . ?
F16 Cr7 F15 Gd2 14.8(5) . . . . ?
O26 Cr7 F15 Gd2 -78.0(6) . . . . ?
F6 Cr7 F15 Gd2 -165.2(5) . . . . ?
O27 Cr7 F15 Gd2 106.6(6) . . . . ?
O29 Cr7 F15 Gd2 2(9) . . . . ?
O52 Gd2 F15 Cr7 138.5(6) . . . . ?
F14 Gd2 F15 Cr7 19.7(9) . . . . ?
O50 Gd2 F15 Cr7 -142.0(6) . . . . ?
O24 Gd2 F15 Cr7 -71.5(7) . . . . ?
F16 Gd2 F15 Cr7 -13.0(5) . . . . ?
F13 Gd2 F15 Cr7 -172.5(9) . . . . ?
O25 Gd2 F15 Cr7 66.2(7) . . . . ?
Cr6 Gd2 F15 Cr7 -3(2) . . . . ?
F15 Cr7 F16 Gd2 -15.3(5) . . . . ?
O26 Cr7 F16 Gd2 78.0(8) . . . . ?
F6 Cr7 F16 Gd2 -15(5) . . . . ?
O27 Cr7 F16 Gd2 -108.0(7) . . . . ?
O29 Cr7 F16 Gd2 163.7(7) . . . . ?
O52 Gd2 F16 Cr7 -35.6(12) . . . . ?
F14 Gd2 F16 Cr7 -146.1(6) . . . . ?
O50 Gd2 F16 Cr7 71.1(8) . . . . ?
O24 Gd2 F16 Cr7 138.1(7) . . . . ?
F13 Gd2 F16 Cr7 -179.3(6) . . . . ?
O25 Gd2 F16 Cr7 -70.7(6) . . . . ?
F15 Gd2 F16 Cr7 13.5(5) . . . . ?
Cr6 Gd2 F16 Cr7 -164.9(4) . . . . ?
F18 Cr12 F17 Gd1 -14.5(5) . . . . ?
F10 Cr12 F17 Gd1 166.7(5) . . . . ?
O47 Cr12 F17 Gd1 79.1(6) . . . . ?
O44 Cr12 F17 Gd1 -102.7(6) . . . . ?
O46 Cr12 F17 Gd1 -38(9) . . . . ?
O49 Gd1 F17 Cr12 133.3(6) . . . . ?
F18 Gd1 F17 Cr12 12.8(5) . . . . ?
O51 Gd1 F17 Cr12 -144.2(7) . . . . ?
F12 Gd1 F17 Cr12 -26.6(8) . . . . ?
O48 Gd1 F17 Cr12 -69.7(6) . . . . ?
F11 Gd1 F17 Cr12 -178.0(7) . . . . ?
O1 Gd1 F17 Cr12 68.4(8) . . . . ?
Cr1 Gd1 F17 Cr12 -32.4(19) . . . . ?
F17 Cr12 F18 Gd1 15.9(6) . . . . ?
F10 Cr12 F18 Gd1 48(13) . . . . ?
O47 Cr12 F18 Gd1 -79.1(8) . . . . ?
O44 Cr12 F18 Gd1 106.0(7) . . . . ?
O46 Cr12 F18 Gd1 -165.7(7) . . . . ?
O49 Gd1 F18 Cr12 -78.3(8) . . . . ?
O51 Gd1 F18 Cr12 22.1(14) . . . . ?
F12 Gd1 F18 Cr12 141.4(7) . . . . ?
O48 Gd1 F18 Cr12 65.6(7) . . . . ?
F11 Gd1 F18 Cr12 174.1(5) . . . . ?
O1 Gd1 F18 Cr12 -145.0(8) . . . . ?
F17 Gd1 F18 Cr12 -13.5(5) . . . . ?
Cr1 Gd1 F18 Cr12 159.6(5) . . . . ?
F1 Cr1 O3 C6 -1(3) . . . . ?
F12 Cr1 O3 C6 180(2) . . . . ?
F11 Cr1 O3 C6 164(4) . . . . ?
O5 Cr1 O3 C6 -92(3) . . . . ?
O2 Cr1 O3 C6 87(2) . . . . ?
Gd1 Cr1 O3 C6 167(2) . . . . ?
O9 Cr2 O4 C6 136(3) . . . . ?
O6 Cr2 O4 C6 51(3) . . . . ?
F2 Cr2 O4 C6 -165(6) . . . . ?
O7 Cr2 O4 C6 -131(3) . . . . ?
F1 Cr2 O4 C6 -41(3) . . . . ?
F3 Cr3 O11 C26 21(4) . . . . ?
F2 Cr3 O11 C26 169(9) . . . . ?
O13 Cr3 O11 C26 -71(4) . . . . ?
O8 Cr3 O11 C26 109(4) . . . . ?
O10 Cr3 O11 C26 -158(4) . . . . ?
O17 Cr4 O12 C26 157(4) . . . . ?
F3 Cr4 O12 C26 -23(4) . . . . ?
F4 Cr4 O12 C26 -155(14) . . . . ?
O14 Cr4 O12 C26 70(4) . . . . ?
O15 Cr4 O12 C26 -108(4) . . . . ?
O17 Cr4 O15 C36 -44(3) . . . . ?
F3 Cr4 O15 C36 136(3) . . . . ?
O12 Cr4 O15 C36 -130(3) . . . . ?
F4 Cr4 O15 C36 48(3) . . . . ?
O14 Cr4 O15 C36 105(15) . . . . ?
O19 Cr5 O16 C36 173(3) . . . . ?
F5 Cr5 O16 C36 -94(3) . . . . ?
F4 Cr5 O16 C36 -8(3) . . . . ?
O21 Cr5 O16 C36 83(16) . . . . ?
O18 Cr5 O16 C36 87(3) . . . . ?
F5 Cr5 O19 C46 53(2) . . . . ?
F4 Cr5 O19 C46 -2(22) . . . . ?
O16 Cr5 O19 C46 142(2) . . . . ?
O21 Cr5 O19 C46 -41(2) . . . . ?
O18 Cr5 O19 C46 -126(2) . . . . ?
F14 Cr6 O20 C46 177.4(19) . . . . ?
F13 Cr6 O20 C46 -179(100) . . . . ?
O23 Cr6 O20 C46 -92(2) . . . . ?
F5 Cr6 O20 C46 -2(2) . . . . ?
O22 Cr6 O20 C46 87(2) . . . . ?
Gd2 Cr6 O20 C46 -171.3(17) . . . . ?
O19 Cr5 O21 C51 92(2) . . . . ?
F5 Cr5 O21 C51 -1(2) . . . . ?
F4 Cr5 O21 C51 -87(2) . . . . ?
O16 Cr5 O21 C51 -178(100) . . . . ?
O18 Cr5 O21 C51 178(2) . . . . ?
F14 Cr6 O22 C51 -136(2) . . . . ?
F13 Cr6 O22 C51 144(2) . . . . ?
O23 Cr6 O22 C51 -24(19) . . . . ?
F5 Cr6 O22 C51 51(2) . . . . ?
O20 Cr6 O22 C51 -47(2) . . . . ?
Gd2 Cr6 O22 C51 -175(2) . . . . ?
F14 Cr6 O23 C56 -35(2) . . . . ?
F13 Cr6 O23 C56 45(2) . . . . ?
F5 Cr6 O23 C56 138(2) . . . . ?
O22 Cr6 O23 C56 -147(17) . . . . ?
O20 Cr6 O23 C56 -124(2) . . . . ?
Gd2 Cr6 O23 C56 4(2) . . . . ?
O52 Gd2 O24 C56 -73(3) . . . . ?
F14 Gd2 O24 C56 28(3) . . . . ?
O50 Gd2 O24 C56 -124(3) . . . . ?
F16 Gd2 O24 C56 114(3) . . . . ?
F13 Gd2 O24 C56 -38(3) . . . . ?
O25 Gd2 O24 C56 69(3) . . . . ?
F15 Gd2 O24 C56 166(3) . . . . ?
Cr7 Gd2 O24 C56 135(3) . . . . ?
Cr6 Gd2 O24 C56 -5(3) . . . . ?
O52 Gd2 O25 C61 -123(3) . . . . ?
F14 Gd2 O25 C61 121(3) . . . . ?
O50 Gd2 O25 C61 -80(3) . . . . ?
O24 Gd2 O25 C61 79(3) . . . . ?
F16 Gd2 O25 C61 35(3) . . . . ?
F13 Gd2 O25 C61 172(3) . . . . ?
F15 Gd2 O25 C61 -31(3) . . . . ?
Cr7 Gd2 O25 C61 2(3) . . . . ?
Cr6 Gd2 O25 C61 141(3) . . . . ?
F16 Cr7 O26 C61 -36(2) . . . . ?
F15 Cr7 O26 C61 47(2) . . . . ?
F6 Cr7 O26 C61 138(2) . . . . ?
O27 Cr7 O26 C61 -167(5) . . . . ?
O29 Cr7 O26 C61 -129(2) . . . . ?
Gd2 Cr7 O26 C61 5(2) . . . . ?
F16 Cr7 O29 C71 -179(3) . . . . ?
F15 Cr7 O29 C71 -166(7) . . . . ?
O26 Cr7 O29 C71 -86(3) . . . . ?
F6 Cr7 O29 C71 1(3) . . . . ?
O27 Cr7 O29 C71 89(3) . . . . ?
Gd2 Cr7 O29 C71 -164(3) . . . . ?
F6 Cr8 O30 C71 33(3) . . . . ?
F7 Cr8 O30 C71 98(29) . . . . ?
O33 Cr8 O30 C71 121(3) . . . . ?
O28 Cr8 O30 C71 -59(3) . . . . ?
O31 Cr8 O30 C71 -148(3) . . . . ?
F6 Cr8 O31 C76 -140(20) . . . . ?
F7 Cr8 O31 C76 27(3) . . . . ?
O33 Cr8 O31 C76 -65(3) . . . . ?
O28 Cr8 O31 C76 117(3) . . . . ?
O30 Cr8 O31 C76 -152(3) . . . . ?
O35 Cr9 O32 C76 -79(4) . . . . ?
O34 Cr9 O32 C76 99(4) . . . . ?
F7 Cr9 O32 C76 7(4) . . . . ?
F8 Cr9 O32 C76 112(20) . . . . ?
O37 Cr9 O32 C76 -176(4) . . . . ?
O32 Cr9 O35 C86 -155(3) . . . . ?
O34 Cr9 O35 C86 55(24) . . . . ?
F7 Cr9 O35 C86 111(3) . . . . ?
F8 Cr9 O35 C86 24(3) . . . . ?
O37 Cr9 O35 C86 -66(3) . . . . ?
F9 Cr10 O36 C86 -111(3) . . . . ?
O41 Cr10 O36 C86 57(47) . . . . ?
O38 Cr10 O36 C86 71(3) . . . . ?
F8 Cr10 O36 C86 -22(3) . . . . ?
O39 Cr10 O36 C86 158(3) . . . . ?
F9 Cr10 O41 C101 -26(2) . . . . ?
O36 Cr10 O41 C101 166(100) . . . . ?
O38 Cr10 O41 C101 153(2) . . . . ?
F8 Cr10 O41 C101 -115(2) . . . . ?
O39 Cr10 O41 C101 65(2) . . . . ?
F10 Cr11 O42 C101 88(3) . . . . ?
F9 Cr11 O42 C101 -3(3) . . . . ?
O40 Cr11 O42 C101 -93(3) . . . . ?
O43 Cr11 O42 C101 -174(100) . . . . ?
O45 Cr11 O42 C101 179(3) . . . . ?
F10 Cr11 O43 C106 4(3) . . . . ?
F9 Cr11 O43 C106 95(3) . . . . ?
O42 Cr11 O43 C106 -94(16) . . . . ?
O40 Cr11 O43 C106 -175(3) . . . . ?
O45 Cr11 O43 C106 -87(3) . . . . ?
F18 Cr12 O44 C106 137(2) . . . . ?
F17 Cr12 O44 C106 -137(2) . . . . ?
F10 Cr12 O44 C106 -45(2) . . . . ?
O47 Cr12 O44 C106 24(9) . . . . ?
O46 Cr12 O44 C106 47(2) . . . . ?
Gd1 Cr12 O44 C106 177(2) . . . . ?
F10 Cr11 O45 C111 -44.0(18) . . . . ?
F9 Cr11 O45 C111 -174(100) . . . . ?
O42 Cr11 O45 C111 -133.2(19) . . . . ?
O40 Cr11 O45 C111 135.4(19) . . . . ?
O43 Cr11 O45 C111 47.1(18) . . . . ?
F18 Cr12 O46 C111 163(3) . . . . ?
F17 Cr12 O46 C111 -174(8) . . . . ?
F10 Cr12 O46 C111 -18(3) . . . . ?
O47 Cr12 O46 C111 69(3) . . . . ?
O44 Cr12 O46 C111 -109(3) . . . . ?
Gd1 Cr12 O46 C111 151(2) . . . . ?
F18 Cr12 O47 C116 36(2) . . . . ?
F17 Cr12 O47 C116 -50(2) . . . . ?
F10 Cr12 O47 C116 -142(2) . . . . ?
O44 Cr12 O47 C116 149(7) . . . . ?
O46 Cr12 O47 C116 126(2) . . . . ?
Gd1 Cr12 O47 C116 -4(2) . . . . ?
O49 Gd1 O48 C116 91(3) . . . . ?
F18 Gd1 O48 C116 -17(3) . . . . ?
O51 Gd1 O48 C116 134(3) . . . . ?
F12 Gd1 O48 C116 -102(3) . . . . ?
F11 Gd1 O48 C116 -157(3) . . . . ?
O1 Gd1 O48 C116 -66(3) . . . . ?
F17 Gd1 O48 C116 50(3) . . . . ?
Cr12 Gd1 O48 C116 15(3) . . . . ?
Cr1 Gd1 O48 C116 -125(3) . . . . ?
O49 Gd1 O1 C1 127(3) . . . . ?
F18 Gd1 O1 C1 -116(3) . . . . ?
O51 Gd1 O1 C1 78(3) . . . . ?
F12 Gd1 O1 C1 -30(3) . . . . ?
O48 Gd1 O1 C1 -67(3) . . . . ?
F11 Gd1 O1 C1 39(3) . . . . ?
F17 Gd1 O1 C1 -166(2) . . . . ?
Cr12 Gd1 O1 C1 -134(3) . . . . ?
Cr1 Gd1 O1 C1 4(2) . . . . ?
F1 Cr1 O2 C1 -149(2) . . . . ?
F12 Cr1 O2 C1 27(2) . . . . ?
O3 Cr1 O2 C1 115(2) . . . . ?
F11 Cr1 O2 C1 -57(2) . . . . ?
O5 Cr1 O2 C1 138(14) . . . . ?
Gd1 Cr1 O2 C1 -14(2) . . . . ?
Gd1 O1 C1 O2 -15(4) . . . . ?
Gd1 O1 C1 C2 176.7(14) . . . . ?
Cr1 O2 C1 O1 21(4) . . . . ?
Cr1 O2 C1 C2 -170.5(13) . . . . ?
O1 C1 C2 C4 -32(2) . . . . ?
O2 C1 C2 C4 159(2) . . . . ?
O1 C1 C2 C5 -154(2) . . . . ?
O2 C1 C2 C5 37(2) . . . . ?
O1 C1 C2 C3 89(2) . . . . ?
O2 C1 C2 C3 -80(2) . . . . ?
Cr1 O3 C6 O4 12(4) . . . . ?
Cr1 O3 C6 C7 -165.8(19) . . . . ?
Cr2 O4 C6 O3 16(4) . . . . ?
Cr2 O4 C6 C7 -165.7(17) . . . . ?
O3 C6 C7 C8 -109(3) . . . . ?
O4 C6 C7 C8 73(3) . . . . ?
O3 C6 C7 C10 22(4) . . . . ?
O4 C6 C7 C10 -156(2) . . . . ?
O3 C6 C7 C9 132(3) . . . . ?
O4 C6 C7 C9 -46(3) . . . . ?
F1 Cr1 O5 C11 -39(2) . . . . ?
F12 Cr1 O5 C11 146(2) . . . . ?
O3 Cr1 O5 C11 57(2) . . . . ?
F11 Cr1 O5 C11 -130(2) . . . . ?
O2 Cr1 O5 C11 34(16) . . . . ?
Gd1 Cr1 O5 C11 -173.8(19) . . . . ?
O4 Cr2 O6 C11 -88(3) . . . . ?
O9 Cr2 O6 C11 -176(3) . . . . ?
F2 Cr2 O6 C11 96(3) . . . . ?
O7 Cr2 O6 C11 -113(11) . . . . ?
F1 Cr2 O6 C11 4(3) . . . . ?
Cr2 O6 C11 O5 9(4) . . . . ?
Cr2 O6 C11 C12 172.7(16) . . . . ?
Cr1 O5 C11 O6 13(4) . . . . ?
Cr1 O5 C11 C12 -150.4(16) . . . . ?
O6 C11 C12 C13 -162(2) . . . . ?
O5 C11 C12 C13 2(3) . . . . ?
O6 C11 C12 C14 70(2) . . . . ?
O5 C11 C12 C14 -126(2) . . . . ?
O6 C11 C12 C15 -40(2) . . . . ?
O5 C11 C12 C15 125(2) . . . . ?
O4 Cr2 O7 C16 -175(3) . . . . ?
O9 Cr2 O7 C16 -87(3) . . . . ?
O6 Cr2 O7 C16 -150(9) . . . . ?
F2 Cr2 O7 C16 1(3) . . . . ?
F1 Cr2 O7 C16 93(3) . . . . ?
F3 Cr3 O8 C16 -116(3) . . . . ?
F2 Cr3 O8 C16 -27(3) . . . . ?
O11 Cr3 O8 C16 149(3) . . . . ?
O13 Cr3 O8 C16 -67(37) . . . . ?
O10 Cr3 O8 C16 63(3) . . . . ?
Cr3 O8 C16 O7 -5(5) . . . . ?
Cr3 O8 C16 C17 164.1(18) . . . . ?
Cr2 O7 C16 O8 23(4) . . . . ?
Cr2 O7 C16 C17 -145.9(18) . . . . ?
O8 C16 C17 C18 160(2) . . . . ?
O7 C16 C17 C18 -30(3) . . . . ?
O8 C16 C17 C19 36(3) . . . . ?
O7 C16 C17 C19 -154(2) . . . . ?
O8 C16 C17 C20 -76(3) . . . . ?
O7 C16 C17 C20 93(2) . . . . ?
O4 Cr2 O9 C21 143(3) . . . . ?
O6 Cr2 O9 C21 -124(3) . . . . ?
F2 Cr2 O9 C21 -31(3) . . . . ?
O7 Cr2 O9 C21 60(3) . . . . ?
F1 Cr2 O9 C21 -121(12) . . . . ?
F3 Cr3 O10 C21 94(24) . . . . ?
F2 Cr3 O10 C21 7(3) . . . . ?
O11 Cr3 O10 C21 -171(3) . . . . ?
O13 Cr3 O10 C21 98(3) . . . . ?
O8 Cr3 O10 C21 -81(3) . . . . ?
Cr3 O10 C21 O9 13(6) . . . . ?
Cr3 O10 C21 C22 -175.8(18) . . . . ?
Cr2 O9 C21 O10 3(6) . . . . ?
Cr2 O9 C21 C22 -166.8(18) . . . . ?
O10 C21 C22 C25 124(3) . . . . ?
O9 C21 C22 C25 -65(3) . . . . ?
O10 C21 C22 C23 -5(3) . . . . ?
O9 C21 C22 C23 166(3) . . . . ?
O10 C21 C22 C24 -122(3) . . . . ?
O9 C21 C22 C24 50(3) . . . . ?
Cr4 O12 C26 O11 2(7) . . . . ?
Cr4 O12 C26 C27 158(2) . . . . ?
Cr3 O11 C26 O12 0(7) . . . . ?
Cr3 O11 C26 C27 -157(2) . . . . ?
O12 C26 C27 C28 44(4) . . . . ?
O11 C26 C27 C28 -157(3) . . . . ?
O12 C26 C27 C30 170(3) . . . . ?
O11 C26 C27 C30 -31(4) . . . . ?
O12 C26 C27 C29 -78(3) . . . . ?
O11 C26 C27 C29 81(3) . . . . ?
F3 Cr3 O13 C31 -16(3) . . . . ?
F2 Cr3 O13 C31 -105(3) . . . . ?
O11 Cr3 O13 C31 79(3) . . . . ?
O8 Cr3 O13 C31 -65(37) . . . . ?
O10 Cr3 O13 C31 164(3) . . . . ?
O17 Cr4 O14 C31 -167(3) . . . . ?
F3 Cr4 O14 C31 13(3) . . . . ?
O12 Cr4 O14 C31 -81(3) . . . . ?
F4 Cr4 O14 C31 101(3) . . . . ?
O15 Cr4 O14 C31 44(17) . . . . ?
Cr3 O13 C31 O14 -16(5) . . . . ?
Cr3 O13 C31 C32 176.0(16) . . . . ?
Cr4 O14 C31 O13 18(5) . . . . ?
Cr4 O14 C31 C32 -173.5(16) . . . . ?
O13 C31 C32 C33 169(3) . . . . ?
O14 C31 C32 C33 0(3) . . . . ?
O13 C31 C32 C35 -69(3) . . . . ?
O14 C31 C32 C35 122(2) . . . . ?
O13 C31 C32 C34 44(3) . . . . ?
O14 C31 C32 C34 -125(2) . . . . ?
Cr4 O15 C36 O16 -23(5) . . . . ?
Cr4 O15 C36 C37 159.8(16) . . . . ?
Cr5 O16 C36 O15 -3(6) . . . . ?
Cr5 O16 C36 C37 173.8(17) . . . . ?
O15 C36 C37 C38 147(3) . . . . ?
O16 C36 C37 C38 -30(3) . . . . ?
O15 C36 C37 C39 28(3) . . . . ?
O16 C36 C37 C39 -149(2) . . . . ?
O15 C36 C37 C40 -85(3) . . . . ?
O16 C36 C37 C40 98(3) . . . . ?
F3 Cr4 O17 C41 -138(100) . . . . ?
O12 Cr4 O17 C41 176(3) . . . . ?
F4 Cr4 O17 C41 -1(3) . . . . ?
O14 Cr4 O17 C41 -92(3) . . . . ?
O15 Cr4 O17 C41 87(3) . . . . ?
O19 Cr5 O18 C41 -157(3) . . . . ?
F5 Cr5 O18 C41 -165(100) . . . . ?
F4 Cr5 O18 C41 25(3) . . . . ?
O16 Cr5 O18 C41 -67(3) . . . . ?
O21 Cr5 O18 C41 113(3) . . . . ?
Cr5 O18 C41 O17 7(5) . . . . ?
Cr5 O18 C41 C42 -176.3(16) . . . . ?
Cr4 O17 C41 O18 -24(5) . . . . ?
Cr4 O17 C41 C42 160(2) . . . . ?
O18 C41 C42 C43 -151(2) . . . . ?
O17 C41 C42 C43 26(3) . . . . ?
O18 C41 C42 C45 -28(3) . . . . ?
O17 C41 C42 C45 148(3) . . . . ?
O18 C41 C42 C44 86(2) . . . . ?
O17 C41 C42 C44 -98(3) . . . . ?
Cr5 O19 C46 O20 -33(4) . . . . ?
Cr5 O19 C46 C47 171.7(15) . . . . ?
Cr6 O20 C46 O19 -1(4) . . . . ?
Cr6 O20 C46 C47 159.3(13) . . . . ?
O19 C46 C47 C50 -48(3) . . . . ?
O20 C46 C47 C50 151.8(17) . . . . ?
O19 C46 C47 C48 -170(2) . . . . ?
O20 C46 C47 C48 30(2) . . . . ?
O19 C46 C47 C49 61(3) . . . . ?
O20 C46 C47 C49 -99.2(18) . . . . ?
Cr6 O22 C51 O21 -21(4) . . . . ?
Cr6 O22 C51 C52 157.2(16) . . . . ?
Cr5 O21 C51 O22 -12(4) . . . . ?
Cr5 O21 C51 C52 170.3(14) . . . . ?
O22 C51 C52 C55 4(3) . . . . ?
O21 C51 C52 C55 -177.4(19) . . . . ?
O22 C51 C52 C53 -124(2) . . . . ?
O21 C51 C52 C53 54(3) . . . . ?
O22 C51 C52 C54 121(2) . . . . ?
O21 C51 C52 C54 -61(2) . . . . ?
Gd2 O24 C56 O23 10(5) . . . . ?
Gd2 O24 C56 C57 -165.2(15) . . . . ?
Cr6 O23 C56 O24 -9(5) . . . . ?
Cr6 O23 C56 C57 166.5(14) . . . . ?
O24 C56 C57 C58 -32(3) . . . . ?
O23 C56 C57 C58 151(2) . . . . ?
O24 C56 C57 C60 89(3) . . . . ?
O23 C56 C57 C60 -88(2) . . . . ?
O24 C56 C57 C59 -154(2) . . . . ?
O23 C56 C57 C59 29(3) . . . . ?
Gd2 O25 C61 O26 0(5) . . . . ?
Gd2 O25 C61 C62 -177.5(16) . . . . ?
Cr7 O26 C61 O25 -5(4) . . . . ?
Cr7 O26 C61 C62 172.9(16) . . . . ?
O25 C61 C62 C65 15(3) . . . . ?
O26 C61 C62 C65 -163(2) . . . . ?
O25 C61 C62 C64 135(3) . . . . ?
O26 C61 C62 C64 -43(3) . . . . ?
O25 C61 C62 C63 -106(3) . . . . ?
O26 C61 C62 C63 76(3) . . . . ?
F16 Cr7 O27 C66 -141(2) . . . . ?
F15 Cr7 O27 C66 136(2) . . . . ?
O26 Cr7 O27 C66 -10(7) . . . . ?
F6 Cr7 O27 C66 46(2) . . . . ?
O29 Cr7 O27 C66 -48(2) . . . . ?
Gd2 Cr7 O27 C66 179(2) . . . . ?
F6 Cr8 O28 C66 -26(3) . . . . ?
F7 Cr8 O28 C66 -113(3) . . . . ?
O33 Cr8 O28 C66 62(39) . . . . ?
O30 Cr8 O28 C66 66(3) . . . . ?
O31 Cr8 O28 C66 152(3) . . . . ?
Cr7 O27 C66 O28 -33(4) . . . . ?
Cr7 O27 C66 C67 163.2(15) . . . . ?
Cr8 O28 C66 O27 20(5) . . . . ?
Cr8 O28 C66 C67 -174.3(16) . . . . ?
O27 C66 C67 C70 -10(3) . . . . ?
O28 C66 C67 C70 -175(2) . . . . ?
O27 C66 C67 C69 105(3) . . . . ?
O28 C66 C67 C69 -61(2) . . . . ?
O27 C66 C67 C68 -139(3) . . . . ?
O28 C66 C67 C68 55(2) . . . . ?
Cr7 O29 C71 O30 -19(6) . . . . ?
Cr7 O29 C71 C72 168.1(15) . . . . ?
Cr8 O30 C71 O29 -2(6) . . . . ?
Cr8 O30 C71 C72 171.1(15) . . . . ?
O29 C71 C72 C73 15(4) . . . . ?
O30 C71 C72 C73 -160(2) . . . . ?
O29 C71 C72 C75 143(3) . . . . ?
O30 C71 C72 C75 -31(3) . . . . ?
O29 C71 C72 C74 -108(3) . . . . ?
O30 C71 C72 C74 77(3) . . . . ?
Cr8 O31 C76 O32 4(5) . . . . ?
Cr8 O31 C76 C77 -177.5(17) . . . . ?
Cr9 O32 C76 O31 -29(6) . . . . ?
Cr9 O32 C76 C77 154(3) . . . . ?
O31 C76 C77 C78 -94(3) . . . . ?
O32 C76 C77 C78 84(4) . . . . ?
O31 C76 C77 C79 146(2) . . . . ?
O32 C76 C77 C79 -37(4) . . . . ?
O31 C76 C77 C80 26(3) . . . . ?
O32 C76 C77 C80 -156(3) . . . . ?
F6 Cr8 O33 C81 -94(3) . . . . ?
F7 Cr8 O33 C81 -8(3) . . . . ?
O28 Cr8 O33 C81 177(100) . . . . ?
O30 Cr8 O33 C81 173(3) . . . . ?
O31 Cr8 O33 C81 88(3) . . . . ?
O32 Cr9 O34 C81 -59(3) . . . . ?
O35 Cr9 O34 C81 91(23) . . . . ?
F7 Cr9 O34 C81 35(3) . . . . ?
F8 Cr9 O34 C81 121(3) . . . . ?
O37 Cr9 O34 C81 -148(3) . . . . ?
Cr8 O33 C81 O34 -13(5) . . . . ?
Cr8 O33 C81 C82 171(2) . . . . ?
Cr9 O34 C81 O33 -5(5) . . . . ?
Cr9 O34 C81 C82 170.1(16) . . . . ?
O33 C81 C82 C83 -63(3) . . . . ?
O34 C81 C82 C83 121(3) . . . . ?
O33 C81 C82 C84 170(2) . . . . ?
O34 C81 C82 C84 -5(3) . . . . ?
O33 C81 C82 C85 59(3) . . . . ?
O34 C81 C82 C85 -117(3) . . . . ?
Cr10 O36 C86 O35 -2(5) . . . . ?
Cr10 O36 C86 C87 154.8(19) . . . . ?
Cr9 O35 C86 O36 0(5) . . . . ?
Cr9 O35 C86 C87 -162.8(19) . . . . ?
O36 C86 C87 C88 141(3) . . . . ?
O35 C86 C87 C88 -59(2) . . . . ?
O36 C86 C87 C89 22(3) . . . . ?
O35 C86 C87 C89 -177(2) . . . . ?
O36 C86 C87 C90 -92(3) . . . . ?
O35 C86 C87 C90 68(3) . . . . ?
O32 Cr9 O37 C91 161(4) . . . . ?
O35 Cr9 O37 C91 70(4) . . . . ?
O34 Cr9 O37 C91 -108(4) . . . . ?
F7 Cr9 O37 C91 -64(13) . . . . ?
F8 Cr9 O37 C91 -21(4) . . . . ?
F9 Cr10 O38 C91 137(21) . . . . ?
O36 Cr10 O38 C91 -78(4) . . . . ?
O41 Cr10 O38 C91 102(4) . . . . ?
F8 Cr10 O38 C91 14(4) . . . . ?
O39 Cr10 O38 C91 -167(4) . . . . ?
Cr10 O38 C91 O37 10(7) . . . . ?
Cr10 O38 C91 C92 -169(2) . . . . ?
Cr9 O37 C91 O38 -5(6) . . . . ?
Cr9 O37 C91 C92 174(2) . . . . ?
O38 C91 C92 C95 -24(4) . . . . ?
O37 C91 C92 C95 158(3) . . . . ?
O38 C91 C92 C93 -155(3) . . . . ?
O37 C91 C92 C93 27(3) . . . . ?
O38 C91 C92 C94 89(3) . . . . ?
O37 C91 C92 C94 -89(3) . . . . ?
F9 Cr10 O39 C96 -1(3) . . . . ?
O36 Cr10 O39 C96 87(3) . . . . ?
O41 Cr10 O39 C96 -95(3) . . . . ?
O38 Cr10 O39 C96 -179(3) . . . . ?
F8 Cr10 O39 C96 -97(56) . . . . ?
F10 Cr11 O40 C96 172(100) . . . . ?
F9 Cr11 O40 C96 -33(3) . . . . ?
O42 Cr11 O40 C96 60(3) . . . . ?
O43 Cr11 O40 C96 -123(3) . . . . ?
O45 Cr11 O40 C96 145(3) . . . . ?
Cr10 O39 C96 O40 20(5) . . . . ?
Cr10 O39 C96 C97 -158.4(17) . . . . ?
Cr11 O40 C96 O39 3(5) . . . . ?
Cr11 O40 C96 C97 -179.6(15) . . . . ?
O39 C96 C97 C100 -12(3) . . . . ?
O40 C96 C97 C100 170(3) . . . . ?
O39 C96 C97 C98 -139(2) . . . . ?
O40 C96 C97 C98 43(3) . . . . ?
O39 C96 C97 C99 103(3) . . . . ?
O40 C96 C97 C99 -75(3) . . . . ?
Cr11 O42 C101 O41 28(4) . . . . ?
Cr11 O42 C101 C102 -158.6(16) . . . . ?
Cr10 O41 C101 O42 -8(4) . . . . ?
Cr10 O41 C101 C102 177.8(15) . . . . ?
O42 C101 C102 C104 140(2) . . . . ?
O41 C101 C102 C104 -46(3) . . . . ?
O42 C101 C102 C105 15(3) . . . . ?
O41 C101 C102 C105 -171(2) . . . . ?
O42 C101 C102 C103 -101(2) . . . . ?
O41 C101 C102 C103 73(3) . . . . ?
Cr11 O43 C106 O44 5(5) . . . . ?
Cr11 O43 C106 C107 -175.7(17) . . . . ?
Cr12 O44 C106 O43 22(4) . . . . ?
Cr12 O44 C106 C107 -157.3(16) . . . . ?
O43 C106 C107 C110 -26(3) . . . . ?
O44 C106 C107 C110 154(2) . . . . ?
O43 C106 C107 C108 -153(2) . . . . ?
O44 C106 C107 C108 26(3) . . . . ?
O43 C106 C107 C109 86(3) . . . . ?
O44 C106 C107 C109 -94(2) . . . . ?
Cr12 O46 C111 O45 30(4) . . . . ?
Cr12 O46 C111 C112 -160.4(17) . . . . ?
Cr11 O45 C111 O46 11(3) . . . . ?
Cr11 O45 C111 C112 -161.0(13) . . . . ?
O46 C111 C112 C115 -20(3) . . . . ?
O45 C111 C112 C115 149.9(17) . . . . ?
O46 C111 C112 C114 92(3) . . . . ?
O45 C111 C112 C114 -97.3(19) . . . . ?
O46 C111 C112 C113 -145(2) . . . . ?
O45 C111 C112 C113 26(3) . . . . ?
Gd1 O48 C116 O47 -23(4) . . . . ?
Gd1 O48 C116 C117 153.7(16) . . . . ?
Cr12 O47 C116 O48 15(4) . . . . ?
Cr12 O47 C116 C117 -161.7(16) . . . . ?
O48 C116 C117 C120 159(2) . . . . ?
O47 C116 C117 C120 -24(3) . . . . ?
O48 C116 C117 C119 -80(3) . . . . ?
O47 C116 C117 C119 97(2) . . . . ?
O48 C116 C117 C118 33(3) . . . . ?
O47 C116 C117 C118 -150(2) . . . . ?
F18 Gd1 O49 C121 130(5) . . . . ?
O51 Gd1 O49 C121 -8(5) . . . . ?
F12 Gd1 O49 C121 -127(5) . . . . ?
O48 Gd1 O49 C121 33(5) . . . . ?
F11 Gd1 O49 C121 -87(5) . . . . ?
O1 Gd1 O49 C121 -162(5) . . . . ?
F17 Gd1 O49 C121 74(5) . . . . ?
Cr12 Gd1 O49 C121 98(5) . . . . ?
Cr1 Gd1 O49 C121 -109(5) . . . . ?
O52 Gd2 O50 C121 58(16) . . . . ?
F14 Gd2 O50 C121 165(15) . . . . ?
O24 Gd2 O50 C121 -149(16) . . . . ?
F16 Gd2 O50 C121 -84(16) . . . . ?
F13 Gd2 O50 C121 135(16) . . . . ?
O25 Gd2 O50 C121 17(16) . . . . ?
F15 Gd2 O50 C121 -33(16) . . . . ?
Cr7 Gd2 O50 C121 -53(16) . . . . ?
Cr6 Gd2 O50 C121 153(16) . . . . ?
Gd2 O50 C121 O49 -63(17) . . . . ?
Gd2 O50 C121 C122 112(15) . . . . ?
Gd1 O49 C121 O50 18(7) . . . . ?
Gd1 O49 C121 C122 -157(4) . . . . ?
O50 C121 C122 C123 90(3) . . . . ?
O49 C121 C122 C123 -95(2) . . . . ?
O50 C121 C122 C124 -27(3) . . . . ?
O49 C121 C122 C124 148.2(19) . . . . ?
O50 C121 C122 C125 -154(2) . . . . ?
O49 C121 C122 C125 21(3) . . . . ?
C201 C200 N1 C202 177(4) . . . . ?
C203 C202 N1 C200 -2(6) . . . . ?
O49 Gd1 O51 C126 -42(5) . . . . ?
F18 Gd1 O51 C126 -154(5) . . . . ?
F12 Gd1 O51 C126 98(5) . . . . ?
O48 Gd1 O51 C126 161(5) . . . . ?
F11 Gd1 O51 C126 44(5) . . . . ?
O1 Gd1 O51 C126 4(6) . . . . ?
F17 Gd1 O51 C126 -122(5) . . . . ?
Cr12 Gd1 O51 C126 -142(5) . . . . ?
Cr1 Gd1 O51 C126 67(5) . . . . ?
F14 Gd2 O52 C126 -132(5) . . . . ?
O50 Gd2 O52 C126 8(5) . . . . ?
O24 Gd2 O52 C126 -43(6) . . . . ?
F16 Gd2 O52 C126 127(5) . . . . ?
F13 Gd2 O52 C126 -77(5) . . . . ?
O25 Gd2 O52 C126 163(6) . . . . ?
F15 Gd2 O52 C126 85(5) . . . . ?
Cr7 Gd2 O52 C126 108(5) . . . . ?
Cr6 Gd2 O52 C126 -101(5) . . . . ?
Gd1 O51 C126 O52 60(7) . . . . ?
Gd1 O51 C126 C127 -146(4) . . . . ?
Gd2 O52 C126 O51 -29(7) . . . . ?
Gd2 O52 C126 C127 177(4) . . . . ?
O51 C126 C127 C129 81(2) . . . . ?
O52 C126 C127 C129 -120(2) . . . . ?
O51 C126 C127 C130 -39(2) . . . . ?
O52 C126 C127 C130 119(2) . . . . ?
O51 C126 C127 C128 -158(2) . . . . ?
O52 C126 C127 C128 1(2) . . . . ?
C212 N2 C210 C211 -172(2) . . . . ?
C210 N2 C212 C213 -71(3) . . . . ?
